data_1572729
loop_
_publ_author_name
'Bilyachenko, Alexey N.'
'Khrustalev, Victor N.'
'Huang, Zhibin'
'Dubinina, Kristina D.'
'Shubina, Elena S.'
'Lobanov, Nikolai N.'
'Sun, Di'
'Alegria, Elisabete C. B. A.'
'Pombeiro, Armando J. L.'

_publ_section_title
;
 An ionic
 Cu<sub>9</sub>Na<sub>4</sub>-phenylsilsesquioxane/bis(triphenylphosphine)iminium
 complex: synthesis, unique structure, and catalytic activity.
;
_journal_issue 41
_journal_name_full Nanoscale
_journal_page_first 19266
_journal_page_last 19275
_journal_paper_doi 10.1039/d4nr02298j
_journal_volume 16
_journal_year 2024
_chemical_formula_moiety 'C128 H124 Cu9 Na4 O46 Si20, 2(C36 H30 N P2), 3.5(C2 H6 O)'
_chemical_formula_sum 'C207 H205 Cu9 N2 Na4 O49.5 P4 Si20'
_chemical_formula_weight 4862.33
_space_group_crystal_system triclinic
_space_group_IT_number 2
_space_group_name_Hall '-P 1'
_space_group_name_H-M_alt 'P -1'
_atom_sites_solution_hydrogens mixed
_atom_sites_solution_primary difmap
_atom_sites_solution_secondary difmap
_audit_creation_method SHELXL-2013
_audit_update_record
;
2024-05-05 deposited with the CCDC.	2024-09-03 downloaded from the CCDC.
;
_cell_angle_alpha 75.3941(12)
_cell_angle_beta 87.8609(13)
_cell_angle_gamma 89.5919(12)
_cell_formula_units_Z 2
_cell_length_a 16.3354(9)
_cell_length_b 24.6172(13)
_cell_length_c 28.7146(15)
_cell_measurement_reflns_used 9902
_cell_measurement_temperature 100(2)
_cell_measurement_theta_max 26.04
_cell_measurement_theta_min 2.45
_cell_volume 11166.1(10)
_computing_cell_refinement 'SAINT (Bruker, 2013)'
_computing_data_collection 'APEX3 (Bruker, 2018)'
_computing_data_reduction 'SAINT (Bruker, 2013)'
_computing_molecular_graphics 'SHELXTL (Sheldrick, 2015)'
_computing_publication_material 'SHELXTL (Sheldrick, 2015)'
_computing_structure_refinement 'SHELXL (Sheldrick, 2015)'
_computing_structure_solution 'SHELXT (Sheldrick, 2015)'
_diffrn_ambient_temperature 100(2)
_diffrn_measured_fraction_theta_full 0.996
_diffrn_measured_fraction_theta_max 0.996
_diffrn_measurement_device_type 'Bruker D8 QUEST PHOTON-III CCD'
_diffrn_measurement_method '\f and \w scans'
_diffrn_radiation_type MoK\a
_diffrn_radiation_wavelength 0.71073
_diffrn_reflns_av_R_equivalents 0.1153
_diffrn_reflns_av_unetI/netI 0.1140
_diffrn_reflns_Laue_measured_fraction_full 0.996
_diffrn_reflns_Laue_measured_fraction_max 0.996
_diffrn_reflns_limit_h_max 19
_diffrn_reflns_limit_h_min -19
_diffrn_reflns_limit_k_max 29
_diffrn_reflns_limit_k_min -29
_diffrn_reflns_limit_l_max 34
_diffrn_reflns_limit_l_min -34
_diffrn_reflns_number 151409
_diffrn_reflns_point_group_measured_fraction_full 0.996
_diffrn_reflns_point_group_measured_fraction_max 0.996
_diffrn_reflns_theta_full 25.242
_diffrn_reflns_theta_max 25.500
_diffrn_reflns_theta_min 2.023
_exptl_absorpt_coefficient_mu 1.058
_exptl_absorpt_correction_T_max 0.927
_exptl_absorpt_correction_T_min 0.876
_exptl_absorpt_correction_type multi-scan
_exptl_absorpt_process_details
; 
 SADABS 2016/2: Krause, L., Herbst-Irmer, R., Sheldrick G.M. & Stalke D., 
 J. Appl. Cryst. 48 (2015) 3-10. 
;
_exptl_crystal_colour blue
_exptl_crystal_density_diffrn 1.446
_exptl_crystal_description prism
_exptl_crystal_F_000 5004
_exptl_crystal_size_max 0.12
_exptl_crystal_size_mid 0.09
_exptl_crystal_size_min 0.06
_refine_diff_density_max 1.694
_refine_diff_density_min -1.071
_refine_diff_density_rms 0.139
_refine_ls_extinction_method none
_refine_ls_goodness_of_fit_ref 1.059
_refine_ls_hydrogen_treatment constr
_refine_ls_matrix_type full
_refine_ls_number_parameters 1765
_refine_ls_number_reflns 41427
_refine_ls_number_restraints 696
_refine_ls_restrained_S_all 1.064
_refine_ls_R_factor_all 0.1898
_refine_ls_R_factor_gt 0.1034
_refine_ls_shift/su_max 0.001
_refine_ls_shift/su_mean 0.000
_refine_ls_structure_factor_coef Fsqd
_refine_ls_weighting_details 'w=1/[\s^2^(Fo^2^)+(0.01P)^2^+120.P] where P=(Fo^2^+2Fc^2^)/3'
_refine_ls_weighting_scheme calc
_refine_ls_wR_factor_gt 0.2066
_refine_ls_wR_factor_ref 0.2383
_reflns_Friedel_coverage 0.000
_reflns_number_gt 20771
_reflns_number_total 41427
_reflns_threshold_expression 'I > 2\s(I)'
_cod_data_source_file d4nr02298j2.cif
_cod_data_source_block 1
_cod_depositor_comments 'Adding full bibliography for 1572729.cif.'
_cod_original_formula_sum 'C207 H205 Cu9 N2 Na4 O49.50 P4 Si20'
_cod_database_code 1572729
_shelx_space_group_comment
; 
The symmetry employed for this shelxl refinement is uniquely defined 
by the following loop, which should always be used as a source of 
symmetry information in preference to the above space-group names. 
They are only intended as comments. 
;
_shelx_estimated_absorpt_t_min 0.884
_shelx_estimated_absorpt_t_max 0.939
_shelxl_version_number 2013-4

loop_
_space_group_symop_operation_xyz
'x, y, z'
'-x, -y, -z'

loop_
_atom_site_label
_atom_site_type_symbol
_atom_site_fract_x
_atom_site_fract_y
_atom_site_fract_z
_atom_site_U_iso_or_equiv
_atom_site_adp_type
_atom_site_occupancy
_atom_site_site_symmetry_order
_atom_site_calc_flag
_atom_site_refinement_flags_posn
_atom_site_refinement_flags_adp
_atom_site_refinement_flags_occupancy
_atom_site_disorder_assembly
_atom_site_disorder_group
Cu1 Cu 0.86684(7) 0.84480(4) 0.71489(4) 0.0345(3) Uani 1 1 d . . . . .
Cu2 Cu 0.65657(7) 0.84877(4) 0.76643(4) 0.0348(3) Uani 1 1 d . . . . .
Cu3 Cu 0.72446(7) 0.84533(5) 0.86208(4) 0.0370(3) Uani 1 1 d . . . . .
Cu4 Cu 0.93728(7) 0.83802(4) 0.81025(4) 0.0364(3) Uani 1 1 d . . . . .
Cu5 Cu 0.74730(7) 0.74318(5) 0.74551(4) 0.0337(2) Uani 1 1 d . . . . .
Cu6 Cu 0.62781(7) 0.64138(4) 0.77605(4) 0.0374(3) Uani 1 1 d . . . . .
Cu7 Cu 0.83326(7) 0.63728(4) 0.72457(4) 0.0336(3) Uani 1 1 d . . . . .
Cu8 Cu 0.76589(7) 0.64321(4) 0.62805(4) 0.0366(3) Uani 1 1 d . . . . .
Cu9 Cu 0.55468(7) 0.64791(5) 0.68110(4) 0.0396(3) Uani 1 1 d . . . . .
Si1 Si 0.82152(17) 0.96939(11) 0.65808(9) 0.0391(6) Uani 1 1 d . . . . .
Si2 Si 0.64341(18) 0.97032(11) 0.69768(10) 0.0414(7) Uani 1 1 d . . . . .
Si3 Si 0.63951(18) 0.96060(11) 0.80293(10) 0.0411(7) Uani 1 1 d . . . . .
Si4 Si 0.7747(2) 0.96868(12) 0.86574(10) 0.0471(7) Uani 1 1 d . . . . .
Si5 Si 0.95140(19) 0.95989(11) 0.82686(10) 0.0425(7) Uani 1 1 d . . . . .
Si6 Si 0.95502(18) 0.95351(10) 0.72564(9) 0.0405(7) Uani 1 1 d . . . . .
Si7 Si 0.82886(16) 0.75929(10) 0.64800(9) 0.0332(6) Uani 1 1 d . . . . .
Si8 Si 0.72272(16) 0.76652(10) 0.56425(9) 0.0361(6) Uani 1 1 d . . . . .
Si9 Si 0.55217(17) 0.77095(11) 0.60689(10) 0.0381(6) Uani 1 1 d . . . . .
Si10 Si 0.57828(16) 0.76431(10) 0.71050(9) 0.0366(6) Uani 1 1 d . . . . .
Si11 Si 0.66648(16) 0.72781(11) 0.84220(9) 0.0371(6) Uani 1 1 d . . . . .
Si12 Si 0.77267(17) 0.72173(11) 0.92548(10) 0.0399(7) Uani 1 1 d . . . . .
Si13 Si 0.94244(17) 0.71587(11) 0.88427(10) 0.0380(6) Uani 1 1 d . . . . .
Si14 Si 0.91713(16) 0.72077(10) 0.78066(9) 0.0349(6) Uani 1 1 d . . . . .
Si15 Si 0.66928(17) 0.51777(11) 0.83607(11) 0.0445(7) Uani 1 1 d . . . . .
Si16 Si 0.84216(15) 0.51426(10) 0.79302(10) 0.0393(6) Uani 1 1 d D . . . .
Si17 Si 0.83778(18) 0.52558(11) 0.68719(10) 0.0430(7) Uani 1 1 d . . . . .
Si18 Si 0.70721(19) 0.52203(11) 0.61982(11) 0.0478(7) Uani 1 1 d . . . . .
Si19 Si 0.53416(19) 0.52620(12) 0.66348(13) 0.0530(8) Uani 1 1 d . . . . .
Si20 Si 0.53947(18) 0.53134(11) 0.76558(12) 0.0494(8) Uani 1 1 d . . . . .
Na1 Na 0.7018(2) 0.85979(14) 0.65138(12) 0.0407(9) Uani 1 1 d D . . . .
Na2 Na 0.8821(3) 0.84191(16) 0.91443(13) 0.0511(10) Uani 1 1 d D . . . .
Na3 Na 0.7933(2) 0.62540(14) 0.84034(13) 0.0410(9) Uani 1 1 d D . . . .
Na4 Na 0.6054(3) 0.64699(17) 0.57526(15) 0.0566(11) Uani 1 1 d D . . . .
O1 O 0.7328(4) 0.9917(3) 0.6725(3) 0.0487(18) Uani 1 1 d . . . . .
O2 O 0.6335(5) 0.9927(3) 0.7467(2) 0.0520(19) Uani 1 1 d . . . . .
O3 O 0.7026(4) 0.9928(3) 0.8275(2) 0.0484(18) Uani 1 1 d . . . . .
O4 O 0.8622(4) 0.9855(3) 0.8377(3) 0.0547(19) Uani 1 1 d . . . . .
O5 O 0.9738(4) 0.9828(3) 0.7684(2) 0.0477(18) Uani 1 1 d . . . . .
O6 O 0.8888(4) 0.9901(2) 0.6909(2) 0.0409(16) Uani 1 1 d . . . . .
O7 O 0.8266(4) 0.9029(2) 0.6653(2) 0.0397(16) Uani 1 1 d . . . . .
O8 O 0.6350(4) 0.9034(2) 0.7092(2) 0.0388(15) Uani 1 1 d . . . . .
O9 O 0.6711(4) 0.8967(2) 0.8085(2) 0.0411(16) Uani 1 1 d . . . . .
O10 O 0.7659(4) 0.9028(3) 0.8882(2) 0.0478(18) Uani 1 1 d . . . . .
O11 O 0.9527(4) 0.8933(3) 0.8445(2) 0.0460(17) Uani 1 1 d . . . . .
O12 O 0.9205(4) 0.8908(2) 0.7485(2) 0.0418(16) Uani 1 1 d . . . . .
O13 O 0.8094(4) 0.7900(2) 0.6910(2) 0.0324(14) Uani 1 1 d . . . . .
O14 O 0.7710(4) 0.7902(2) 0.6044(2) 0.0350(14) Uani 1 1 d . . . . .
O15 O 0.6273(4) 0.7864(2) 0.5656(2) 0.0381(15) Uani 1 1 d . . . . .
O16 O 0.5813(4) 0.7941(2) 0.6526(2) 0.0374(15) Uani 1 1 d . . . . .
O17 O 0.6530(4) 0.7917(2) 0.7314(2) 0.0355(15) Uani 1 1 d . . . . .
O18 O 0.8040(4) 0.6935(2) 0.6660(2) 0.0340(14) Uani 1 1 d . . . . .
O19 O 0.7305(4) 0.7001(2) 0.5752(2) 0.0394(15) Uani 1 1 d . . . . .
O20 O 0.5350(4) 0.7049(3) 0.6238(2) 0.0435(16) Uani 1 1 d . . . . .
O21 O 0.5941(4) 0.6978(2) 0.7184(2) 0.0410(16) Uani 1 1 d . . . . .
O22 O 0.6864(4) 0.6968(2) 0.7999(2) 0.0372(15) Uani 1 1 d . . . . .
O23 O 0.7254(4) 0.6973(2) 0.8863(2) 0.0397(16) Uani 1 1 d . . . . .
O24 O 0.8685(4) 0.7007(3) 0.9251(2) 0.0411(16) Uani 1 1 d . . . . .
O25 O 0.9152(4) 0.6922(2) 0.8389(2) 0.0374(15) Uani 1 1 d . . . . .
O26 O 0.8404(4) 0.6938(2) 0.7596(2) 0.0343(14) Uani 1 1 d . . . . .
O27 O 0.6917(4) 0.7931(2) 0.8240(2) 0.0344(14) Uani 1 1 d . . . . .
O28 O 0.7671(4) 0.7885(3) 0.9132(2) 0.0434(16) Uani 1 1 d . . . . .
O29 O 0.9607(4) 0.7816(2) 0.8674(2) 0.0392(15) Uani 1 1 d . . . . .
O30 O 0.9035(4) 0.7881(2) 0.7714(2) 0.0345(15) Uani 1 1 d . . . . .
O31 O 0.7581(4) 0.4928(3) 0.8241(3) 0.0521(19) Uani 1 1 d . . . . .
O32 O 0.8415(4) 0.4919(3) 0.7438(2) 0.0470(17) Uani 1 1 d . . . . .
O33 O 0.7727(4) 0.4954(3) 0.6608(3) 0.0492(18) Uani 1 1 d . . . . .
O34 O 0.6154(4) 0.5029(3) 0.6425(3) 0.0550(19) Uani 1 1 d . . . . .
O35 O 0.5276(4) 0.5019(3) 0.7222(3) 0.057(2) Uani 1 1 d . . . . .
O36 O 0.6031(4) 0.4964(3) 0.8032(2) 0.0498(18) Uani 1 1 d . . . . .
O37 O 0.6678(4) 0.5837(2) 0.8263(2) 0.0391(15) Uani 1 1 d . . . . .
O38 O 0.8550(4) 0.5807(2) 0.7803(2) 0.0365(15) Uani 1 1 d . . . . .
O39 O 0.8111(4) 0.5899(2) 0.6826(2) 0.0430(16) Uani 1 1 d . . . . .
O40 O 0.7187(4) 0.5881(3) 0.6011(3) 0.0481(18) Uani 1 1 d . . . . .
O41 O 0.5321(5) 0.5936(3) 0.6475(3) 0.057(2) Uani 1 1 d . . . . .
O42 O 0.5727(4) 0.5950(3) 0.7431(2) 0.0489(18) Uani 1 1 d . . . . .
C1 C 0.8495(3) 1.0056(4) 0.5946(3) 0.0664(19) Uani 0.65 1 d D . P A 1
C2 C 0.8439(6) 1.0637(4) 0.5771(3) 0.0664(19) Uani 0.65 1 d D . P A 1
H2A H 0.8252 1.0862 0.5978 0.080 Uiso 0.65 1 calc R U P A 1
C3 C 0.8657(7) 1.0889(3) 0.5291(4) 0.0664(19) Uani 0.65 1 d D . P A 1
H3A H 0.8619 1.1285 0.5171 0.080 Uiso 0.65 1 calc R U P A 1
C4 C 0.8930(6) 1.0559(4) 0.4986(3) 0.0664(19) Uani 0.65 1 d D . P A 1
H4A H 0.9079 1.0730 0.4659 0.080 Uiso 0.65 1 calc R U P A 1
C5 C 0.8986(7) 0.9978(4) 0.5162(3) 0.0664(19) Uani 0.65 1 d D . P A 1
H5A H 0.9173 0.9754 0.4954 0.080 Uiso 0.65 1 calc R U P A 1
C6 C 0.8768(6) 0.9727(3) 0.5642(4) 0.0664(19) Uani 0.65 1 d D . P A 1
H6A H 0.8806 0.9331 0.5761 0.080 Uiso 0.65 1 calc R U P A 1
C1A C 0.8568(6) 1.0199(4) 0.6000(3) 0.0664(19) Uani 0.35 1 d D . P A 2
C2A C 0.8161(9) 1.0710(6) 0.5846(5) 0.0664(19) Uani 0.35 1 d D . P A 2
H2B H 0.7712 1.0799 0.6033 0.080 Uiso 0.35 1 calc R U P A 2
C3A C 0.8413(11) 1.1089(6) 0.5416(6) 0.0664(19) Uani 0.35 1 d D . P A 2
H3B H 0.8136 1.1437 0.5311 0.080 Uiso 0.35 1 calc R U P A 2
C4A C 0.9072(10) 1.0958(6) 0.5141(4) 0.0664(19) Uani 0.35 1 d D . P A 2
H4B H 0.9243 1.1216 0.4849 0.080 Uiso 0.35 1 calc R U P A 2
C5A C 0.9478(10) 1.0447(8) 0.5295(5) 0.0664(19) Uani 0.35 1 d D . P A 2
H5B H 0.9927 1.0358 0.5108 0.080 Uiso 0.35 1 calc R U P A 2
C6A C 0.9227(9) 1.0068(6) 0.5724(5) 0.0664(19) Uani 0.35 1 d D . P A 2
H6B H 0.9504 0.9720 0.5829 0.080 Uiso 0.35 1 calc R U P A 2
C7 C 0.5641(3) 1.0065(3) 0.65471(14) 0.0709(15) Uani 1 1 d D . . . .
C8 C 0.5562(4) 1.0648(3) 0.6432(2) 0.0709(15) Uani 1 1 d D . . . .
H8 H 0.5911 1.0866 0.6572 0.085 Uiso 1 1 calc R U . . .
C9 C 0.4972(5) 1.0910(2) 0.6113(3) 0.0709(15) Uani 1 1 d D . . . .
H9 H 0.4918 1.1307 0.6035 0.085 Uiso 1 1 calc R U . . .
C10 C 0.4460(4) 1.0590(3) 0.5908(2) 0.0709(15) Uani 1 1 d D . . . .
H10 H 0.4058 1.0769 0.5691 0.085 Uiso 1 1 calc R U . . .
C11 C 0.4539(4) 1.0007(3) 0.6023(3) 0.0709(15) Uani 1 1 d D . . . .
H11 H 0.4190 0.9789 0.5884 0.085 Uiso 1 1 calc R U . . .
C12 C 0.5129(5) 0.9745(2) 0.6342(2) 0.0709(15) Uani 1 1 d D . . . .
H12 H 0.5182 0.9348 0.6420 0.085 Uiso 1 1 calc R U . . .
C13 C 0.5363(4) 0.95940(18) 0.8335(3) 0.105(2) Uani 1 1 d D . . . .
C14 C 0.4670(6) 0.9777(4) 0.8071(3) 0.105(2) Uani 1 1 d D . . . .
H14 H 0.4719 0.9910 0.7730 0.126 Uiso 1 1 calc R U . . .
C15 C 0.3904(5) 0.9764(4) 0.8306(3) 0.105(2) Uani 1 1 d D . . . .
H15 H 0.3432 0.9889 0.8126 0.126 Uiso 1 1 calc R U . . .
C16 C 0.3833(4) 0.9569(4) 0.8806(4) 0.105(2) Uani 1 1 d D . . . .
H16 H 0.3312 0.9561 0.8966 0.126 Uiso 1 1 calc R U . . .
C17 C 0.4526(6) 0.9386(4) 0.9071(3) 0.105(2) Uani 1 1 d D . . . .
H17 H 0.4477 0.9252 0.9411 0.126 Uiso 1 1 calc R U . . .
C18 C 0.5291(5) 0.9398(4) 0.8835(3) 0.105(2) Uani 1 1 d D . . . .
H18 H 0.5763 0.9273 0.9015 0.126 Uiso 1 1 calc R U . . .
C19 C 0.7591(7) 1.0136(2) 0.90974(17) 0.099(2) Uani 1 1 d D . . . .
C20 C 0.6802(6) 1.0224(4) 0.9268(3) 0.099(2) Uani 1 1 d D . . . .
H20 H 0.6344 1.0057 0.9163 0.119 Uiso 1 1 calc R U . . .
C21 C 0.6684(5) 1.0556(4) 0.9593(3) 0.099(2) Uani 1 1 d D . . . .
H21 H 0.6147 1.0615 0.9709 0.119 Uiso 1 1 calc R U . . .
C22 C 0.7356(7) 1.0801(3) 0.9748(3) 0.099(2) Uani 1 1 d D . . . .
H22 H 0.7277 1.1027 0.9970 0.119 Uiso 1 1 calc R U . . .
C23 C 0.8144(6) 1.0714(4) 0.9578(3) 0.099(2) Uani 1 1 d D . . . .
H23 H 0.8602 1.0880 0.9683 0.119 Uiso 1 1 calc R U . . .
C24 C 0.8262(5) 1.0381(4) 0.9252(3) 0.099(2) Uani 1 1 d D . . . .
H24 H 0.8799 1.0322 0.9136 0.119 Uiso 1 1 calc R U . . .
C25 C 1.0259(3) 0.9927(4) 0.85770(17) 0.0801(17) Uani 1 1 d D . . . .
C26 C 1.0822(5) 0.9578(3) 0.8863(3) 0.0801(17) Uani 1 1 d D . . . .
H26 H 1.0811 0.9184 0.8892 0.096 Uiso 1 1 calc R U . . .
C27 C 1.1402(5) 0.9805(4) 0.9105(3) 0.0801(17) Uani 1 1 d D . . . .
H27 H 1.1785 0.9567 0.9299 0.096 Uiso 1 1 calc R U . . .
C28 C 1.1418(4) 1.0383(4) 0.9061(2) 0.0801(17) Uani 1 1 d D . . . .
H28 H 1.1813 1.0538 0.9226 0.096 Uiso 1 1 calc R U . . .
C29 C 1.0856(5) 1.0732(3) 0.8776(3) 0.0801(17) Uani 1 1 d D . . . .
H29 H 1.0867 1.1125 0.8746 0.096 Uiso 1 1 calc R U . . .
C30 C 1.0276(4) 1.0504(4) 0.8533(3) 0.0801(17) Uani 1 1 d D . . . .
H30 H 0.9893 1.0742 0.8339 0.096 Uiso 1 1 calc R U . . .
C31 C 1.0519(3) 0.9493(2) 0.68911(18) 0.0562(12) Uani 1 1 d D . . . .
C32 C 1.1080(4) 0.9066(2) 0.70648(19) 0.0562(12) Uani 1 1 d D . . . .
H32 H 1.0970 0.8801 0.7364 0.067 Uiso 1 1 calc R U . . .
C33 C 1.1801(4) 0.9027(2) 0.6800(2) 0.0562(12) Uani 1 1 d D . . . .
H33 H 1.2181 0.8736 0.6918 0.067 Uiso 1 1 calc R U . . .
C34 C 1.1964(3) 0.9415(3) 0.6360(2) 0.0562(12) Uani 1 1 d D . . . .
H34 H 1.2456 0.9389 0.6180 0.067 Uiso 1 1 calc R U . . .
C35 C 1.1404(4) 0.9842(3) 0.6186(2) 0.0562(12) Uani 1 1 d D . . . .
H35 H 1.1514 1.0107 0.5887 0.067 Uiso 1 1 calc R U . . .
C36 C 1.0683(4) 0.9881(2) 0.6452(2) 0.0562(12) Uani 1 1 d D . . . .
H36 H 1.0302 1.0172 0.6333 0.067 Uiso 1 1 calc R U . . .
C37 C 0.9382(3) 0.7679(3) 0.62592(10) 0.0471(10) Uani 1 1 d D . . . .
C38 C 0.9787(4) 0.7226(2) 0.6146(2) 0.0471(10) Uani 1 1 d D . . . .
H38 H 0.9507 0.6880 0.6181 0.057 Uiso 1 1 calc R U . . .
C39 C 1.0603(4) 0.7280(2) 0.5980(2) 0.0471(10) Uani 1 1 d D . . . .
H39 H 1.0878 0.6970 0.5903 0.057 Uiso 1 1 calc R U . . .
C40 C 1.1017(3) 0.7786(3) 0.59274(19) 0.0471(10) Uani 1 1 d D . . . .
H40 H 1.1573 0.7823 0.5814 0.057 Uiso 1 1 calc R U . . .
C41 C 1.0612(4) 0.8240(2) 0.6041(2) 0.0471(10) Uani 1 1 d D . . . .
H41 H 1.0893 0.8586 0.6006 0.057 Uiso 1 1 calc R U . . .
C42 C 0.9796(4) 0.8186(2) 0.6206(2) 0.0471(10) Uani 1 1 d D . . . .
H42 H 0.9522 0.8496 0.6284 0.057 Uiso 1 1 calc R U . . .
C43 C 0.7630(4) 0.80583(14) 0.50326(18) 0.0613(13) Uani 1 1 d D . . . .
C44 C 0.8447(4) 0.8231(3) 0.4964(2) 0.0613(13) Uani 1 1 d D . . . .
H44 H 0.8802 0.8148 0.5227 0.074 Uiso 1 1 calc R U . . .
C45 C 0.8745(4) 0.8523(3) 0.4508(2) 0.0613(13) Uani 1 1 d D . . . .
H45 H 0.9301 0.8640 0.4462 0.074 Uiso 1 1 calc R U . . .
C46 C 0.8225(4) 0.8645(2) 0.41212(19) 0.0613(13) Uani 1 1 d D . . . .
H46 H 0.8427 0.8844 0.3811 0.074 Uiso 1 1 calc R U . . .
C47 C 0.7408(4) 0.8473(3) 0.4190(2) 0.0613(13) Uani 1 1 d D . . . .
H47 H 0.7054 0.8555 0.3926 0.074 Uiso 1 1 calc R U . . .
C48 C 0.7111(3) 0.8180(3) 0.4645(2) 0.0613(13) Uani 1 1 d D . . . .
H48 H 0.6554 0.8063 0.4691 0.074 Uiso 1 1 calc R U . . .
C49 C 0.4617(3) 0.81309(17) 0.5811(2) 0.0635(13) Uani 1 1 d D . . . .
C50 C 0.4641(3) 0.8473(3) 0.5343(2) 0.0635(13) Uani 1 1 d D . . . .
H50 H 0.5128 0.8496 0.5147 0.076 Uiso 1 1 calc R U . . .
C51 C 0.3953(4) 0.8783(3) 0.5162(2) 0.0635(13) Uani 1 1 d D . . . .
H51 H 0.3970 0.9016 0.4843 0.076 Uiso 1 1 calc R U . . .
C52 C 0.3239(4) 0.8749(3) 0.5451(2) 0.0635(13) Uani 1 1 d D . . . .
H52 H 0.2770 0.8960 0.5328 0.076 Uiso 1 1 calc R U . . .
C53 C 0.3214(4) 0.8407(3) 0.5919(2) 0.0635(13) Uani 1 1 d D . . . .
H53 H 0.2728 0.8385 0.6115 0.076 Uiso 1 1 calc R U . . .
C54 C 0.3903(4) 0.8098(3) 0.60993(19) 0.0635(13) Uani 1 1 d D . . . .
H54 H 0.3886 0.7865 0.6418 0.076 Uiso 1 1 calc R U . . .
C55 C 0.4743(3) 0.7783(3) 0.73341(11) 0.0576(12) Uani 1 1 d D . . . .
C56 C 0.4495(4) 0.8330(3) 0.7320(2) 0.0576(12) Uani 1 1 d D . . . .
H56 H 0.4859 0.8635 0.7192 0.069 Uiso 1 1 calc R U . . .
C57 C 0.3713(4) 0.8430(2) 0.7493(3) 0.0576(12) Uani 1 1 d D . . . .
H57 H 0.3545 0.8802 0.7483 0.069 Uiso 1 1 calc R U . . .
C58 C 0.3179(3) 0.7982(3) 0.7680(2) 0.0576(12) Uani 1 1 d D . . . .
H58 H 0.2647 0.8050 0.7797 0.069 Uiso 1 1 calc R U . . .
C59 C 0.3426(4) 0.7434(3) 0.7694(3) 0.0576(12) Uani 1 1 d D . . . .
H59 H 0.3062 0.7129 0.7822 0.069 Uiso 1 1 calc R U . . .
C60 C 0.4209(4) 0.7335(2) 0.7522(2) 0.0576(12) Uani 1 1 d D . . . .
H60 H 0.4377 0.6962 0.7532 0.069 Uiso 1 1 calc R U . . .
C61 C 0.5556(3) 0.7205(3) 0.86164(10) 0.0600(13) Uani 1 1 d D . . . .
C62 C 0.5140(4) 0.7675(3) 0.8689(2) 0.0600(13) Uani 1 1 d D . . . .
H62 H 0.5419 0.8023 0.8639 0.072 Uiso 1 1 calc R U . . .
C63 C 0.4313(4) 0.7634(3) 0.8833(3) 0.0600(13) Uani 1 1 d D . . . .
H63 H 0.4029 0.7955 0.8882 0.072 Uiso 1 1 calc R U . . .
C64 C 0.3902(3) 0.7124(3) 0.8907(2) 0.0600(13) Uani 1 1 d D . . . .
H64 H 0.3339 0.7096 0.9005 0.072 Uiso 1 1 calc R U . . .
C65 C 0.4317(4) 0.6653(3) 0.8834(3) 0.0600(13) Uani 1 1 d D . . . .
H65 H 0.4037 0.6305 0.8884 0.072 Uiso 1 1 calc R U . . .
C66 C 0.5144(4) 0.6693(3) 0.8689(2) 0.0600(13) Uani 1 1 d D . . . .
H66 H 0.5427 0.6373 0.8640 0.072 Uiso 1 1 calc R U . . .
C67 C 0.7281(5) 0.68415(14) 0.9863(2) 0.0751(16) Uani 1 1 d D . . . .
C68 C 0.6453(5) 0.6694(3) 0.9912(2) 0.0751(16) Uani 1 1 d D . . . .
H68 H 0.6120 0.6784 0.9639 0.090 Uiso 1 1 calc R U . . .
C69 C 0.6114(4) 0.6415(3) 1.0361(3) 0.0751(16) Uani 1 1 d D . . . .
H69 H 0.5551 0.6315 1.0394 0.090 Uiso 1 1 calc R U . . .
C70 C 0.6603(5) 0.6283(3) 1.0762(2) 0.0751(16) Uani 1 1 d D . . . .
H70 H 0.6373 0.6093 1.1068 0.090 Uiso 1 1 calc R U . . .
C71 C 0.7431(5) 0.6430(3) 1.0713(2) 0.0751(16) Uani 1 1 d D . . . .
H71 H 0.7764 0.6340 1.0986 0.090 Uiso 1 1 calc R U . . .
C72 C 0.7769(4) 0.6709(3) 1.0264(3) 0.0751(16) Uani 1 1 d D . . . .
H72 H 0.8333 0.6809 1.0232 0.090 Uiso 1 1 calc R U . . .
C73 C 1.0365(3) 0.67779(15) 0.9105(3) 0.0738(15) Uani 1 1 d D . . . .
C74 C 1.0440(4) 0.6547(3) 0.9598(2) 0.0738(15) Uani 1 1 d D . . . .
H74 H 1.0003 0.6579 0.9817 0.089 Uiso 1 1 calc R U . . .
C75 C 1.1158(5) 0.6269(3) 0.9770(2) 0.0738(15) Uani 1 1 d D . . . .
H75 H 1.1208 0.6112 1.0105 0.089 Uiso 1 1 calc R U . . .
C76 C 1.1801(4) 0.6221(3) 0.9449(3) 0.0738(15) Uani 1 1 d D . . . .
H76 H 1.2289 0.6031 0.9566 0.089 Uiso 1 1 calc R U . . .
C77 C 1.1726(4) 0.6451(4) 0.8956(3) 0.0738(15) Uani 1 1 d D . . . .
H77 H 1.2163 0.6419 0.8738 0.089 Uiso 1 1 calc R U . . .
C78 C 1.1009(4) 0.6729(3) 0.8785(2) 0.0738(15) Uani 1 1 d D . . . .
H78 H 1.0959 0.6886 0.8449 0.089 Uiso 1 1 calc R U . . .
C79 C 1.0179(3) 0.7035(3) 0.75586(12) 0.0508(11) Uani 1 1 d D . . . .
C80 C 1.0375(3) 0.6470(2) 0.7615(2) 0.0508(11) Uani 1 1 d D . . . .
H80 H 0.9998 0.6187 0.7776 0.061 Uiso 1 1 calc R U . . .
C81 C 1.1125(4) 0.6321(2) 0.7434(2) 0.0508(11) Uani 1 1 d D . . . .
H81 H 1.1258 0.5936 0.7473 0.061 Uiso 1 1 calc R U . . .
C82 C 1.1679(3) 0.6737(3) 0.7198(2) 0.0508(11) Uani 1 1 d D . . . .
H82 H 1.2190 0.6635 0.7075 0.061 Uiso 1 1 calc R U . . .
C83 C 1.1483(4) 0.7302(2) 0.7141(2) 0.0508(11) Uani 1 1 d D . . . .
H83 H 1.1860 0.7585 0.6979 0.061 Uiso 1 1 calc R U . . .
C84 C 1.0733(4) 0.7451(2) 0.7321(2) 0.0508(11) Uani 1 1 d D . . . .
H84 H 1.0600 0.7835 0.7283 0.061 Uiso 1 1 calc R U . . .
C85 C 0.6438(2) 0.4849(4) 0.9017(2) 0.0893(19) Uani 1 1 d D . . . .
C86 C 0.6464(5) 0.4268(3) 0.9208(3) 0.0893(19) Uani 1 1 d D . . . .
H86 H 0.6612 0.4029 0.9006 0.107 Uiso 1 1 calc R U . . .
C87 C 0.6271(5) 0.4040(3) 0.9695(3) 0.0893(19) Uani 1 1 d D . . . .
H87 H 0.6288 0.3645 0.9825 0.107 Uiso 1 1 calc R U . . .
C88 C 0.6052(4) 0.4391(4) 0.9992(2) 0.0893(19) Uani 1 1 d D . . . .
H88 H 0.5921 0.4235 1.0324 0.107 Uiso 1 1 calc R U . . .
C89 C 0.6027(5) 0.4971(4) 0.9802(3) 0.0893(19) Uani 1 1 d D . . . .
H89 H 0.5878 0.5210 1.0004 0.107 Uiso 1 1 calc R U . . .
C90 C 0.6219(5) 0.5200(3) 0.9315(3) 0.0893(19) Uani 1 1 d D . . . .
H90 H 0.6202 0.5595 0.9185 0.107 Uiso 1 1 calc R U . . .
C91 C 0.9290(3) 0.47823(17) 0.82892(16) 0.075(2) Uani 0.7 1 d D . P B 1
C92 C 0.9139(4) 0.4402(3) 0.8736(2) 0.075(2) Uani 0.7 1 d D . P B 1
H92A H 0.8592 0.4327 0.8858 0.090 Uiso 0.7 1 calc R U P B 1
C93 C 0.9787(5) 0.4135(4) 0.9003(3) 0.075(2) Uani 0.7 1 d D . P B 1
H93A H 0.9681 0.3877 0.9306 0.090 Uiso 0.7 1 calc R U P B 1
C94 C 1.0593(4) 0.4244(4) 0.8826(3) 0.075(2) Uani 0.7 1 d D . P B 1
H94A H 1.1035 0.4061 0.9008 0.090 Uiso 0.7 1 calc R U P B 1
C95 C 1.0746(3) 0.4622(5) 0.8380(3) 0.075(2) Uani 0.7 1 d D . P B 1
H95A H 1.1294 0.4698 0.8259 0.090 Uiso 0.7 1 calc R U P B 1
C96 C 1.0098(2) 0.4890(4) 0.8113(3) 0.075(2) Uani 0.7 1 d D . P B 1
H96A H 1.0206 0.5148 0.7810 0.090 Uiso 0.7 1 calc R U P B 1
C91A C 0.9159(4) 0.4750(3) 0.83756(19) 0.075(2) Uani 0.3 1 d D . P B 2
C92A C 0.9842(6) 0.5023(6) 0.8491(5) 0.075(2) Uani 0.3 1 d D . P B 2
H92B H 0.9932 0.5410 0.8342 0.090 Uiso 0.3 1 calc R U P B 2
C93A C 1.0391(8) 0.4730(8) 0.8823(6) 0.075(2) Uani 0.3 1 d D . P B 2
H93B H 1.0854 0.4917 0.8899 0.090 Uiso 0.3 1 calc R U P B 2
C94A C 1.0261(9) 0.4162(8) 0.9042(5) 0.075(2) Uani 0.3 1 d D . P B 2
H94B H 1.0636 0.3962 0.9269 0.090 Uiso 0.3 1 calc R U P B 2
C95A C 0.9580(11) 0.3888(6) 0.8929(6) 0.075(2) Uani 0.3 1 d D . P B 2
H95B H 0.9491 0.3501 0.9078 0.090 Uiso 0.3 1 calc R U P B 2
C96A C 0.9031(9) 0.4181(4) 0.8597(5) 0.075(2) Uani 0.3 1 d D . P B 2
H96B H 0.8568 0.3993 0.8520 0.090 Uiso 0.3 1 calc R U P B 2
C97 C 0.9402(3) 0.5236(2) 0.65827(15) 0.0575(12) Uani 1 1 d D . . . .
C98 C 1.0006(4) 0.5596(2) 0.6664(2) 0.0575(12) Uani 1 1 d D . . . .
H98 H 0.9885 0.5842 0.6864 0.069 Uiso 1 1 calc R U . . .
C99 C 1.0788(4) 0.5594(3) 0.6452(3) 0.0575(12) Uani 1 1 d D . . . .
H99A H 1.1199 0.5839 0.6508 0.069 Uiso 1 1 calc R U . . .
C100 C 1.0967(3) 0.5232(3) 0.6158(2) 0.0575(12) Uani 1 1 d D . . . .
H10A H 1.1499 0.5231 0.6014 0.069 Uiso 1 1 calc R U . . .
C101 C 1.0363(4) 0.4873(3) 0.6077(2) 0.0575(12) Uani 1 1 d D . . . .
H10B H 1.0485 0.4626 0.5877 0.069 Uiso 1 1 calc R U . . .
C102 C 0.9581(4) 0.4875(2) 0.6289(2) 0.0575(12) Uani 1 1 d D . . . .
H10C H 0.9170 0.4630 0.6233 0.069 Uiso 1 1 calc R U . . .
C103 C 0.7315(4) 0.4843(2) 0.57140(18) 0.0719(15) Uani 1 1 d D . . . .
C104 C 0.7963(4) 0.5047(2) 0.5387(3) 0.0719(15) Uani 1 1 d D . . . .
H10D H 0.8265 0.5365 0.5414 0.086 Uiso 1 1 calc R U . . .
C105 C 0.8167(4) 0.4783(3) 0.5022(2) 0.0719(15) Uani 1 1 d D . . . .
H10E H 0.8609 0.4922 0.4800 0.086 Uiso 1 1 calc R U . . .
C106 C 0.7724(5) 0.4315(3) 0.4983(2) 0.0719(15) Uani 1 1 d D . . . .
H10F H 0.7864 0.4135 0.4735 0.086 Uiso 1 1 calc R U . . .
C107 C 0.7076(5) 0.4112(3) 0.5310(3) 0.0719(15) Uani 1 1 d D . . . .
H10G H 0.6774 0.3793 0.5283 0.086 Uiso 1 1 calc R U . . .
C108 C 0.6872(4) 0.4375(3) 0.5675(2) 0.0719(15) Uani 1 1 d D . . . .
H10H H 0.6430 0.4236 0.5896 0.086 Uiso 1 1 calc R U . . .
C109 C 0.4431(5) 0.50053(15) 0.6389(4) 0.097(2) Uani 1 1 d D . . . .
C110 C 0.4460(5) 0.4911(3) 0.5930(3) 0.097(2) Uani 1 1 d D . . . .
H11A H 0.4952 0.4979 0.5738 0.116 Uiso 1 1 calc R U . . .
C111 C 0.3764(6) 0.4718(4) 0.5753(3) 0.097(2) Uani 1 1 d D . . . .
H11B H 0.3783 0.4654 0.5440 0.116 Uiso 1 1 calc R U . . .
C112 C 0.3042(5) 0.4618(3) 0.6035(4) 0.097(2) Uani 1 1 d D . . . .
H11C H 0.2569 0.4486 0.5915 0.116 Uiso 1 1 calc R U . . .
C113 C 0.3012(5) 0.4712(4) 0.6495(4) 0.097(2) Uani 1 1 d D . . . .
H11D H 0.2520 0.4645 0.6687 0.116 Uiso 1 1 calc R U . . .
C114 C 0.3707(6) 0.4906(3) 0.6672(3) 0.097(2) Uani 1 1 d D . . . .
H11E H 0.3688 0.4970 0.6985 0.116 Uiso 1 1 calc R U . . .
C115 C 0.4397(4) 0.5335(2) 0.8009(3) 0.0919(19) Uani 1 1 d D . . . .
C116 C 0.3728(5) 0.5614(3) 0.7769(2) 0.0919(19) Uani 1 1 d D . . . .
H11F H 0.3777 0.5789 0.7434 0.110 Uiso 1 1 calc R U . . .
C117 C 0.2987(4) 0.5635(4) 0.8022(3) 0.0919(19) Uani 1 1 d D . . . .
H11G H 0.2531 0.5825 0.7859 0.110 Uiso 1 1 calc R U . . .
C118 C 0.2914(4) 0.5378(3) 0.8513(3) 0.0919(19) Uani 1 1 d D . . . .
H11H H 0.2410 0.5393 0.8685 0.110 Uiso 1 1 calc R U . . .
C119 C 0.3583(5) 0.5100(4) 0.8753(2) 0.0919(19) Uani 1 1 d D . . . .
H11I H 0.3533 0.4925 0.9088 0.110 Uiso 1 1 calc R U . . .
C120 C 0.4324(4) 0.5078(3) 0.8501(3) 0.0919(19) Uani 1 1 d D . . . .
H12A H 0.4780 0.4888 0.8664 0.110 Uiso 1 1 calc R U . . .
O43 O 0.6562(6) 0.9061(4) 0.5765(2) 0.126(3) Uani 1 1 d D . . . .
H43O H 0.6753 0.8841 0.5579 0.189 Uiso 1 1 d R U . . .
C121 C 0.6612(9) 0.9602(4) 0.5441(2) 0.126(3) Uani 1 1 d D . . . .
H12B H 0.6854 0.9867 0.5606 0.151 Uiso 1 1 calc R U . . .
H12C H 0.6053 0.9734 0.5350 0.151 Uiso 1 1 calc R U . . .
C122 C 0.7127(10) 0.9607(6) 0.4986(4) 0.126(3) Uani 1 1 d D . . . .
H12D H 0.7145 0.9989 0.4776 0.189 Uiso 1 1 calc R U . . .
H12E H 0.6882 0.9353 0.4817 0.189 Uiso 1 1 calc R U . . .
H12F H 0.7684 0.9483 0.5074 0.189 Uiso 1 1 calc R U . . .
O44 O 0.9583(15) 0.8268(7) 0.9831(6) 0.126(3) Uani 0.5 1 d D . P C 1
H44A H 1.0051 0.8125 0.9737 0.189 Uiso 0.5 1 d R U P C 1
C123 C 0.985(2) 0.8597(9) 1.0143(8) 0.126(3) Uani 0.5 1 d D . P C 1
H12G H 1.0444 0.8545 1.0187 0.151 Uiso 0.5 1 calc R U P C 1
H12H H 0.9565 0.8465 1.0463 0.151 Uiso 0.5 1 calc R U P C 1
C124 C 0.967(2) 0.9220(8) 0.9941(9) 0.126(3) Uani 0.5 1 d D . P C 1
H12I H 0.9911 0.9437 1.0145 0.189 Uiso 0.5 1 calc R U P C 1
H12J H 0.9074 0.9279 0.9937 0.189 Uiso 0.5 1 calc R U P C 1
H12K H 0.9904 0.9344 0.9613 0.189 Uiso 0.5 1 calc R U P C 1
O44A O 0.9375(18) 0.8404(9) 0.9893(7) 0.126(3) Uani 0.5 1 d D . P C 2
H44B H 0.9917 0.8361 0.9848 0.189 Uiso 0.5 1 d R U P C 2
C12E C 0.933(2) 0.8785(9) 1.0197(5) 0.126(3) Uani 0.5 1 d D . P C 2
H12L H 0.9845 0.8772 1.0368 0.151 Uiso 0.5 1 calc R U P C 2
H12M H 0.8877 0.8666 1.0443 0.151 Uiso 0.5 1 calc R U P C 2
C12F C 0.917(2) 0.9385(8) 0.9908(10) 0.126(3) Uani 0.5 1 d D . P C 2
H12N H 0.9138 0.9635 1.0126 0.189 Uiso 0.5 1 calc R U P C 2
H12O H 0.8656 0.9400 0.9742 0.189 Uiso 0.5 1 calc R U P C 2
H12P H 0.9623 0.9507 0.9670 0.189 Uiso 0.5 1 calc R U P C 2
O45 O 0.8408(12) 0.5836(6) 0.9159(4) 0.118(3) Uani 0.55 1 d D . P D 1
H45A H 0.8517 0.6168 0.9222 0.176 Uiso 0.55 1 d R U P D 1
C125 C 0.8284(17) 0.5326(9) 0.9522(6) 0.118(3) Uani 0.55 1 d D . P D 1
H12Q H 0.8357 0.5004 0.9376 0.141 Uiso 0.55 1 calc R U P D 1
H12R H 0.7715 0.5314 0.9656 0.141 Uiso 0.55 1 calc R U P D 1
C126 C 0.8878(17) 0.5268(10) 0.9930(6) 0.118(3) Uani 0.55 1 d D . P D 1
H12S H 0.8886 0.4877 1.0120 0.176 Uiso 0.55 1 calc R U P D 1
H12T H 0.8701 0.5512 1.0136 0.176 Uiso 0.55 1 calc R U P D 1
H12U H 0.9429 0.5379 0.9793 0.176 Uiso 0.55 1 calc R U P D 1
O45A O 0.8287(16) 0.5552(5) 0.9068(5) 0.118(3) Uani 0.45 1 d D . P D 2
H45B H 0.7799 0.5464 0.9224 0.176 Uiso 0.45 1 d R U P D 2
C12A C 0.8805(13) 0.5491(11) 0.9467(5) 0.118(3) Uani 0.45 1 d D . P D 2
H12V H 0.9121 0.5842 0.9430 0.141 Uiso 0.45 1 calc R U P D 2
H12W H 0.9199 0.5184 0.9467 0.141 Uiso 0.45 1 calc R U P D 2
C12B C 0.832(2) 0.5362(16) 0.9946(5) 0.118(3) Uani 0.45 1 d D . P D 2
H12X H 0.8695 0.5338 1.0209 0.176 Uiso 0.45 1 calc R U P D 2
H12Y H 0.8031 0.5003 0.9993 0.176 Uiso 0.45 1 calc R U P D 2
H12Z H 0.7921 0.5661 0.9945 0.176 Uiso 0.45 1 calc R U P D 2
O46 O 0.5155(7) 0.6518(5) 0.5138(3) 0.118(3) Uani 0.7 1 d D . P E 1
H46A H 0.4739 0.6723 0.5218 0.176 Uiso 0.7 1 d R U P E 1
C127 C 0.5184(11) 0.6689(6) 0.4624(3) 0.118(3) Uani 0.7 1 d D . P E 1
H13A H 0.4664 0.6584 0.4503 0.141 Uiso 0.7 1 calc R U P E 1
H13B H 0.5634 0.6488 0.4498 0.141 Uiso 0.7 1 calc R U P E 1
C128 C 0.5318(15) 0.7321(6) 0.4436(6) 0.118(3) Uani 0.7 1 d D . P E 1
H13C H 0.5343 0.7420 0.4083 0.176 Uiso 0.7 1 calc R U P E 1
H13D H 0.5833 0.7426 0.4553 0.176 Uiso 0.7 1 calc R U P E 1
H13E H 0.4863 0.7521 0.4550 0.176 Uiso 0.7 1 calc R U P E 1
O46A O 0.6909(11) 0.6483(13) 0.5084(6) 0.118(3) Uani 0.3 1 d D . P E 2
H46B H 0.7411 0.6601 0.5133 0.176 Uiso 0.3 1 d R U P E 2
C12C C 0.684(2) 0.6333(18) 0.4638(7) 0.118(3) Uani 0.3 1 d D . P E 2
H13F H 0.7305 0.6092 0.4591 0.141 Uiso 0.3 1 calc R U P E 2
H13G H 0.6860 0.6676 0.4370 0.141 Uiso 0.3 1 calc R U P E 2
C12D C 0.604(2) 0.6020(18) 0.4623(9) 0.118(3) Uani 0.3 1 d D . P E 2
H13H H 0.5967 0.5979 0.4296 0.176 Uiso 0.3 1 calc R U P E 2
H13I H 0.5578 0.6233 0.4716 0.176 Uiso 0.3 1 calc R U P E 2
H13J H 0.6057 0.5648 0.4848 0.176 Uiso 0.3 1 calc R U P E 2
P1 P 0.0368(2) 0.70324(10) 0.36246(10) 0.0604(8) Uani 1 1 d D . . . .
P2 P 0.2116(2) 0.73010(12) 0.34598(12) 0.0780(11) Uani 1 1 d D . . . .
N1 N 0.1334(6) 0.6938(3) 0.3582(3) 0.058(2) Uani 1 1 d . . . . .
C129 C -0.0033(4) 0.6772(2) 0.42325(13) 0.0836(18) Uani 1 1 d D . . . .
C130 C 0.0324(4) 0.6290(3) 0.4516(2) 0.0836(18) Uani 1 1 d D . . . .
H13K H 0.0763 0.6112 0.4386 0.100 Uiso 1 1 calc R U . . .
C131 C 0.0038(5) 0.6070(3) 0.4989(2) 0.0836(18) Uani 1 1 d D . . . .
H13L H 0.0281 0.5742 0.5182 0.100 Uiso 1 1 calc R U . . .
C132 C -0.0606(5) 0.6332(3) 0.51798(18) 0.0836(18) Uani 1 1 d D . . . .
H13M H -0.0802 0.6182 0.5502 0.100 Uiso 1 1 calc R U . . .
C133 C -0.0964(5) 0.6813(3) 0.4897(2) 0.0836(18) Uani 1 1 d D . . . .
H13N H -0.1403 0.6991 0.5027 0.100 Uiso 1 1 calc R U . . .
C134 C -0.0677(5) 0.7034(3) 0.4423(2) 0.0836(18) Uani 1 1 d D . . . .
H13O H -0.0920 0.7362 0.4231 0.100 Uiso 1 1 calc R U . . .
C135 C -0.0133(5) 0.66557(12) 0.32535(16) 0.0680(14) Uani 1 1 d D . . . .
C136 C -0.0980(5) 0.6584(3) 0.3299(2) 0.0680(14) Uani 1 1 d D . . . .
H13P H -0.1289 0.6733 0.3525 0.082 Uiso 1 1 calc R U . . .
C137 C -0.1375(4) 0.6293(3) 0.3014(3) 0.0680(14) Uani 1 1 d D . . . .
H13Q H -0.1953 0.6244 0.3045 0.082 Uiso 1 1 calc R U . . .
C138 C -0.0922(5) 0.6073(2) 0.2682(2) 0.0680(14) Uani 1 1 d D . . . .
H13R H -0.1192 0.5875 0.2487 0.082 Uiso 1 1 calc R U . . .
C139 C -0.0074(5) 0.6145(3) 0.2636(2) 0.0680(14) Uani 1 1 d D . . . .
H13S H 0.0234 0.5995 0.2410 0.082 Uiso 1 1 calc R U . . .
C140 C 0.0320(4) 0.6436(3) 0.2922(3) 0.0680(14) Uani 1 1 d D . . . .
H14A H 0.0898 0.6485 0.2891 0.082 Uiso 1 1 calc R U . . .
C141 C 0.0102(3) 0.77592(15) 0.3409(2) 0.0706(15) Uani 1 1 d D . . . .
C142 C -0.0366(4) 0.7938(2) 0.3002(2) 0.0706(15) Uani 1 1 d D . . . .
H14B H -0.0548 0.7675 0.2836 0.085 Uiso 1 1 calc R U . . .
C143 C -0.0568(5) 0.8505(3) 0.2839(2) 0.0706(15) Uani 1 1 d D . . . .
H14C H -0.0887 0.8628 0.2562 0.085 Uiso 1 1 calc R U . . .
C144 C -0.0301(4) 0.88901(19) 0.3082(3) 0.0706(15) Uani 1 1 d D . . . .
H14D H -0.0438 0.9276 0.2971 0.085 Uiso 1 1 calc R U . . .
C145 C 0.0167(5) 0.8711(2) 0.3489(3) 0.0706(15) Uani 1 1 d D . . . .
H14E H 0.0349 0.8974 0.3654 0.085 Uiso 1 1 calc R U . . .
C146 C 0.0368(4) 0.8145(3) 0.3652(2) 0.0706(15) Uani 1 1 d D . . . .
H14F H 0.0687 0.8022 0.3930 0.085 Uiso 1 1 calc R U . . .
C147 C 0.2430(3) 0.7503(2) 0.39871(17) 0.094(3) Uani 0.7 1 d D . P F 1
C148 C 0.3000(6) 0.7934(4) 0.3942(3) 0.094(3) Uani 0.7 1 d D . P F 1
H14G H 0.3222 0.8121 0.3634 0.112 Uiso 0.7 1 calc R U P F 1
C149 C 0.3243(7) 0.8090(4) 0.4351(3) 0.094(3) Uani 0.7 1 d D . P F 1
H14H H 0.3631 0.8384 0.4321 0.112 Uiso 0.7 1 calc R U P F 1
C150 C 0.2916(7) 0.7815(4) 0.4805(3) 0.094(3) Uani 0.7 1 d D . P F 1
H15A H 0.3081 0.7921 0.5083 0.112 Uiso 0.7 1 calc R U P F 1
C151 C 0.2346(8) 0.7384(5) 0.48490(19) 0.094(3) Uani 0.7 1 d D . P F 1
H15B H 0.2123 0.7196 0.5158 0.112 Uiso 0.7 1 calc R U P F 1
C152 C 0.2103(6) 0.7228(4) 0.44396(16) 0.094(3) Uani 0.7 1 d D . P F 1
H15C H 0.1715 0.6935 0.4470 0.112 Uiso 0.7 1 calc R U P F 1
C14A C 0.2850(5) 0.7346(3) 0.3898(3) 0.094(3) Uani 0.3 1 d D . P F 2
C14B C 0.2583(10) 0.7403(7) 0.4351(3) 0.094(3) Uani 0.3 1 d D . P F 2
H14I H 0.2014 0.7418 0.4426 0.112 Uiso 0.3 1 calc R U P F 2
C14C C 0.3154(13) 0.7438(8) 0.4692(5) 0.094(3) Uani 0.3 1 d D . P F 2
H14J H 0.2973 0.7477 0.5000 0.112 Uiso 0.3 1 calc R U P F 2
C15H C 0.3990(12) 0.7416(6) 0.4580(7) 0.094(3) Uani 0.3 1 d D . P F 2
H15D H 0.4378 0.7440 0.4812 0.112 Uiso 0.3 1 calc R U P F 2
C15I C 0.4257(8) 0.7360(9) 0.4128(8) 0.094(3) Uani 0.3 1 d D . P F 2
H15E H 0.4826 0.7345 0.4052 0.112 Uiso 0.3 1 calc R U P F 2
C15J C 0.3686(4) 0.7324(8) 0.3786(6) 0.094(3) Uani 0.3 1 d D . P F 2
H15F H 0.3868 0.7286 0.3478 0.112 Uiso 0.3 1 calc R U P F 2
C153 C 0.2960(3) 0.6896(2) 0.33128(19) 0.107(4) Uani 0.6 1 d D . P F 1
C154 C 0.2824(5) 0.6476(4) 0.3076(4) 0.107(4) Uani 0.6 1 d D . P F 1
H15G H 0.2285 0.6405 0.2993 0.128 Uiso 0.6 1 calc R U P F 1
C155 C 0.3480(7) 0.6162(4) 0.2962(5) 0.107(4) Uani 0.6 1 d D . P F 1
H15H H 0.3389 0.5876 0.2801 0.128 Uiso 0.6 1 calc R U P F 1
C156 C 0.4271(6) 0.6267(4) 0.3085(5) 0.107(4) Uani 0.6 1 d D . P F 1
H15I H 0.4718 0.6053 0.3007 0.128 Uiso 0.6 1 calc R U P F 1
C157 C 0.4407(4) 0.6687(5) 0.3322(5) 0.107(4) Uani 0.6 1 d D . P F 1
H15J H 0.4946 0.6758 0.3405 0.128 Uiso 0.6 1 calc R U P F 1
C158 C 0.3751(3) 0.7002(4) 0.3436(4) 0.107(4) Uani 0.6 1 d D . P F 1
H15K H 0.3842 0.7287 0.3597 0.128 Uiso 0.6 1 calc R U P F 1
C15A C 0.2694(4) 0.6951(3) 0.3076(2) 0.107(4) Uani 0.4 1 d D . P F 2
C15B C 0.2615(9) 0.6373(3) 0.3142(5) 0.107(4) Uani 0.4 1 d D . P F 2
H15L H 0.2257 0.6164 0.3389 0.128 Uiso 0.4 1 calc R U P F 2
C15C C 0.3064(10) 0.6101(5) 0.2844(6) 0.107(4) Uani 0.4 1 d D . P F 2
H15M H 0.3010 0.5707 0.2889 0.128 Uiso 0.4 1 calc R U P F 2
C15D C 0.3590(8) 0.6409(6) 0.2480(5) 0.107(4) Uani 0.4 1 d D . P F 2
H15N H 0.3896 0.6224 0.2278 0.128 Uiso 0.4 1 calc R U P F 2
C15E C 0.3669(10) 0.6988(6) 0.2414(5) 0.107(4) Uani 0.4 1 d D . P F 2
H15O H 0.4028 0.7197 0.2167 0.128 Uiso 0.4 1 calc R U P F 2
C15F C 0.3220(8) 0.7259(4) 0.2713(4) 0.107(4) Uani 0.4 1 d D . P F 2
H15P H 0.3274 0.7653 0.2668 0.128 Uiso 0.4 1 calc R U P F 2
C159 C 0.1966(2) 0.79483(19) 0.3014(2) 0.153(4) Uani 1 1 d D . . . .
C160 C 0.1744(6) 0.7938(3) 0.2552(2) 0.153(4) Uani 1 1 d D . . . .
H16A H 0.1672 0.7589 0.2473 0.183 Uiso 1 1 calc R U . . .
C161 C 0.1627(7) 0.8441(4) 0.2205(3) 0.153(4) Uani 1 1 d D . . . .
H16B H 0.1476 0.8435 0.1890 0.183 Uiso 1 1 calc R U . . .
C162 C 0.1733(5) 0.8952(3) 0.2321(4) 0.153(4) Uani 1 1 d D . . . .
H16C H 0.1653 0.9294 0.2085 0.183 Uiso 1 1 calc R U . . .
C163 C 0.1956(7) 0.8963(2) 0.2783(4) 0.153(4) Uani 1 1 d D . . . .
H16D H 0.2029 0.9311 0.2861 0.183 Uiso 1 1 calc R U . . .
C164 C 0.2073(6) 0.84595(16) 0.3130(3) 0.153(4) Uani 1 1 d D . . . .
H16E H 0.2225 0.8466 0.3445 0.183 Uiso 1 1 calc R U . . .
P3 P 0.72193(19) 0.78418(11) 0.15407(10) 0.0606(8) Uani 1 1 d D . . . .
P4 P 0.6559(2) 0.83067(11) 0.23456(11) 0.0700(10) Uani 1 1 d D . . . .
N2 N 0.7091(7) 0.8219(4) 0.1904(3) 0.076(3) Uani 1 1 d . . . . .
C165 C 0.8293(3) 0.76984(17) 0.1482(4) 0.128(3) Uani 1 1 d D . . . .
C166 C 0.8786(6) 0.7721(4) 0.1863(3) 0.128(3) Uani 1 1 d D . . . .
H16F H 0.8552 0.7810 0.2142 0.153 Uiso 1 1 calc R U . . .
C167 C 0.9624(5) 0.7613(5) 0.1833(4) 0.128(3) Uani 1 1 d D . . . .
H16G H 0.9960 0.7628 0.2093 0.153 Uiso 1 1 calc R U . . .
C168 C 0.9967(3) 0.7482(4) 0.1423(4) 0.128(3) Uani 1 1 d D . . . .
H16H H 1.0537 0.7408 0.1403 0.153 Uiso 1 1 calc R U . . .
C169 C 0.9474(6) 0.7459(5) 0.1042(3) 0.128(3) Uani 1 1 d D . . . .
H16I H 0.9708 0.7370 0.0763 0.153 Uiso 1 1 calc R U . . .
C170 C 0.8636(5) 0.7568(4) 0.1071(4) 0.128(3) Uani 1 1 d D . . . .
H17A H 0.8299 0.7552 0.0812 0.153 Uiso 1 1 calc R U . . .
C171 C 0.6706(5) 0.7179(2) 0.17413(17) 0.107(2) Uani 1 1 d D . . . .
C172 C 0.7106(5) 0.6700(3) 0.1997(3) 0.107(2) Uani 1 1 d D . . . .
H17B H 0.7666 0.6720 0.2070 0.128 Uiso 1 1 calc R U . . .
C173 C 0.6682(6) 0.6192(3) 0.2147(3) 0.107(2) Uani 1 1 d D . . . .
H17C H 0.6953 0.5865 0.2321 0.128 Uiso 1 1 calc R U . . .
C174 C 0.5860(6) 0.6166(3) 0.2039(3) 0.107(2) Uani 1 1 d D . . . .
H17D H 0.5571 0.5820 0.2141 0.128 Uiso 1 1 calc R U . . .
C175 C 0.5461(5) 0.6644(4) 0.1783(4) 0.107(2) Uani 1 1 d D . . . .
H17E H 0.4901 0.6625 0.1710 0.128 Uiso 1 1 calc R U . . .
C176 C 0.5886(6) 0.7153(3) 0.1633(3) 0.107(2) Uani 1 1 d D . . . .
H17F H 0.5616 0.7480 0.1458 0.128 Uiso 1 1 calc R U . . .
C177 C 0.7007(2) 0.8226(3) 0.09385(15) 0.092(2) Uani 1 1 d D . . . .
C178 C 0.6957(5) 0.7949(2) 0.0573(3) 0.092(2) Uani 1 1 d D . . . .
H17G H 0.7035 0.7554 0.0641 0.111 Uiso 1 1 calc R U . . .
C179 C 0.6791(6) 0.8252(3) 0.0106(2) 0.092(2) Uani 1 1 d D . . . .
H17H H 0.6756 0.8064 -0.0144 0.111 Uiso 1 1 calc R U . . .
C180 C 0.6676(5) 0.8832(3) 0.00063(19) 0.092(2) Uani 1 1 d D . . . .
H18A H 0.6563 0.9039 -0.0312 0.111 Uiso 1 1 calc R U . . .
C181 C 0.6726(6) 0.9108(2) 0.0373(3) 0.092(2) Uani 1 1 d D . . . .
H18B H 0.6647 0.9503 0.0305 0.111 Uiso 1 1 calc R U . . .
C182 C 0.6891(6) 0.8804(3) 0.0840(2) 0.092(2) Uani 1 1 d D . . . .
H18C H 0.6925 0.8992 0.1090 0.111 Uiso 1 1 calc R U . . .
C183 C 0.6959(4) 0.89152(14) 0.2497(2) 0.0769(16) Uani 1 1 d D . . . .
C184 C 0.6588(4) 0.9119(3) 0.2864(3) 0.0769(16) Uani 1 1 d D . . . .
H18D H 0.6118 0.8936 0.3038 0.092 Uiso 1 1 calc R U . . .
C185 C 0.6908(5) 0.9593(3) 0.2977(3) 0.0769(16) Uani 1 1 d D . . . .
H18E H 0.6656 0.9733 0.3227 0.092 Uiso 1 1 calc R U . . .
C186 C 0.7598(5) 0.9861(2) 0.2722(3) 0.0769(16) Uani 1 1 d D . . . .
H18F H 0.7815 1.0183 0.2799 0.092 Uiso 1 1 calc R U . . .
C187 C 0.7968(4) 0.9657(3) 0.2356(3) 0.0769(16) Uani 1 1 d D . . . .
H18G H 0.8438 0.9840 0.2183 0.092 Uiso 1 1 calc R U . . .
C188 C 0.7648(4) 0.9183(3) 0.2243(2) 0.0769(16) Uani 1 1 d D . . . .
H18H H 0.7900 0.9044 0.1993 0.092 Uiso 1 1 calc R U . . .
C189 C 0.6721(4) 0.7753(3) 0.2882(2) 0.080(2) Uani 0.7 1 d D . P G 1
C190 C 0.7158(6) 0.7847(3) 0.3264(3) 0.080(2) Uani 0.7 1 d D . P G 1
H19A H 0.7378 0.8208 0.3244 0.096 Uiso 0.7 1 calc R U P G 1
C191 C 0.7272(7) 0.7411(4) 0.3673(3) 0.080(2) Uani 0.7 1 d D . P G 1
H19B H 0.7569 0.7476 0.3932 0.096 Uiso 0.7 1 calc R U P G 1
C192 C 0.6949(7) 0.6880(4) 0.3703(3) 0.080(2) Uani 0.7 1 d D . P G 1
H19C H 0.7027 0.6583 0.3982 0.096 Uiso 0.7 1 calc R U P G 1
C193 C 0.6513(8) 0.6785(3) 0.3322(4) 0.080(2) Uani 0.7 1 d D . P G 1
H19D H 0.6293 0.6424 0.3342 0.096 Uiso 0.7 1 calc R U P G 1
C194 C 0.6399(6) 0.7221(4) 0.2913(3) 0.080(2) Uani 0.7 1 d D . P G 1
H19E H 0.6101 0.7156 0.2654 0.096 Uiso 0.7 1 calc R U P G 1
C18A C 0.6237(8) 0.7658(2) 0.2756(3) 0.080(2) Uani 0.3 1 d D . P G 2
C19A C 0.6823(9) 0.7529(6) 0.3108(6) 0.080(2) Uani 0.3 1 d D . P G 2
H19F H 0.7278 0.7772 0.3093 0.096 Uiso 0.3 1 calc R U P G 2
C19B C 0.6742(13) 0.7043(8) 0.3482(6) 0.080(2) Uani 0.3 1 d D . P G 2
H19G H 0.7142 0.6955 0.3722 0.096 Uiso 0.3 1 calc R U P G 2
C19C C 0.6074(14) 0.6686(5) 0.3504(5) 0.080(2) Uani 0.3 1 d D . P G 2
H19H H 0.6019 0.6355 0.3759 0.096 Uiso 0.3 1 calc R U P G 2
C19D C 0.5487(12) 0.6815(6) 0.3152(7) 0.080(2) Uani 0.3 1 d D . P G 2
H19I H 0.5033 0.6572 0.3167 0.096 Uiso 0.3 1 calc R U P G 2
C19E C 0.5569(10) 0.7301(6) 0.2778(6) 0.080(2) Uani 0.3 1 d D . P G 2
H19J H 0.5169 0.7389 0.2538 0.096 Uiso 0.3 1 calc R U P G 2
C195 C 0.5489(3) 0.8439(3) 0.2258(4) 0.096(3) Uani 0.5 1 d D . P G 1
C196 C 0.5259(6) 0.8787(5) 0.1820(4) 0.096(3) Uani 0.5 1 d D . P G 1
H19K H 0.5665 0.8947 0.1580 0.115 Uiso 0.5 1 calc R U P G 1
C197 C 0.4432(8) 0.8902(6) 0.1736(5) 0.096(3) Uani 0.5 1 d D . P G 1
H19L H 0.4274 0.9140 0.1438 0.115 Uiso 0.5 1 calc R U P G 1
C198 C 0.3838(4) 0.8668(6) 0.2089(6) 0.096(3) Uani 0.5 1 d D . P G 1
H19M H 0.3275 0.8746 0.2032 0.115 Uiso 0.5 1 calc R U P G 1
C199 C 0.4068(5) 0.8319(7) 0.2527(5) 0.096(3) Uani 0.5 1 d D . P G 1
H19N H 0.3663 0.8160 0.2768 0.115 Uiso 0.5 1 calc R U P G 1
C200 C 0.4896(7) 0.8204(5) 0.2612(4) 0.096(3) Uani 0.5 1 d D . P G 1
H20A H 0.5054 0.7967 0.2910 0.115 Uiso 0.5 1 calc R U P G 1
C19F C 0.5418(7) 0.8502(3) 0.2140(5) 0.096(3) Uani 0.5 1 d D . P G 2
C19G C 0.5165(10) 0.8415(5) 0.1706(5) 0.096(3) Uani 0.5 1 d D . P G 2
H19O H 0.5536 0.8262 0.1509 0.115 Uiso 0.5 1 calc R U P G 2
C19H C 0.4368(11) 0.8550(7) 0.1560(5) 0.096(3) Uani 0.5 1 d D . P G 2
H19P H 0.4197 0.8490 0.1264 0.115 Uiso 0.5 1 calc R U P G 2
C19I C 0.3823(8) 0.8773(5) 0.1848(6) 0.096(3) Uani 0.5 1 d D . P G 2
H19Q H 0.3280 0.8866 0.1748 0.115 Uiso 0.5 1 calc R U P G 2
C19J C 0.4075(9) 0.8861(6) 0.2282(6) 0.096(3) Uani 0.5 1 d D . P G 2
H19R H 0.3704 0.9013 0.2478 0.115 Uiso 0.5 1 calc R U P G 2
C20E C 0.4872(10) 0.8726(6) 0.2428(5) 0.096(3) Uani 0.5 1 d D . P G 2
H20B H 0.5043 0.8785 0.2724 0.115 Uiso 0.5 1 calc R U P G 2
O47 O 1.1026(6) 0.8137(5) 0.8971(4) 0.123(2) Uani 1 1 d D . . . .
H47O H 1.0592 0.8001 0.8853 0.184 Uiso 1 1 d R U . . .
C201 C 1.1535(8) 0.8302(8) 0.8543(4) 0.123(2) Uani 1 1 d D . . . .
H20C H 1.1239 0.8579 0.8295 0.147 Uiso 1 1 calc R U . . .
H20D H 1.1652 0.7970 0.8416 0.147 Uiso 1 1 calc R U . . .
C202 C 1.2341(7) 0.8559(7) 0.8635(6) 0.123(2) Uani 1 1 d D . . . .
H20E H 1.2668 0.8672 0.8333 0.184 Uiso 1 1 calc R U . . .
H20F H 1.2646 0.8281 0.8871 0.184 Uiso 1 1 calc R U . . .
H20G H 1.2228 0.8888 0.8760 0.184 Uiso 1 1 calc R U . . .
O48 O 1.1097(11) 0.8198(9) 0.9843(8) 0.124(5) Uani 0.5 1 d D . P . .
H48O H 1.1162 0.8210 0.9528 0.187 Uiso 0.5 1 d R U P . .
C203 C 1.1433(14) 0.7702(11) 1.0146(8) 0.124(5) Uani 0.5 1 d D . P . .
H20H H 1.1034 0.7390 1.0191 0.149 Uiso 0.5 1 calc R U P . .
H20I H 1.1527 0.7767 1.0467 0.149 Uiso 0.5 1 calc R U P . .
C204 C 1.2238(14) 0.7533(13) 0.9936(11) 0.124(5) Uani 0.5 1 d D . P . .
H20J H 1.2440 0.7186 1.0149 0.187 Uiso 0.5 1 calc R U P . .
H20K H 1.2643 0.7833 0.9906 0.187 Uiso 0.5 1 calc R U P . .
H20L H 1.2148 0.7472 0.9618 0.187 Uiso 0.5 1 calc R U P . .
O49 O 0.4121(11) 0.6786(9) 0.5665(7) 0.123(2) Uani 0.7 1 d D . P H 1
H49A H 0.4419 0.6889 0.5886 0.184 Uiso 0.7 1 d R U P H 1
C205 C 0.3560(14) 0.6352(7) 0.5901(8) 0.123(2) Uani 0.7 1 d D . P H 1
H20M H 0.3869 0.6002 0.6031 0.147 Uiso 0.7 1 calc R U P H 1
H20N H 0.3180 0.6279 0.5663 0.147 Uiso 0.7 1 calc R U P H 1
C206 C 0.3068(12) 0.6507(11) 0.6310(8) 0.123(2) Uani 0.7 1 d D . P H 1
H20O H 0.2683 0.6203 0.6458 0.184 Uiso 0.7 1 calc R U P H 1
H20P H 0.2763 0.6854 0.6183 0.184 Uiso 0.7 1 calc R U P H 1
H20Q H 0.3441 0.6564 0.6553 0.184 Uiso 0.7 1 calc R U P H 1
O49A O 0.395(2) 0.685(2) 0.5800(18) 0.123(2) Uani 0.3 1 d D . P I 2
H49B H 0.4433 0.6929 0.5905 0.184 Uiso 0.3 1 d R U P I 2
C20A C 0.341(3) 0.660(3) 0.6200(13) 0.123(2) Uani 0.3 1 d D . P I 2
H20R H 0.3272 0.6880 0.6384 0.147 Uiso 0.3 1 calc R U P I 2
H20S H 0.3691 0.6282 0.6417 0.147 Uiso 0.3 1 calc R U P I 2
C20B C 0.262(2) 0.639(2) 0.604(2) 0.123(2) Uani 0.3 1 d D . P I 2
H20T H 0.2252 0.6242 0.6320 0.184 Uiso 0.3 1 calc R U P I 2
H20U H 0.2749 0.6084 0.5882 0.184 Uiso 0.3 1 calc R U P I 2
H20V H 0.2352 0.6694 0.5812 0.184 Uiso 0.3 1 calc R U P I 2
O50 O 0.187(2) 0.661(2) 0.1984(13) 0.124(5) Uani 0.25 1 d D . P J 1
H50A H 0.1799 0.6232 0.2090 0.187 Uiso 0.25 1 d R U P J 1
C207 C 0.243(3) 0.6611(19) 0.1591(17) 0.124(5) Uani 0.25 1 d D . P J 1
H20W H 0.2133 0.6545 0.1317 0.149 Uiso 0.25 1 calc R U P J 1
H20X H 0.2831 0.6302 0.1690 0.149 Uiso 0.25 1 calc R U P J 1
C208 C 0.290(3) 0.717(2) 0.1428(19) 0.124(5) Uani 0.25 1 d D . P J 1
H20Y H 0.3343 0.7131 0.1201 0.187 Uiso 0.25 1 calc R U P J 1
H20Z H 0.3121 0.7264 0.1708 0.187 Uiso 0.25 1 calc R U P J 1
H21A H 0.2520 0.7463 0.1270 0.187 Uiso 0.25 1 calc R U P J 1
O50A O 0.173(2) 0.7423(17) 0.1654(15) 0.124(5) Uani 0.25 1 d D . P K 2
H50B H 0.1338 0.7607 0.1464 0.187 Uiso 0.25 1 d R U P K 2
C20C C 0.230(3) 0.713(2) 0.1414(13) 0.124(5) Uani 0.25 1 d D . P K 2
H21B H 0.2743 0.7390 0.1256 0.149 Uiso 0.25 1 calc R U P K 2
H21C H 0.2014 0.7005 0.1161 0.149 Uiso 0.25 1 calc R U P K 2
C20D C 0.267(3) 0.6623(19) 0.176(2) 0.124(5) Uani 0.25 1 d D . P K 2
H21D H 0.3060 0.6439 0.1585 0.187 Uiso 0.25 1 calc R U P K 2
H21E H 0.2231 0.6358 0.1910 0.187 Uiso 0.25 1 calc R U P K 2
H21F H 0.2950 0.6746 0.2013 0.187 Uiso 0.25 1 calc R U P K 2
O51 O 0.484(2) 0.789(2) -0.0027(12) 0.124(5) Uani 0.25 1 d D . P L 1
H51A H 0.5051 0.8132 -0.0293 0.187 Uiso 0.25 1 d R U P L 1
C209 C 0.472(4) 0.8132(17) 0.0374(15) 0.124(5) Uani 0.25 1 d D . P L 1
H21G H 0.4298 0.8427 0.0298 0.149 Uiso 0.25 1 calc R U P L 1
H21H H 0.5239 0.8312 0.0428 0.149 Uiso 0.25 1 calc R U P L 1
C210 C 0.446(4) 0.770(3) 0.0832(12) 0.124(5) Uani 0.25 1 d D . P L 1
H21I H 0.4464 0.7865 0.1107 0.187 Uiso 0.25 1 calc R U P L 1
H21J H 0.4842 0.7378 0.0886 0.187 Uiso 0.25 1 calc R U P L 1
H21K H 0.3906 0.7562 0.0800 0.187 Uiso 0.25 1 calc R U P L 1
O51A O 0.441(2) 0.8243(15) 0.0187(15) 0.124(5) Uani 0.25 1 d D . P M 2
H51B H 0.4391 0.8401 -0.0132 0.187 Uiso 0.25 1 d R U P M 2
C20F C 0.441(4) 0.7660(16) 0.0192(14) 0.124(5) Uani 0.25 1 d D . P M 2
H21L H 0.4883 0.7586 -0.0012 0.149 Uiso 0.25 1 calc R U P M 2
H21M H 0.3905 0.7566 0.0053 0.149 Uiso 0.25 1 calc R U P M 2
C21A C 0.448(4) 0.7286(18) 0.0700(17) 0.124(5) Uani 0.25 1 d D . P M 2
H21N H 0.4531 0.6893 0.0687 0.187 Uiso 0.25 1 calc R U P M 2
H21O H 0.3993 0.7331 0.0895 0.187 Uiso 0.25 1 calc R U P M 2
H21P H 0.4969 0.7394 0.0847 0.187 Uiso 0.25 1 calc R U P M 2

loop_
_atom_site_aniso_label
_atom_site_aniso_U_11
_atom_site_aniso_U_22
_atom_site_aniso_U_33
_atom_site_aniso_U_23
_atom_site_aniso_U_13
_atom_site_aniso_U_12
Cu1 0.0437(7) 0.0247(6) 0.0335(6) -0.0043(5) -0.0007(5) 0.0000(5)
Cu2 0.0393(7) 0.0280(6) 0.0346(6) -0.0038(5) 0.0009(5) 0.0046(5)
Cu3 0.0414(7) 0.0340(6) 0.0326(6) -0.0033(5) 0.0034(5) 0.0024(5)
Cu4 0.0476(7) 0.0274(6) 0.0315(6) -0.0028(5) -0.0011(5) -0.0008(5)
Cu5 0.0364(6) 0.0270(5) 0.0353(6) -0.0036(4) 0.0003(5) 0.0021(4)
Cu6 0.0378(7) 0.0277(6) 0.0424(7) -0.0011(5) 0.0011(5) 0.0001(5)
Cu7 0.0364(6) 0.0231(6) 0.0392(6) -0.0042(5) 0.0010(5) 0.0014(5)
Cu8 0.0393(7) 0.0260(6) 0.0439(7) -0.0080(5) -0.0015(5) 0.0007(5)
Cu9 0.0350(7) 0.0303(6) 0.0518(7) -0.0067(6) -0.0032(6) 0.0003(5)
Si1 0.0515(17) 0.0281(14) 0.0350(15) -0.0031(11) 0.0001(13) 0.0026(12)
Si2 0.0518(18) 0.0307(14) 0.0394(15) -0.0048(12) 0.0005(13) 0.0063(12)
Si3 0.0497(17) 0.0331(14) 0.0399(15) -0.0091(12) 0.0024(13) 0.0081(12)
Si4 0.062(2) 0.0413(16) 0.0368(16) -0.0093(13) 0.0070(14) -0.0098(14)
Si5 0.0612(19) 0.0319(14) 0.0342(15) -0.0078(12) -0.0039(13) -0.0040(13)
Si6 0.0602(19) 0.0263(13) 0.0323(14) -0.0025(11) -0.0005(13) -0.0063(12)
Si7 0.0391(15) 0.0238(12) 0.0347(14) -0.0034(11) 0.0000(12) 0.0013(11)
Si8 0.0414(15) 0.0286(13) 0.0375(15) -0.0064(11) -0.0041(12) 0.0067(11)
Si9 0.0404(16) 0.0327(14) 0.0399(15) -0.0065(12) -0.0021(12) 0.0041(12)
Si10 0.0384(15) 0.0292(13) 0.0390(15) -0.0027(12) -0.0017(12) 0.0021(11)
Si11 0.0386(15) 0.0336(14) 0.0344(14) -0.0006(12) 0.0009(12) 0.0014(11)
Si12 0.0425(16) 0.0375(15) 0.0337(15) 0.0018(12) 0.0017(12) -0.0004(12)
Si13 0.0415(16) 0.0322(14) 0.0359(15) 0.0001(12) -0.0045(12) 0.0029(12)
Si14 0.0435(16) 0.0245(13) 0.0332(14) -0.0009(11) -0.0016(12) 0.0016(11)
Si15 0.0388(16) 0.0298(14) 0.0567(18) 0.0032(13) 0.0056(14) 0.0022(12)
Si16 0.0379(15) 0.0274(13) 0.0477(16) -0.0011(12) 0.0023(13) 0.0020(11)
Si17 0.0521(18) 0.0268(14) 0.0498(17) -0.0085(13) -0.0091(14) 0.0080(12)
Si18 0.0585(19) 0.0312(15) 0.0556(19) -0.0126(13) -0.0128(15) -0.0018(13)
Si19 0.0479(18) 0.0347(16) 0.078(2) -0.0153(16) -0.0181(16) 0.0011(13)
Si20 0.0431(17) 0.0314(15) 0.068(2) -0.0028(15) 0.0059(15) -0.0061(13)
Na1 0.045(2) 0.034(2) 0.040(2) -0.0045(17) 0.0017(17) 0.0044(16)
Na2 0.063(3) 0.046(2) 0.041(2) -0.0042(19) -0.001(2) -0.007(2)
Na3 0.042(2) 0.0306(19) 0.046(2) -0.0018(17) 0.0023(18) 0.0032(16)
Na4 0.058(3) 0.045(2) 0.066(3) -0.012(2) -0.010(2) 0.004(2)
O1 0.049(4) 0.030(4) 0.065(5) -0.009(3) 0.003(4) 0.008(3)
O2 0.073(5) 0.035(4) 0.049(4) -0.015(3) 0.005(4) 0.013(3)
O3 0.062(5) 0.042(4) 0.038(4) -0.005(3) 0.010(3) 0.012(3)
O4 0.043(4) 0.047(4) 0.071(5) -0.009(4) -0.005(4) -0.006(3)
O5 0.073(5) 0.030(4) 0.038(4) -0.006(3) 0.002(3) -0.015(3)
O6 0.058(4) 0.029(3) 0.032(4) 0.000(3) 0.002(3) 0.000(3)
O7 0.057(4) 0.026(3) 0.035(4) -0.005(3) -0.005(3) 0.004(3)
O8 0.043(4) 0.032(3) 0.039(4) -0.005(3) 0.003(3) 0.008(3)
O9 0.052(4) 0.030(3) 0.038(4) -0.005(3) 0.000(3) 0.015(3)
O10 0.073(5) 0.033(4) 0.036(4) -0.006(3) 0.001(3) -0.008(3)
O11 0.075(5) 0.032(4) 0.029(3) -0.003(3) -0.004(3) -0.001(3)
O12 0.070(5) 0.022(3) 0.031(4) -0.002(3) -0.006(3) -0.005(3)
O13 0.035(3) 0.028(3) 0.034(3) -0.009(3) 0.004(3) -0.001(3)
O14 0.036(4) 0.032(3) 0.037(4) -0.009(3) 0.002(3) 0.002(3)
O15 0.035(4) 0.038(4) 0.039(4) -0.004(3) -0.002(3) 0.006(3)
O16 0.042(4) 0.030(3) 0.037(4) -0.003(3) -0.004(3) 0.006(3)
O17 0.040(4) 0.031(3) 0.034(3) -0.006(3) 0.000(3) 0.006(3)
O18 0.043(4) 0.023(3) 0.035(3) -0.007(3) 0.005(3) -0.006(3)
O19 0.041(4) 0.031(3) 0.043(4) -0.004(3) -0.003(3) 0.002(3)
O20 0.049(4) 0.038(4) 0.043(4) -0.011(3) 0.000(3) 0.000(3)
O21 0.056(4) 0.024(3) 0.043(4) -0.007(3) -0.003(3) 0.000(3)
O22 0.045(4) 0.029(3) 0.034(3) -0.001(3) 0.003(3) -0.003(3)
O23 0.038(4) 0.036(4) 0.039(4) 0.001(3) -0.001(3) 0.005(3)
O24 0.045(4) 0.039(4) 0.034(4) 0.001(3) -0.001(3) 0.002(3)
O25 0.045(4) 0.028(3) 0.035(4) -0.001(3) -0.001(3) 0.001(3)
O26 0.035(4) 0.027(3) 0.040(4) -0.005(3) -0.004(3) 0.001(3)
O27 0.044(4) 0.032(3) 0.026(3) -0.005(3) -0.003(3) 0.001(3)
O28 0.054(4) 0.039(4) 0.038(4) -0.011(3) -0.004(3) 0.001(3)
O29 0.045(4) 0.029(3) 0.038(4) 0.002(3) -0.006(3) 0.005(3)
O30 0.049(4) 0.018(3) 0.033(3) 0.000(3) -0.009(3) 0.004(3)
O31 0.044(4) 0.028(4) 0.077(5) -0.002(3) 0.012(4) -0.001(3)
O32 0.056(4) 0.031(4) 0.054(4) -0.009(3) -0.005(3) 0.000(3)
O33 0.057(5) 0.029(4) 0.067(5) -0.021(3) -0.016(4) 0.002(3)
O34 0.056(5) 0.034(4) 0.073(5) -0.008(4) -0.008(4) -0.010(3)
O35 0.050(4) 0.033(4) 0.083(6) -0.002(4) -0.013(4) -0.009(3)
O36 0.051(4) 0.030(4) 0.059(5) 0.004(3) 0.006(4) 0.002(3)
O37 0.035(4) 0.031(3) 0.046(4) -0.001(3) -0.001(3) 0.004(3)
O38 0.044(4) 0.028(3) 0.034(3) -0.003(3) 0.000(3) 0.001(3)
O39 0.051(4) 0.028(3) 0.052(4) -0.013(3) -0.012(3) 0.008(3)
O40 0.050(4) 0.033(4) 0.063(5) -0.013(3) -0.017(4) -0.003(3)
O41 0.066(5) 0.034(4) 0.073(5) -0.014(4) -0.026(4) -0.002(3)
O42 0.050(4) 0.035(4) 0.052(4) 0.005(3) 0.001(3) -0.007(3)
C1 0.078(5) 0.066(4) 0.044(4) 0.006(3) 0.005(3) 0.011(4)
C2 0.078(5) 0.066(4) 0.044(4) 0.006(3) 0.005(3) 0.011(4)
C3 0.078(5) 0.066(4) 0.044(4) 0.006(3) 0.005(3) 0.011(4)
C4 0.078(5) 0.066(4) 0.044(4) 0.006(3) 0.005(3) 0.011(4)
C5 0.078(5) 0.066(4) 0.044(4) 0.006(3) 0.005(3) 0.011(4)
C6 0.078(5) 0.066(4) 0.044(4) 0.006(3) 0.005(3) 0.011(4)
C1A 0.078(5) 0.066(4) 0.044(4) 0.006(3) 0.005(3) 0.011(4)
C2A 0.078(5) 0.066(4) 0.044(4) 0.006(3) 0.005(3) 0.011(4)
C3A 0.078(5) 0.066(4) 0.044(4) 0.006(3) 0.005(3) 0.011(4)
C4A 0.078(5) 0.066(4) 0.044(4) 0.006(3) 0.005(3) 0.011(4)
C5A 0.078(5) 0.066(4) 0.044(4) 0.006(3) 0.005(3) 0.011(4)
C6A 0.078(5) 0.066(4) 0.044(4) 0.006(3) 0.005(3) 0.011(4)
C7 0.077(4) 0.070(4) 0.055(3) 0.005(3) 0.002(3) 0.028(3)
C8 0.077(4) 0.070(4) 0.055(3) 0.005(3) 0.002(3) 0.028(3)
C9 0.077(4) 0.070(4) 0.055(3) 0.005(3) 0.002(3) 0.028(3)
C10 0.077(4) 0.070(4) 0.055(3) 0.005(3) 0.002(3) 0.028(3)
C11 0.077(4) 0.070(4) 0.055(3) 0.005(3) 0.002(3) 0.028(3)
C12 0.077(4) 0.070(4) 0.055(3) 0.005(3) 0.002(3) 0.028(3)
C13 0.069(4) 0.129(6) 0.104(5) -0.011(5) 0.012(4) 0.020(4)
C14 0.069(4) 0.129(6) 0.104(5) -0.011(5) 0.012(4) 0.020(4)
C15 0.069(4) 0.129(6) 0.104(5) -0.011(5) 0.012(4) 0.020(4)
C16 0.069(4) 0.129(6) 0.104(5) -0.011(5) 0.012(4) 0.020(4)
C17 0.069(4) 0.129(6) 0.104(5) -0.011(5) 0.012(4) 0.020(4)
C18 0.069(4) 0.129(6) 0.104(5) -0.011(5) 0.012(4) 0.020(4)
C19 0.120(6) 0.102(5) 0.084(5) -0.039(4) 0.006(4) -0.006(4)
C20 0.120(6) 0.102(5) 0.084(5) -0.039(4) 0.006(4) -0.006(4)
C21 0.120(6) 0.102(5) 0.084(5) -0.039(4) 0.006(4) -0.006(4)
C22 0.120(6) 0.102(5) 0.084(5) -0.039(4) 0.006(4) -0.006(4)
C23 0.120(6) 0.102(5) 0.084(5) -0.039(4) 0.006(4) -0.006(4)
C24 0.120(6) 0.102(5) 0.084(5) -0.039(4) 0.006(4) -0.006(4)
C25 0.084(4) 0.097(4) 0.064(4) -0.029(3) -0.001(3) -0.017(4)
C26 0.084(4) 0.097(4) 0.064(4) -0.029(3) -0.001(3) -0.017(4)
C27 0.084(4) 0.097(4) 0.064(4) -0.029(3) -0.001(3) -0.017(4)
C28 0.084(4) 0.097(4) 0.064(4) -0.029(3) -0.001(3) -0.017(4)
C29 0.084(4) 0.097(4) 0.064(4) -0.029(3) -0.001(3) -0.017(4)
C30 0.084(4) 0.097(4) 0.064(4) -0.029(3) -0.001(3) -0.017(4)
C31 0.068(3) 0.042(2) 0.055(3) -0.008(2) 0.003(2) 0.008(2)
C32 0.068(3) 0.042(2) 0.055(3) -0.008(2) 0.003(2) 0.008(2)
C33 0.068(3) 0.042(2) 0.055(3) -0.008(2) 0.003(2) 0.008(2)
C34 0.068(3) 0.042(2) 0.055(3) -0.008(2) 0.003(2) 0.008(2)
C35 0.068(3) 0.042(2) 0.055(3) -0.008(2) 0.003(2) 0.008(2)
C36 0.068(3) 0.042(2) 0.055(3) -0.008(2) 0.003(2) 0.008(2)
C37 0.044(2) 0.044(2) 0.049(2) -0.004(2) 0.004(2) -0.0013(19)
C38 0.044(2) 0.044(2) 0.049(2) -0.004(2) 0.004(2) -0.0013(19)
C39 0.044(2) 0.044(2) 0.049(2) -0.004(2) 0.004(2) -0.0013(19)
C40 0.044(2) 0.044(2) 0.049(2) -0.004(2) 0.004(2) -0.0013(19)
C41 0.044(2) 0.044(2) 0.049(2) -0.004(2) 0.004(2) -0.0013(19)
C42 0.044(2) 0.044(2) 0.049(2) -0.004(2) 0.004(2) -0.0013(19)
C43 0.063(3) 0.072(3) 0.042(3) -0.004(2) 0.003(2) 0.006(3)
C44 0.063(3) 0.072(3) 0.042(3) -0.004(2) 0.003(2) 0.006(3)
C45 0.063(3) 0.072(3) 0.042(3) -0.004(2) 0.003(2) 0.006(3)
C46 0.063(3) 0.072(3) 0.042(3) -0.004(2) 0.003(2) 0.006(3)
C47 0.063(3) 0.072(3) 0.042(3) -0.004(2) 0.003(2) 0.006(3)
C48 0.063(3) 0.072(3) 0.042(3) -0.004(2) 0.003(2) 0.006(3)
C49 0.052(3) 0.087(4) 0.052(3) -0.018(3) -0.007(2) 0.026(3)
C50 0.052(3) 0.087(4) 0.052(3) -0.018(3) -0.007(2) 0.026(3)
C51 0.052(3) 0.087(4) 0.052(3) -0.018(3) -0.007(2) 0.026(3)
C52 0.052(3) 0.087(4) 0.052(3) -0.018(3) -0.007(2) 0.026(3)
C53 0.052(3) 0.087(4) 0.052(3) -0.018(3) -0.007(2) 0.026(3)
C54 0.052(3) 0.087(4) 0.052(3) -0.018(3) -0.007(2) 0.026(3)
C55 0.042(3) 0.068(3) 0.060(3) -0.011(3) 0.003(2) 0.003(2)
C56 0.042(3) 0.068(3) 0.060(3) -0.011(3) 0.003(2) 0.003(2)
C57 0.042(3) 0.068(3) 0.060(3) -0.011(3) 0.003(2) 0.003(2)
C58 0.042(3) 0.068(3) 0.060(3) -0.011(3) 0.003(2) 0.003(2)
C59 0.042(3) 0.068(3) 0.060(3) -0.011(3) 0.003(2) 0.003(2)
C60 0.042(3) 0.068(3) 0.060(3) -0.011(3) 0.003(2) 0.003(2)
C61 0.041(3) 0.068(3) 0.063(3) -0.003(3) 0.005(2) 0.001(2)
C62 0.041(3) 0.068(3) 0.063(3) -0.003(3) 0.005(2) 0.001(2)
C63 0.041(3) 0.068(3) 0.063(3) -0.003(3) 0.005(2) 0.001(2)
C64 0.041(3) 0.068(3) 0.063(3) -0.003(3) 0.005(2) 0.001(2)
C65 0.041(3) 0.068(3) 0.063(3) -0.003(3) 0.005(2) 0.001(2)
C66 0.041(3) 0.068(3) 0.063(3) -0.003(3) 0.005(2) 0.001(2)
C67 0.078(4) 0.084(4) 0.049(3) 0.007(3) 0.007(3) -0.005(3)
C68 0.078(4) 0.084(4) 0.049(3) 0.007(3) 0.007(3) -0.005(3)
C69 0.078(4) 0.084(4) 0.049(3) 0.007(3) 0.007(3) -0.005(3)
C70 0.078(4) 0.084(4) 0.049(3) 0.007(3) 0.007(3) -0.005(3)
C71 0.078(4) 0.084(4) 0.049(3) 0.007(3) 0.007(3) -0.005(3)
C72 0.078(4) 0.084(4) 0.049(3) 0.007(3) 0.007(3) -0.005(3)
C73 0.054(3) 0.090(4) 0.065(3) 0.003(3) -0.007(3) 0.020(3)
C74 0.054(3) 0.090(4) 0.065(3) 0.003(3) -0.007(3) 0.020(3)
C75 0.054(3) 0.090(4) 0.065(3) 0.003(3) -0.007(3) 0.020(3)
C76 0.054(3) 0.090(4) 0.065(3) 0.003(3) -0.007(3) 0.020(3)
C77 0.054(3) 0.090(4) 0.065(3) 0.003(3) -0.007(3) 0.020(3)
C78 0.054(3) 0.090(4) 0.065(3) 0.003(3) -0.007(3) 0.020(3)
C79 0.045(2) 0.053(3) 0.053(3) -0.010(2) -0.002(2) 0.001(2)
C80 0.045(2) 0.053(3) 0.053(3) -0.010(2) -0.002(2) 0.001(2)
C81 0.045(2) 0.053(3) 0.053(3) -0.010(2) -0.002(2) 0.001(2)
C82 0.045(2) 0.053(3) 0.053(3) -0.010(2) -0.002(2) 0.001(2)
C83 0.045(2) 0.053(3) 0.053(3) -0.010(2) -0.002(2) 0.001(2)
C84 0.045(2) 0.053(3) 0.053(3) -0.010(2) -0.002(2) 0.001(2)
C85 0.083(4) 0.086(4) 0.075(4) 0.023(3) 0.004(3) 0.005(3)
C86 0.083(4) 0.086(4) 0.075(4) 0.023(3) 0.004(3) 0.005(3)
C87 0.083(4) 0.086(4) 0.075(4) 0.023(3) 0.004(3) 0.005(3)
C88 0.083(4) 0.086(4) 0.075(4) 0.023(3) 0.004(3) 0.005(3)
C89 0.083(4) 0.086(4) 0.075(4) 0.023(3) 0.004(3) 0.005(3)
C90 0.083(4) 0.086(4) 0.075(4) 0.023(3) 0.004(3) 0.005(3)
C91 0.057(4) 0.092(5) 0.067(4) -0.003(4) -0.007(3) 0.028(4)
C92 0.057(4) 0.092(5) 0.067(4) -0.003(4) -0.007(3) 0.028(4)
C93 0.057(4) 0.092(5) 0.067(4) -0.003(4) -0.007(3) 0.028(4)
C94 0.057(4) 0.092(5) 0.067(4) -0.003(4) -0.007(3) 0.028(4)
C95 0.057(4) 0.092(5) 0.067(4) -0.003(4) -0.007(3) 0.028(4)
C96 0.057(4) 0.092(5) 0.067(4) -0.003(4) -0.007(3) 0.028(4)
C91A 0.057(4) 0.092(5) 0.067(4) -0.003(4) -0.007(3) 0.028(4)
C92A 0.057(4) 0.092(5) 0.067(4) -0.003(4) -0.007(3) 0.028(4)
C93A 0.057(4) 0.092(5) 0.067(4) -0.003(4) -0.007(3) 0.028(4)
C94A 0.057(4) 0.092(5) 0.067(4) -0.003(4) -0.007(3) 0.028(4)
C95A 0.057(4) 0.092(5) 0.067(4) -0.003(4) -0.007(3) 0.028(4)
C96A 0.057(4) 0.092(5) 0.067(4) -0.003(4) -0.007(3) 0.028(4)
C97 0.060(3) 0.054(3) 0.058(3) -0.015(2) -0.004(2) 0.010(2)
C98 0.060(3) 0.054(3) 0.058(3) -0.015(2) -0.004(2) 0.010(2)
C99 0.060(3) 0.054(3) 0.058(3) -0.015(2) -0.004(2) 0.010(2)
C100 0.060(3) 0.054(3) 0.058(3) -0.015(2) -0.004(2) 0.010(2)
C101 0.060(3) 0.054(3) 0.058(3) -0.015(2) -0.004(2) 0.010(2)
C102 0.060(3) 0.054(3) 0.058(3) -0.015(2) -0.004(2) 0.010(2)
C103 0.103(4) 0.053(3) 0.061(3) -0.015(3) -0.011(3) -0.011(3)
C104 0.103(4) 0.053(3) 0.061(3) -0.015(3) -0.011(3) -0.011(3)
C105 0.103(4) 0.053(3) 0.061(3) -0.015(3) -0.011(3) -0.011(3)
C106 0.103(4) 0.053(3) 0.061(3) -0.015(3) -0.011(3) -0.011(3)
C107 0.103(4) 0.053(3) 0.061(3) -0.015(3) -0.011(3) -0.011(3)
C108 0.103(4) 0.053(3) 0.061(3) -0.015(3) -0.011(3) -0.011(3)
C109 0.080(4) 0.080(4) 0.132(6) -0.028(4) -0.036(4) -0.004(4)
C110 0.080(4) 0.080(4) 0.132(6) -0.028(4) -0.036(4) -0.004(4)
C111 0.080(4) 0.080(4) 0.132(6) -0.028(4) -0.036(4) -0.004(4)
C112 0.080(4) 0.080(4) 0.132(6) -0.028(4) -0.036(4) -0.004(4)
C113 0.080(4) 0.080(4) 0.132(6) -0.028(4) -0.036(4) -0.004(4)
C114 0.080(4) 0.080(4) 0.132(6) -0.028(4) -0.036(4) -0.004(4)
C115 0.060(3) 0.089(4) 0.111(5) 0.002(4) 0.017(3) 0.001(3)
C116 0.060(3) 0.089(4) 0.111(5) 0.002(4) 0.017(3) 0.001(3)
C117 0.060(3) 0.089(4) 0.111(5) 0.002(4) 0.017(3) 0.001(3)
C118 0.060(3) 0.089(4) 0.111(5) 0.002(4) 0.017(3) 0.001(3)
C119 0.060(3) 0.089(4) 0.111(5) 0.002(4) 0.017(3) 0.001(3)
C120 0.060(3) 0.089(4) 0.111(5) 0.002(4) 0.017(3) 0.001(3)
O43 0.146(7) 0.132(6) 0.094(5) -0.018(4) -0.004(5) 0.052(5)
C121 0.146(7) 0.132(6) 0.094(5) -0.018(4) -0.004(5) 0.052(5)
C122 0.146(7) 0.132(6) 0.094(5) -0.018(4) -0.004(5) 0.052(5)
O44 0.146(7) 0.132(6) 0.094(5) -0.018(4) -0.004(5) 0.052(5)
C123 0.146(7) 0.132(6) 0.094(5) -0.018(4) -0.004(5) 0.052(5)
C124 0.146(7) 0.132(6) 0.094(5) -0.018(4) -0.004(5) 0.052(5)
O44A 0.146(7) 0.132(6) 0.094(5) -0.018(4) -0.004(5) 0.052(5)
C12E 0.146(7) 0.132(6) 0.094(5) -0.018(4) -0.004(5) 0.052(5)
C12F 0.146(7) 0.132(6) 0.094(5) -0.018(4) -0.004(5) 0.052(5)
O45 0.147(7) 0.097(6) 0.098(6) 0.003(5) -0.063(5) 0.021(6)
C125 0.147(7) 0.097(6) 0.098(6) 0.003(5) -0.063(5) 0.021(6)
C126 0.147(7) 0.097(6) 0.098(6) 0.003(5) -0.063(5) 0.021(6)
O45A 0.147(7) 0.097(6) 0.098(6) 0.003(5) -0.063(5) 0.021(6)
C12A 0.147(7) 0.097(6) 0.098(6) 0.003(5) -0.063(5) 0.021(6)
C12B 0.147(7) 0.097(6) 0.098(6) 0.003(5) -0.063(5) 0.021(6)
O46 0.147(7) 0.097(6) 0.098(6) 0.003(5) -0.063(5) 0.021(6)
C127 0.147(7) 0.097(6) 0.098(6) 0.003(5) -0.063(5) 0.021(6)
C128 0.147(7) 0.097(6) 0.098(6) 0.003(5) -0.063(5) 0.021(6)
O46A 0.147(7) 0.097(6) 0.098(6) 0.003(5) -0.063(5) 0.021(6)
C12C 0.147(7) 0.097(6) 0.098(6) 0.003(5) -0.063(5) 0.021(6)
C12D 0.147(7) 0.097(6) 0.098(6) 0.003(5) -0.063(5) 0.021(6)
P1 0.084(2) 0.0314(15) 0.062(2) -0.0016(13) -0.0114(17) -0.0012(15)
P2 0.084(3) 0.0367(17) 0.105(3) 0.0024(18) -0.032(2) -0.0068(16)
N1 0.068(6) 0.031(5) 0.075(7) -0.013(4) -0.017(5) 0.009(4)
C129 0.133(6) 0.049(3) 0.064(3) -0.006(3) 0.000(3) 0.002(3)
C130 0.133(6) 0.049(3) 0.064(3) -0.006(3) 0.000(3) 0.002(3)
C131 0.133(6) 0.049(3) 0.064(3) -0.006(3) 0.000(3) 0.002(3)
C132 0.133(6) 0.049(3) 0.064(3) -0.006(3) 0.000(3) 0.002(3)
C133 0.133(6) 0.049(3) 0.064(3) -0.006(3) 0.000(3) 0.002(3)
C134 0.133(6) 0.049(3) 0.064(3) -0.006(3) 0.000(3) 0.002(3)
C135 0.076(4) 0.052(3) 0.072(4) -0.008(2) -0.010(3) -0.003(3)
C136 0.076(4) 0.052(3) 0.072(4) -0.008(2) -0.010(3) -0.003(3)
C137 0.076(4) 0.052(3) 0.072(4) -0.008(2) -0.010(3) -0.003(3)
C138 0.076(4) 0.052(3) 0.072(4) -0.008(2) -0.010(3) -0.003(3)
C139 0.076(4) 0.052(3) 0.072(4) -0.008(2) -0.010(3) -0.003(3)
C140 0.076(4) 0.052(3) 0.072(4) -0.008(2) -0.010(3) -0.003(3)
C141 0.079(4) 0.042(3) 0.085(4) -0.006(3) 0.003(3) 0.006(3)
C142 0.079(4) 0.042(3) 0.085(4) -0.006(3) 0.003(3) 0.006(3)
C143 0.079(4) 0.042(3) 0.085(4) -0.006(3) 0.003(3) 0.006(3)
C144 0.079(4) 0.042(3) 0.085(4) -0.006(3) 0.003(3) 0.006(3)
C145 0.079(4) 0.042(3) 0.085(4) -0.006(3) 0.003(3) 0.006(3)
C146 0.079(4) 0.042(3) 0.085(4) -0.006(3) 0.003(3) 0.006(3)
C147 0.108(7) 0.076(5) 0.097(6) -0.019(5) -0.014(6) -0.025(5)
C148 0.108(7) 0.076(5) 0.097(6) -0.019(5) -0.014(6) -0.025(5)
C149 0.108(7) 0.076(5) 0.097(6) -0.019(5) -0.014(6) -0.025(5)
C150 0.108(7) 0.076(5) 0.097(6) -0.019(5) -0.014(6) -0.025(5)
C151 0.108(7) 0.076(5) 0.097(6) -0.019(5) -0.014(6) -0.025(5)
C152 0.108(7) 0.076(5) 0.097(6) -0.019(5) -0.014(6) -0.025(5)
C14A 0.108(7) 0.076(5) 0.097(6) -0.019(5) -0.014(6) -0.025(5)
C14B 0.108(7) 0.076(5) 0.097(6) -0.019(5) -0.014(6) -0.025(5)
C14C 0.108(7) 0.076(5) 0.097(6) -0.019(5) -0.014(6) -0.025(5)
C15H 0.108(7) 0.076(5) 0.097(6) -0.019(5) -0.014(6) -0.025(5)
C15I 0.108(7) 0.076(5) 0.097(6) -0.019(5) -0.014(6) -0.025(5)
C15J 0.108(7) 0.076(5) 0.097(6) -0.019(5) -0.014(6) -0.025(5)
C153 0.062(5) 0.053(4) 0.174(9) 0.026(5) 0.022(6) 0.009(4)
C154 0.062(5) 0.053(4) 0.174(9) 0.026(5) 0.022(6) 0.009(4)
C155 0.062(5) 0.053(4) 0.174(9) 0.026(5) 0.022(6) 0.009(4)
C156 0.062(5) 0.053(4) 0.174(9) 0.026(5) 0.022(6) 0.009(4)
C157 0.062(5) 0.053(4) 0.174(9) 0.026(5) 0.022(6) 0.009(4)
C158 0.062(5) 0.053(4) 0.174(9) 0.026(5) 0.022(6) 0.009(4)
C15A 0.062(5) 0.053(4) 0.174(9) 0.026(5) 0.022(6) 0.009(4)
C15B 0.062(5) 0.053(4) 0.174(9) 0.026(5) 0.022(6) 0.009(4)
C15C 0.062(5) 0.053(4) 0.174(9) 0.026(5) 0.022(6) 0.009(4)
C15D 0.062(5) 0.053(4) 0.174(9) 0.026(5) 0.022(6) 0.009(4)
C15E 0.062(5) 0.053(4) 0.174(9) 0.026(5) 0.022(6) 0.009(4)
C15F 0.062(5) 0.053(4) 0.174(9) 0.026(5) 0.022(6) 0.009(4)
C159 0.118(6) 0.108(6) 0.185(9) 0.043(7) 0.044(7) -0.008(5)
C160 0.118(6) 0.108(6) 0.185(9) 0.043(7) 0.044(7) -0.008(5)
C161 0.118(6) 0.108(6) 0.185(9) 0.043(7) 0.044(7) -0.008(5)
C162 0.118(6) 0.108(6) 0.185(9) 0.043(7) 0.044(7) -0.008(5)
C163 0.118(6) 0.108(6) 0.185(9) 0.043(7) 0.044(7) -0.008(5)
C164 0.118(6) 0.108(6) 0.185(9) 0.043(7) 0.044(7) -0.008(5)
P3 0.087(2) 0.0446(17) 0.0512(18) -0.0149(14) 0.0072(16) 0.0060(16)
P4 0.110(3) 0.0402(16) 0.0570(19) -0.0124(15) 0.0291(19) -0.0021(17)
N2 0.130(10) 0.051(6) 0.052(6) -0.023(5) 0.020(6) -0.002(6)
C165 0.103(6) 0.173(7) 0.116(6) -0.055(6) 0.007(5) 0.033(6)
C166 0.103(6) 0.173(7) 0.116(6) -0.055(6) 0.007(5) 0.033(6)
C167 0.103(6) 0.173(7) 0.116(6) -0.055(6) 0.007(5) 0.033(6)
C168 0.103(6) 0.173(7) 0.116(6) -0.055(6) 0.007(5) 0.033(6)
C169 0.103(6) 0.173(7) 0.116(6) -0.055(6) 0.007(5) 0.033(6)
C170 0.103(6) 0.173(7) 0.116(6) -0.055(6) 0.007(5) 0.033(6)
C171 0.129(6) 0.064(4) 0.115(5) -0.003(4) 0.013(5) -0.016(4)
C172 0.129(6) 0.064(4) 0.115(5) -0.003(4) 0.013(5) -0.016(4)
C173 0.129(6) 0.064(4) 0.115(5) -0.003(4) 0.013(5) -0.016(4)
C174 0.129(6) 0.064(4) 0.115(5) -0.003(4) 0.013(5) -0.016(4)
C175 0.129(6) 0.064(4) 0.115(5) -0.003(4) 0.013(5) -0.016(4)
C176 0.129(6) 0.064(4) 0.115(5) -0.003(4) 0.013(5) -0.016(4)
C177 0.159(6) 0.055(3) 0.060(3) -0.008(3) -0.014(4) -0.003(4)
C178 0.159(6) 0.055(3) 0.060(3) -0.008(3) -0.014(4) -0.003(4)
C179 0.159(6) 0.055(3) 0.060(3) -0.008(3) -0.014(4) -0.003(4)
C180 0.159(6) 0.055(3) 0.060(3) -0.008(3) -0.014(4) -0.003(4)
C181 0.159(6) 0.055(3) 0.060(3) -0.008(3) -0.014(4) -0.003(4)
C182 0.159(6) 0.055(3) 0.060(3) -0.008(3) -0.014(4) -0.003(4)
C183 0.081(4) 0.090(4) 0.070(4) -0.040(3) 0.016(3) -0.007(3)
C184 0.081(4) 0.090(4) 0.070(4) -0.040(3) 0.016(3) -0.007(3)
C185 0.081(4) 0.090(4) 0.070(4) -0.040(3) 0.016(3) -0.007(3)
C186 0.081(4) 0.090(4) 0.070(4) -0.040(3) 0.016(3) -0.007(3)
C187 0.081(4) 0.090(4) 0.070(4) -0.040(3) 0.016(3) -0.007(3)
C188 0.081(4) 0.090(4) 0.070(4) -0.040(3) 0.016(3) -0.007(3)
C189 0.110(7) 0.056(4) 0.066(5) -0.003(4) 0.011(4) 0.002(4)
C190 0.110(7) 0.056(4) 0.066(5) -0.003(4) 0.011(4) 0.002(4)
C191 0.110(7) 0.056(4) 0.066(5) -0.003(4) 0.011(4) 0.002(4)
C192 0.110(7) 0.056(4) 0.066(5) -0.003(4) 0.011(4) 0.002(4)
C193 0.110(7) 0.056(4) 0.066(5) -0.003(4) 0.011(4) 0.002(4)
C194 0.110(7) 0.056(4) 0.066(5) -0.003(4) 0.011(4) 0.002(4)
C18A 0.110(7) 0.056(4) 0.066(5) -0.003(4) 0.011(4) 0.002(4)
C19A 0.110(7) 0.056(4) 0.066(5) -0.003(4) 0.011(4) 0.002(4)
C19B 0.110(7) 0.056(4) 0.066(5) -0.003(4) 0.011(4) 0.002(4)
C19C 0.110(7) 0.056(4) 0.066(5) -0.003(4) 0.011(4) 0.002(4)
C19D 0.110(7) 0.056(4) 0.066(5) -0.003(4) 0.011(4) 0.002(4)
C19E 0.110(7) 0.056(4) 0.066(5) -0.003(4) 0.011(4) 0.002(4)
C195 0.097(6) 0.097(6) 0.091(7) -0.023(5) 0.031(6) -0.012(6)
C196 0.097(6) 0.097(6) 0.091(7) -0.023(5) 0.031(6) -0.012(6)
C197 0.097(6) 0.097(6) 0.091(7) -0.023(5) 0.031(6) -0.012(6)
C198 0.097(6) 0.097(6) 0.091(7) -0.023(5) 0.031(6) -0.012(6)
C199 0.097(6) 0.097(6) 0.091(7) -0.023(5) 0.031(6) -0.012(6)
C200 0.097(6) 0.097(6) 0.091(7) -0.023(5) 0.031(6) -0.012(6)
C19F 0.097(6) 0.097(6) 0.091(7) -0.023(5) 0.031(6) -0.012(6)
C19G 0.097(6) 0.097(6) 0.091(7) -0.023(5) 0.031(6) -0.012(6)
C19H 0.097(6) 0.097(6) 0.091(7) -0.023(5) 0.031(6) -0.012(6)
C19I 0.097(6) 0.097(6) 0.091(7) -0.023(5) 0.031(6) -0.012(6)
C19J 0.097(6) 0.097(6) 0.091(7) -0.023(5) 0.031(6) -0.012(6)
C20E 0.097(6) 0.097(6) 0.091(7) -0.023(5) 0.031(6) -0.012(6)
O47 0.096(6) 0.125(6) 0.153(7) -0.045(5) 0.001(4) -0.023(4)
C201 0.096(6) 0.125(6) 0.153(7) -0.045(5) 0.001(4) -0.023(4)
C202 0.096(6) 0.125(6) 0.153(7) -0.045(5) 0.001(4) -0.023(4)
O48 0.072(8) 0.203(15) 0.125(11) -0.090(10) -0.032(7) 0.020(8)
C203 0.072(8) 0.203(15) 0.125(11) -0.090(10) -0.032(7) 0.020(8)
C204 0.072(8) 0.203(15) 0.125(11) -0.090(10) -0.032(7) 0.020(8)
O49 0.096(6) 0.125(6) 0.153(7) -0.045(5) 0.001(4) -0.023(4)
C205 0.096(6) 0.125(6) 0.153(7) -0.045(5) 0.001(4) -0.023(4)
C206 0.096(6) 0.125(6) 0.153(7) -0.045(5) 0.001(4) -0.023(4)
O49A 0.096(6) 0.125(6) 0.153(7) -0.045(5) 0.001(4) -0.023(4)
C20A 0.096(6) 0.125(6) 0.153(7) -0.045(5) 0.001(4) -0.023(4)
C20B 0.096(6) 0.125(6) 0.153(7) -0.045(5) 0.001(4) -0.023(4)
O50 0.072(8) 0.203(15) 0.125(11) -0.090(10) -0.032(7) 0.020(8)
C207 0.072(8) 0.203(15) 0.125(11) -0.090(10) -0.032(7) 0.020(8)
C208 0.072(8) 0.203(15) 0.125(11) -0.090(10) -0.032(7) 0.020(8)
O50A 0.072(8) 0.203(15) 0.125(11) -0.090(10) -0.032(7) 0.020(8)
C20C 0.072(8) 0.203(15) 0.125(11) -0.090(10) -0.032(7) 0.020(8)
C20D 0.072(8) 0.203(15) 0.125(11) -0.090(10) -0.032(7) 0.020(8)
O51 0.072(8) 0.203(15) 0.125(11) -0.090(10) -0.032(7) 0.020(8)
C209 0.072(8) 0.203(15) 0.125(11) -0.090(10) -0.032(7) 0.020(8)
C210 0.072(8) 0.203(15) 0.125(11) -0.090(10) -0.032(7) 0.020(8)
O51A 0.072(8) 0.203(15) 0.125(11) -0.090(10) -0.032(7) 0.020(8)
C20F 0.072(8) 0.203(15) 0.125(11) -0.090(10) -0.032(7) 0.020(8)
C21A 0.072(8) 0.203(15) 0.125(11) -0.090(10) -0.032(7) 0.020(8)

loop_
_atom_type_symbol
_atom_type_description
_atom_type_scat_dispersion_real
_atom_type_scat_dispersion_imag
_atom_type_scat_source
C C 0.0033 0.0016 'International Tables Vol C Tables 4.2.6.8 and 6.1.1.4'
H H 0.0000 0.0000 'International Tables Vol C Tables 4.2.6.8 and 6.1.1.4'
N N 0.0061 0.0033 'International Tables Vol C Tables 4.2.6.8 and 6.1.1.4'
O O 0.0106 0.0060 'International Tables Vol C Tables 4.2.6.8 and 6.1.1.4'
Na Na 0.0362 0.0249 'International Tables Vol C Tables 4.2.6.8 and 6.1.1.4'
Si Si 0.0817 0.0704 'International Tables Vol C Tables 4.2.6.8 and 6.1.1.4'
P P 0.1023 0.0942 'International Tables Vol C Tables 4.2.6.8 and 6.1.1.4'
Cu Cu 0.3201 1.2651 'International Tables Vol C Tables 4.2.6.8 and 6.1.1.4'

loop_
_geom_angle_atom_site_label_1
_geom_angle_atom_site_label_2
_geom_angle_atom_site_label_3
_geom_angle
_geom_angle_site_symmetry_1
_geom_angle_site_symmetry_3
_geom_angle_publ_flag
O7 Cu1 O12 97.3(3) . . ?
O7 Cu1 O13 90.6(3) . . ?
O12 Cu1 O13 170.7(2) . . ?
O7 Cu1 O30 174.0(3) . . ?
O12 Cu1 O30 79.1(2) . . ?
O13 Cu1 O30 92.6(2) . . ?
O8 Cu2 O9 99.5(3) . . ?
O8 Cu2 O17 89.3(3) . . ?
O9 Cu2 O17 170.4(3) . . ?
O8 Cu2 O27 173.8(3) . . ?
O9 Cu2 O27 80.2(2) . . ?
O17 Cu2 O27 90.6(2) . . ?
O10 Cu3 O28 91.5(3) . . ?
O10 Cu3 O9 95.1(3) . . ?
O28 Cu3 O9 172.9(3) . . ?
O10 Cu3 O27 169.6(3) . . ?
O28 Cu3 O27 95.0(3) . . ?
O9 Cu3 O27 78.9(2) . . ?
O11 Cu4 O29 88.9(3) . . ?
O11 Cu4 O12 95.6(3) . . ?
O29 Cu4 O12 174.0(3) . . ?
O11 Cu4 O30 169.9(3) . . ?
O29 Cu4 O30 97.7(2) . . ?
O12 Cu4 O30 78.4(2) . . ?
O26 Cu5 O22 90.3(3) . . ?
O26 Cu5 O17 179.2(3) . . ?
O22 Cu5 O17 89.2(3) . . ?
O26 Cu5 O13 89.4(2) . . ?
O22 Cu5 O13 179.6(3) . . ?
O17 Cu5 O13 91.1(2) . . ?
O37 Cu6 O42 97.6(3) . . ?
O37 Cu6 O22 90.1(3) . . ?
O42 Cu6 O22 171.1(3) . . ?
O37 Cu6 O21 173.3(3) . . ?
O42 Cu6 O21 79.4(3) . . ?
O22 Cu6 O21 92.4(2) . . ?
O38 Cu7 O26 90.9(3) . . ?
O38 Cu7 O39 98.2(3) . . ?
O26 Cu7 O39 169.2(3) . . ?
O38 Cu7 O18 176.2(3) . . ?
O26 Cu7 O18 91.4(2) . . ?
O39 Cu7 O18 79.3(2) . . ?
O19 Cu8 O40 89.6(3) . . ?
O19 Cu8 O39 174.3(3) . . ?
O40 Cu8 O39 95.4(3) . . ?
O19 Cu8 O18 96.6(3) . . ?
O40 Cu8 O18 170.2(3) . . ?
O39 Cu8 O18 78.8(2) . . ?
O41 Cu9 O20 88.8(3) . . ?
O41 Cu9 O21 171.0(3) . . ?
O20 Cu9 O21 96.6(3) . . ?
O41 Cu9 O42 96.2(3) . . ?
O20 Cu9 O42 174.6(3) . . ?
O21 Cu9 O42 78.7(3) . . ?
O7 Si1 O1 114.3(4) . . ?
O7 Si1 O6 110.4(3) . . ?
O1 Si1 O6 107.0(4) . . ?
O7 Si1 C1 109.8(4) . . ?
O1 Si1 C1 109.1(4) . . ?
O6 Si1 C1 105.8(3) . . ?
O7 Si1 C1A 121.7(4) . . ?
O1 Si1 C1A 106.2(5) . . ?
O6 Si1 C1A 94.8(3) . . ?
O8 Si2 O1 111.5(3) . . ?
O8 Si2 O2 111.6(4) . . ?
O1 Si2 O2 107.2(4) . . ?
O8 Si2 C7 111.5(4) . . ?
O1 Si2 C7 106.7(3) . . ?
O2 Si2 C7 108.1(3) . . ?
O3 Si3 O2 109.4(4) . . ?
O3 Si3 O9 109.0(4) . . ?
O2 Si3 O9 110.3(3) . . ?
O3 Si3 C13 109.4(3) . . ?
O2 Si3 C13 109.3(4) . . ?
O9 Si3 C13 109.4(3) . . ?
O10 Si4 O4 112.2(4) . . ?
O10 Si4 O3 111.6(4) . . ?
O4 Si4 O3 107.7(4) . . ?
O10 Si4 C19 115.5(3) . . ?
O4 Si4 C19 107.8(4) . . ?
O3 Si4 C19 101.2(4) . . ?
O11 Si5 O4 111.8(4) . . ?
O11 Si5 O5 112.2(3) . . ?
O4 Si5 O5 107.9(4) . . ?
O11 Si5 C25 112.2(4) . . ?
O4 Si5 C25 105.9(3) . . ?
O5 Si5 C25 106.4(3) . . ?
O6 Si6 O5 109.7(4) . . ?
O6 Si6 O12 110.2(4) . . ?
O5 Si6 O12 109.4(3) . . ?
O6 Si6 C31 108.8(3) . . ?
O5 Si6 C31 109.9(3) . . ?
O12 Si6 C31 108.9(3) . . ?
O18 Si7 O13 109.7(3) . . ?
O18 Si7 O14 109.4(3) . . ?
O13 Si7 O14 105.5(3) . . ?
O18 Si7 C37 111.1(3) . . ?
O13 Si7 C37 112.2(3) . . ?
O14 Si7 C37 108.7(2) . . ?
O19 Si8 O15 111.8(3) . . ?
O19 Si8 O14 110.4(3) . . ?
O15 Si8 O14 107.8(3) . . ?
O19 Si8 C43 115.0(3) . . ?
O15 Si8 C43 103.8(3) . . ?
O14 Si8 C43 107.5(3) . . ?
O20 Si9 O16 110.1(3) . . ?
O20 Si9 O15 111.9(3) . . ?
O16 Si9 O15 106.1(3) . . ?
O20 Si9 C49 113.8(3) . . ?
O16 Si9 C49 107.7(3) . . ?
O15 Si9 C49 106.7(3) . . ?
O17 Si10 O21 109.4(3) . . ?
O17 Si10 O16 105.1(3) . . ?
O21 Si10 O16 108.7(3) . . ?
O17 Si10 C55 115.7(3) . . ?
O21 Si10 C55 111.3(4) . . ?
O16 Si10 C55 106.2(3) . . ?
O27 Si11 O22 109.7(3) . . ?
O27 Si11 O23 108.8(3) . . ?
O22 Si11 O23 105.4(3) . . ?
O27 Si11 C61 110.5(3) . . ?
O22 Si11 C61 111.0(3) . . ?
O23 Si11 C61 111.4(3) . . ?
O28 Si12 O23 111.0(3) . . ?
O28 Si12 O24 111.2(4) . . ?
O23 Si12 O24 107.6(3) . . ?
O28 Si12 C67 115.1(3) . . ?
O23 Si12 C67 106.3(3) . . ?
O24 Si12 C67 105.2(3) . . ?
O29 Si13 O24 112.4(4) . . ?
O29 Si13 O25 110.6(3) . . ?
O24 Si13 O25 107.0(3) . . ?
O29 Si13 C73 109.7(3) . . ?
O24 Si13 C73 107.7(3) . . ?
O25 Si13 C73 109.3(3) . . ?
O26 Si14 O30 109.1(3) . . ?
O26 Si14 O25 106.3(3) . . ?
O30 Si14 O25 109.1(3) . . ?
O26 Si14 C79 112.8(3) . . ?
O30 Si14 C79 112.2(3) . . ?
O25 Si14 C79 107.2(3) . . ?
O37 Si15 O31 113.7(3) . . ?
O37 Si15 O36 110.8(4) . . ?
O31 Si15 O36 106.7(4) . . ?
O37 Si15 C85 109.8(4) . . ?
O31 Si15 C85 106.6(3) . . ?
O36 Si15 C85 109.2(3) . . ?
O38 Si16 O31 113.9(3) . . ?
O38 Si16 O32 110.7(3) . . ?
O31 Si16 O32 107.7(4) . . ?
O38 Si16 C91 110.0(3) . . ?
O31 Si16 C91 107.2(3) . . ?
O32 Si16 C91 106.9(3) . . ?
O38 Si16 C91A 113.1(4) . . ?
O31 Si16 C91A 97.8(4) . . ?
O32 Si16 C91A 112.9(3) . . ?
O39 Si17 O33 109.8(4) . . ?
O39 Si17 O32 110.0(4) . . ?
O33 Si17 O32 109.6(4) . . ?
O39 Si17 C97 109.7(3) . . ?
O33 Si17 C97 109.0(4) . . ?
O32 Si17 C97 108.7(3) . . ?
O40 Si18 O33 111.0(4) . . ?
O40 Si18 O34 113.8(4) . . ?
O33 Si18 O34 107.8(4) . . ?
O40 Si18 C103 112.4(4) . . ?
O33 Si18 C103 103.1(3) . . ?
O34 Si18 C103 108.0(4) . . ?
O34 Si19 O41 110.7(4) . . ?
O34 Si19 O35 109.8(4) . . ?
O41 Si19 O35 112.1(4) . . ?
O34 Si19 C109 109.5(4) . . ?
O41 Si19 C109 107.3(3) . . ?
O35 Si19 C109 107.2(4) . . ?
O35 Si20 O36 110.6(4) . . ?
O35 Si20 O42 108.6(4) . . ?
O36 Si20 O42 110.4(4) . . ?
O35 Si20 C115 111.4(3) . . ?
O36 Si20 C115 106.5(4) . . ?
O42 Si20 C115 109.4(3) . . ?
O43 Na1 O7 108.8(3) . . ?
O43 Na1 O8 106.7(3) . . ?
O7 Na1 O8 87.5(2) . . ?
O43 Na1 O13 141.6(3) . . ?
O7 Na1 O13 66.3(2) . . ?
O8 Na1 O13 111.0(2) . . ?
O43 Na1 O16 84.4(3) . . ?
O7 Na1 O16 166.1(2) . . ?
O8 Na1 O16 93.0(2) . . ?
O13 Na1 O16 100.6(2) . . ?
O43 Na1 O17 141.8(3) . . ?
O7 Na1 O17 107.9(2) . . ?
O8 Na1 O17 64.7(2) . . ?
O13 Na1 O17 65.5(2) . . ?
O16 Na1 O17 60.2(2) . . ?
O43 Na1 O14 84.3(3) . . ?
O7 Na1 O14 96.2(2) . . ?
O8 Na1 O14 166.6(2) . . ?
O13 Na1 O14 59.6(2) . . ?
O16 Na1 O14 80.3(2) . . ?
O17 Na1 O14 102.0(2) . . ?
O28 Na2 O44 120.5(7) . . ?
O28 Na2 O11 123.4(3) . . ?
O44 Na2 O11 113.6(8) . . ?
O28 Na2 O44A 118.6(8) . . ?
O11 Na2 O44A 117.8(8) . . ?
O28 Na2 O10 70.1(2) . . ?
O44 Na2 O10 131.6(5) . . ?
O11 Na2 O10 86.7(3) . . ?
O44A Na2 O10 118.6(5) . . ?
O28 Na2 O29 88.5(2) . . ?
O44 Na2 O29 100.8(5) . . ?
O11 Na2 O29 65.6(2) . . ?
O44A Na2 O29 113.9(5) . . ?
O10 Na2 O29 127.4(3) . . ?
O45 Na3 O37 111.6(4) . . ?
O45A Na3 O37 96.6(6) . . ?
O45 Na3 O38 110.2(6) . . ?
O45A Na3 O38 95.7(6) . . ?
O37 Na3 O38 85.7(2) . . ?
O45 Na3 O22 140.5(6) . . ?
O45A Na3 O22 148.0(7) . . ?
O37 Na3 O22 66.2(2) . . ?
O38 Na3 O22 108.9(2) . . ?
O45 Na3 O25 82.1(4) . . ?
O45A Na3 O25 98.0(6) . . ?
O37 Na3 O25 165.2(2) . . ?
O38 Na3 O25 95.1(2) . . ?
O22 Na3 O25 99.7(2) . . ?
O45 Na3 O26 140.7(5) . . ?
O45A Na3 O26 147.5(7) . . ?
O37 Na3 O26 106.9(2) . . ?
O38 Na3 O26 64.9(2) . . ?
O22 Na3 O26 64.2(2) . . ?
O25 Na3 O26 60.7(2) . . ?
O45 Na3 O23 82.8(6) . . ?
O45A Na3 O23 98.7(6) . . ?
O37 Na3 O23 96.2(2) . . ?
O38 Na3 O23 165.2(2) . . ?
O22 Na3 O23 59.2(2) . . ?
O25 Na3 O23 79.3(2) . . ?
O26 Na3 O23 100.6(2) . . ?
O46 Na4 O40 132.1(4) . . ?
O46A Na4 O40 71.8(7) . . ?
O46 Na4 O19 129.3(4) . . ?
O46A Na4 O19 67.8(6) . . ?
O40 Na4 O19 67.7(2) . . ?
O46 Na4 O41 104.7(4) . . ?
O46A Na4 O41 149.2(8) . . ?
O40 Na4 O41 86.7(3) . . ?
O19 Na4 O41 124.5(3) . . ?
O46 Na4 O20 102.1(4) . . ?
O46A Na4 O20 145.3(8) . . ?
O40 Na4 O20 124.4(3) . . ?
O19 Na4 O20 89.2(2) . . ?
O41 Na4 O20 65.3(2) . . ?
Si1 O1 Si2 142.7(4) . . ?
Si3 O2 Si2 131.8(4) . . ?
Si3 O3 Si4 130.7(4) . . ?
Si4 O4 Si5 142.8(5) . . ?
Si6 O5 Si5 128.7(4) . . ?
Si6 O6 Si1 129.0(4) . . ?
Si1 O7 Cu1 132.5(4) . . ?
Si1 O7 Na1 114.7(3) . . ?
Cu1 O7 Na1 99.3(3) . . ?
Si2 O8 Cu2 129.2(4) . . ?
Si2 O8 Na1 115.7(3) . . ?
Cu2 O8 Na1 99.4(3) . . ?
Si3 O9 Cu2 128.9(4) . . ?
Si3 O9 Cu3 130.0(4) . . ?
Cu2 O9 Cu3 100.9(3) . . ?
Si4 O10 Cu3 131.0(4) . . ?
Si4 O10 Na2 123.1(4) . . ?
Cu3 O10 Na2 87.6(3) . . ?
Si5 O11 Cu4 130.7(4) . . ?
Si5 O11 Na2 123.5(4) . . ?
Cu4 O11 Na2 93.9(3) . . ?
Si6 O12 Cu1 126.2(4) . . ?
Si6 O12 Cu4 131.6(4) . . ?
Cu1 O12 Cu4 101.4(3) . . ?
Si7 O13 Cu1 133.6(4) . . ?
Si7 O13 Cu5 113.4(3) . . ?
Cu1 O13 Cu5 106.8(3) . . ?
Si7 O13 Na1 99.7(3) . . ?
Cu1 O13 Na1 93.4(2) . . ?
Cu5 O13 Na1 102.0(2) . . ?
Si7 O14 Si8 131.9(4) . . ?
Si7 O14 Na1 95.2(3) . . ?
Si8 O14 Na1 122.6(3) . . ?
Si8 O15 Si9 133.2(4) . . ?
Si10 O16 Si9 130.9(4) . . ?
Si10 O16 Na1 97.5(3) . . ?
Si9 O16 Na1 125.8(3) . . ?
Si10 O17 Cu2 132.0(4) . . ?
Si10 O17 Cu5 113.8(3) . . ?
Cu2 O17 Cu5 109.9(3) . . ?
Si10 O17 Na1 97.1(3) . . ?
Cu2 O17 Na1 93.1(2) . . ?
Cu5 O17 Na1 100.9(3) . . ?
Si7 O18 Cu8 128.9(3) . . ?
Si7 O18 Cu7 129.7(4) . . ?
Cu8 O18 Cu7 99.2(2) . . ?
Si8 O19 Cu8 134.5(4) . . ?
Si8 O19 Na4 117.3(3) . . ?
Cu8 O19 Na4 89.4(2) . . ?
Si9 O20 Cu9 134.2(4) . . ?
Si9 O20 Na4 116.0(3) . . ?
Cu9 O20 Na4 89.8(3) . . ?
Si10 O21 Cu9 128.6(4) . . ?
Si10 O21 Cu6 130.0(4) . . ?
Cu9 O21 Cu6 99.3(3) . . ?
Si11 O22 Cu5 113.3(3) . . ?
Si11 O22 Cu6 133.3(4) . . ?
Cu5 O22 Cu6 106.9(3) . . ?
Si11 O22 Na3 100.2(3) . . ?
Cu5 O22 Na3 103.0(3) . . ?
Cu6 O22 Na3 93.0(2) . . ?
Si12 O23 Si11 131.6(4) . . ?
Si12 O23 Na3 123.4(3) . . ?
Si11 O23 Na3 95.2(3) . . ?
Si13 O24 Si12 131.9(4) . . ?
Si13 O25 Si14 132.0(4) . . ?
Si13 O25 Na3 125.2(3) . . ?
Si14 O25 Na3 96.4(3) . . ?
Si14 O26 Cu7 132.8(4) . . ?
Si14 O26 Cu5 114.0(3) . . ?
Cu7 O26 Cu5 108.9(3) . . ?
Si14 O26 Na3 96.5(3) . . ?
Cu7 O26 Na3 92.9(2) . . ?
Cu5 O26 Na3 102.0(3) . . ?
Si11 O27 Cu2 128.3(4) . . ?
Si11 O27 Cu3 129.1(3) . . ?
Cu2 O27 Cu3 98.5(3) . . ?
Si12 O28 Cu3 135.3(4) . . ?
Si12 O28 Na2 120.6(4) . . ?
Cu3 O28 Na2 91.1(3) . . ?
Si13 O29 Cu4 132.9(4) . . ?
Si13 O29 Na2 115.6(3) . . ?
Cu4 O29 Na2 87.2(2) . . ?
Si14 O30 Cu4 128.9(3) . . ?
Si14 O30 Cu1 131.5(4) . . ?
Cu4 O30 Cu1 99.0(2) . . ?
Si16 O31 Si15 139.0(4) . . ?
Si17 O32 Si16 131.6(4) . . ?
Si17 O33 Si18 130.6(4) . . ?
Si19 O34 Si18 142.2(5) . . ?
Si20 O35 Si19 132.2(4) . . ?
Si20 O36 Si15 130.4(4) . . ?
Si15 O37 Cu6 133.3(4) . . ?
Si15 O37 Na3 115.0(3) . . ?
Cu6 O37 Na3 100.2(3) . . ?
Si16 O38 Cu7 131.5(4) . . ?
Si16 O38 Na3 113.9(3) . . ?
Cu7 O38 Na3 98.5(3) . . ?
Si17 O39 Cu7 129.1(4) . . ?
Si17 O39 Cu8 128.6(4) . . ?
Cu7 O39 Cu8 101.5(3) . . ?
Si18 O40 Cu8 133.1(4) . . ?
Si18 O40 Na4 120.7(4) . . ?
Cu8 O40 Na4 91.1(3) . . ?
Si19 O41 Cu9 131.6(5) . . ?
Si19 O41 Na4 122.0(4) . . ?
Cu9 O41 Na4 91.9(3) . . ?
Si20 O42 Cu6 127.0(4) . . ?
Si20 O42 Cu9 131.2(4) . . ?
Cu6 O42 Cu9 101.2(3) . . ?
C2 C1 C6 120.0(2) . . ?
C2 C1 Si1 122.3(6) . . ?
C6 C1 Si1 117.7(6) . . ?
C3 C2 C1 120.0(2) . . ?
C3 C2 H2A 120.0 . . ?
C1 C2 H2A 120.0 . . ?
C2 C3 C4 120.0(2) . . ?
C2 C3 H3A 120.0 . . ?
C4 C3 H3A 120.0 . . ?
C5 C4 C3 120.0(2) . . ?
C5 C4 H4A 120.0 . . ?
C3 C4 H4A 120.0 . . ?
C6 C5 C4 120.0(2) . . ?
C6 C5 H5A 120.0 . . ?
C4 C5 H5A 120.0 . . ?
C5 C6 C1 120.0(2) . . ?
C5 C6 H6A 120.0 . . ?
C1 C6 H6A 120.0 . . ?
C2A C1A C6A 120.0(2) . . ?
C2A C1A Si1 119.2(7) . . ?
C6A C1A Si1 120.8(7) . . ?
C1A C2A C3A 120.0(2) . . ?
C1A C2A H2B 120.0 . . ?
C3A C2A H2B 120.0 . . ?
C4A C3A C2A 120.0(2) . . ?
C4A C3A H3B 120.0 . . ?
C2A C3A H3B 120.0 . . ?
C5A C4A C3A 120.0(2) . . ?
C5A C4A H4B 120.0 . . ?
C3A C4A H4B 120.0 . . ?
C4A C5A C6A 120.0(2) . . ?
C4A C5A H5B 120.0 . . ?
C6A C5A H5B 120.0 . . ?
C5A C6A C1A 120.0(2) . . ?
C5A C6A H6B 120.0 . . ?
C1A C6A H6B 120.0 . . ?
C8 C7 C12 119.9(2) . . ?
C8 C7 Si2 120.7(5) . . ?
C12 C7 Si2 119.5(5) . . ?
C7 C8 C9 120.0(2) . . ?
C7 C8 H8 120.0 . . ?
C9 C8 H8 120.0 . . ?
C10 C9 C8 120.0(2) . . ?
C10 C9 H9 120.0 . . ?
C8 C9 H9 120.0 . . ?
C9 C10 C11 120.0(2) . . ?
C9 C10 H10 120.0 . . ?
C11 C10 H10 120.0 . . ?
C12 C11 C10 120.0(2) . . ?
C12 C11 H11 120.0 . . ?
C10 C11 H11 120.0 . . ?
C11 C12 C7 120.1(2) . . ?
C11 C12 H12 120.0 . . ?
C7 C12 H12 120.0 . . ?
C14 C13 C18 119.9(2) . . ?
C14 C13 Si3 121.0(5) . . ?
C18 C13 Si3 119.1(5) . . ?
C13 C14 C15 120.0(2) . . ?
C13 C14 H14 120.0 . . ?
C15 C14 H14 120.0 . . ?
C16 C15 C14 120.0(2) . . ?
C16 C15 H15 120.0 . . ?
C14 C15 H15 120.0 . . ?
C15 C16 C17 120.0(2) . . ?
C15 C16 H16 120.0 . . ?
C17 C16 H16 120.0 . . ?
C16 C17 C18 120.0(2) . . ?
C16 C17 H17 120.0 . . ?
C18 C17 H17 120.0 . . ?
C13 C18 C17 120.0(2) . . ?
C13 C18 H18 120.0 . . ?
C17 C18 H18 120.0 . . ?
C24 C19 C20 119.9(2) . . ?
C24 C19 Si4 120.1(6) . . ?
C20 C19 Si4 119.9(6) . . ?
C21 C20 C19 120.1(2) . . ?
C21 C20 H20 120.0 . . ?
C19 C20 H20 120.0 . . ?
C20 C21 C22 120.0(2) . . ?
C20 C21 H21 120.0 . . ?
C22 C21 H21 120.0 . . ?
C23 C22 C21 120.0(2) . . ?
C23 C22 H22 120.0 . . ?
C21 C22 H22 120.0 . . ?
C22 C23 C24 120.0(2) . . ?
C22 C23 H23 120.0 . . ?
C24 C23 H23 120.0 . . ?
C19 C24 C23 120.0(2) . . ?
C19 C24 H24 120.0 . . ?
C23 C24 H24 120.0 . . ?
C30 C25 C26 120.0(2) . . ?
C30 C25 Si5 122.3(5) . . ?
C26 C25 Si5 117.8(5) . . ?
C27 C26 C25 120.1(2) . . ?
C27 C26 H26 120.0 . . ?
C25 C26 H26 120.0 . . ?
C26 C27 C28 120.0(2) . . ?
C26 C27 H27 120.0 . . ?
C28 C27 H27 120.0 . . ?
C29 C28 C27 120.0(2) . . ?
C29 C28 H28 120.0 . . ?
C27 C28 H28 120.0 . . ?
C28 C29 C30 120.0(2) . . ?
C28 C29 H29 120.0 . . ?
C30 C29 H29 120.0 . . ?
C25 C30 C29 120.0(2) . . ?
C25 C30 H30 120.0 . . ?
C29 C30 H30 120.0 . . ?
C36 C31 C32 119.8(2) . . ?
C36 C31 Si6 121.0(4) . . ?
C32 C31 Si6 119.2(4) . . ?
C33 C32 C31 120.1(2) . . ?
C33 C32 H32 120.0 . . ?
C31 C32 H32 120.0 . . ?
C32 C33 C34 120.1(2) . . ?
C32 C33 H33 120.0 . . ?
C34 C33 H33 120.0 . . ?
C33 C34 C35 119.9(2) . . ?
C33 C34 H34 120.0 . . ?
C35 C34 H34 120.0 . . ?
C36 C35 C34 120.0(2) . . ?
C36 C35 H35 120.0 . . ?
C34 C35 H35 120.0 . . ?
C35 C36 C31 120.2(2) . . ?
C35 C36 H36 119.9 . . ?
C31 C36 H36 119.9 . . ?
C42 C37 C38 119.8(2) . . ?
C42 C37 Si7 121.3(4) . . ?
C38 C37 Si7 119.0(4) . . ?
C39 C38 C37 120.1(2) . . ?
C39 C38 H38 120.0 . . ?
C37 C38 H38 120.0 . . ?
C38 C39 C40 120.1(2) . . ?
C38 C39 H39 119.9 . . ?
C40 C39 H39 119.9 . . ?
C39 C40 C41 119.9(2) . . ?
C39 C40 H40 120.1 . . ?
C41 C40 H40 120.1 . . ?
C42 C41 C40 120.0(2) . . ?
C42 C41 H41 120.0 . . ?
C40 C41 H41 120.0 . . ?
C41 C42 C37 120.2(2) . . ?
C41 C42 H42 119.9 . . ?
C37 C42 H42 119.9 . . ?
C48 C43 C44 119.8(2) . . ?
C48 C43 Si8 119.9(4) . . ?
C44 C43 Si8 120.3(4) . . ?
C45 C44 C43 120.1(2) . . ?
C45 C44 H44 120.0 . . ?
C43 C44 H44 120.0 . . ?
C46 C45 C44 120.0(2) . . ?
C46 C45 H45 120.0 . . ?
C44 C45 H45 120.0 . . ?
C47 C46 C45 119.9(2) . . ?
C47 C46 H46 120.0 . . ?
C45 C46 H46 120.0 . . ?
C46 C47 C48 120.1(2) . . ?
C46 C47 H47 120.0 . . ?
C48 C47 H47 120.0 . . ?
C47 C48 C43 120.1(2) . . ?
C47 C48 H48 120.0 . . ?
C43 C48 H48 120.0 . . ?
C50 C49 C54 119.9(2) . . ?
C50 C49 Si9 121.6(4) . . ?
C54 C49 Si9 118.4(4) . . ?
C51 C50 C49 120.1(2) . . ?
C51 C50 H50 120.0 . . ?
C49 C50 H50 120.0 . . ?
C50 C51 C52 119.9(2) . . ?
C50 C51 H51 120.0 . . ?
C52 C51 H51 120.0 . . ?
C53 C52 C51 120.0(2) . . ?
C53 C52 H52 120.0 . . ?
C51 C52 H52 120.0 . . ?
C54 C53 C52 120.0(2) . . ?
C54 C53 H53 120.0 . . ?
C52 C53 H53 120.0 . . ?
C53 C54 C49 120.0(2) . . ?
C53 C54 H54 120.0 . . ?
C49 C54 H54 120.0 . . ?
C60 C55 C56 120.0(2) . . ?
C60 C55 Si10 119.5(4) . . ?
C56 C55 Si10 120.5(4) . . ?
C57 C56 C55 120.0(2) . . ?
C57 C56 H56 120.0 . . ?
C55 C56 H56 120.0 . . ?
C58 C57 C56 120.0(2) . . ?
C58 C57 H57 120.0 . . ?
C56 C57 H57 120.0 . . ?
C57 C58 C59 120.0(2) . . ?
C57 C58 H58 120.0 . . ?
C59 C58 H58 120.0 . . ?
C58 C59 C60 120.0(2) . . ?
C58 C59 H59 120.0 . . ?
C60 C59 H59 120.0 . . ?
C55 C60 C59 120.0(2) . . ?
C55 C60 H60 120.0 . . ?
C59 C60 H60 120.0 . . ?
C62 C61 C66 119.9(2) . . ?
C62 C61 Si11 118.6(4) . . ?
C66 C61 Si11 121.5(4) . . ?
C63 C62 C61 120.0(2) . . ?
C63 C62 H62 120.0 . . ?
C61 C62 H62 120.0 . . ?
C64 C63 C62 120.1(2) . . ?
C64 C63 H63 120.0 . . ?
C62 C63 H63 120.0 . . ?
C63 C64 C65 120.0(2) . . ?
C63 C64 H64 120.0 . . ?
C65 C64 H64 120.0 . . ?
C64 C65 C66 120.0(2) . . ?
C64 C65 H65 120.0 . . ?
C66 C65 H65 120.0 . . ?
C65 C66 C61 120.1(2) . . ?
C65 C66 H66 120.0 . . ?
C61 C66 H66 120.0 . . ?
C68 C67 C72 119.8(2) . . ?
C68 C67 Si12 119.5(5) . . ?
C72 C67 Si12 120.7(5) . . ?
C67 C68 C69 120.1(2) . . ?
C67 C68 H68 119.9 . . ?
C69 C68 H68 119.9 . . ?
C70 C69 C68 120.0(2) . . ?
C70 C69 H69 120.0 . . ?
C68 C69 H69 120.0 . . ?
C69 C70 C71 119.9(2) . . ?
C69 C70 H70 120.0 . . ?
C71 C70 H70 120.0 . . ?
C70 C71 C72 120.0(2) . . ?
C70 C71 H71 120.0 . . ?
C72 C71 H71 120.0 . . ?
C71 C72 C67 120.1(2) . . ?
C71 C72 H72 120.0 . . ?
C67 C72 H72 120.0 . . ?
C74 C73 C78 119.8(2) . . ?
C74 C73 Si13 123.0(4) . . ?
C78 C73 Si13 117.2(4) . . ?
C75 C74 C73 120.0(2) . . ?
C75 C74 H74 120.0 . . ?
C73 C74 H74 120.0 . . ?
C74 C75 C76 120.1(2) . . ?
C74 C75 H75 119.9 . . ?
C76 C75 H75 119.9 . . ?
C77 C76 C75 119.9(2) . . ?
C77 C76 H76 120.0 . . ?
C75 C76 H76 120.0 . . ?
C78 C77 C76 120.0(2) . . ?
C78 C77 H77 120.0 . . ?
C76 C77 H77 120.0 . . ?
C77 C78 C73 120.2(2) . . ?
C77 C78 H78 119.9 . . ?
C73 C78 H78 119.9 . . ?
C84 C79 C80 119.9(2) . . ?
C84 C79 Si14 122.0(4) . . ?
C80 C79 Si14 118.1(4) . . ?
C81 C80 C79 120.1(2) . . ?
C81 C80 H80 120.0 . . ?
C79 C80 H80 120.0 . . ?
C82 C81 C80 120.0(2) . . ?
C82 C81 H81 120.0 . . ?
C80 C81 H81 120.0 . . ?
C81 C82 C83 120.0(2) . . ?
C81 C82 H82 120.0 . . ?
C83 C82 H82 120.0 . . ?
C82 C83 C84 120.0(2) . . ?
C82 C83 H83 120.0 . . ?
C84 C83 H83 120.0 . . ?
C83 C84 C79 120.0(2) . . ?
C83 C84 H84 120.0 . . ?
C79 C84 H84 120.0 . . ?
C86 C85 C90 119.9(2) . . ?
C86 C85 Si15 121.6(5) . . ?
C90 C85 Si15 118.5(5) . . ?
C87 C86 C85 119.9(2) . . ?
C87 C86 H86 120.0 . . ?
C85 C86 H86 120.0 . . ?
C88 C87 C86 120.1(2) . . ?
C88 C87 H87 120.0 . . ?
C86 C87 H87 120.0 . . ?
C87 C88 C89 120.1(2) . . ?
C87 C88 H88 120.0 . . ?
C89 C88 H88 120.0 . . ?
C88 C89 C90 119.9(2) . . ?
C88 C89 H89 120.0 . . ?
C90 C89 H89 120.0 . . ?
C89 C90 C85 120.1(2) . . ?
C89 C90 H90 120.0 . . ?
C85 C90 H90 120.0 . . ?
C96 C91 C92 119.39(19) . . ?
C96 C91 Si16 120.2(2) . . ?
C92 C91 Si16 120.4(2) . . ?
C93 C92 C91 120.3(2) . . ?
C93 C92 H92A 119.9 . . ?
C91 C92 H92A 119.9 . . ?
C92 C93 C94 120.1(2) . . ?
C92 C93 H93A 119.9 . . ?
C94 C93 H93A 119.9 . . ?
C95 C94 C93 119.8(2) . . ?
C95 C94 H94A 120.1 . . ?
C93 C94 H94A 120.1 . . ?
C96 C95 C94 120.1(2) . . ?
C96 C95 H95A 119.9 . . ?
C94 C95 H95A 119.9 . . ?
C95 C96 C91 120.3(2) . . ?
C95 C96 H96A 119.8 . . ?
C91 C96 H96A 119.8 . . ?
C92A C91A C96A 119.45(19) . . ?
C92A C91A Si16 120.3(2) . . ?
C96A C91A Si16 120.2(2) . . ?
C93A C92A C91A 120.2(2) . . ?
C93A C92A H92B 119.9 . . ?
C91A C92A H92B 119.9 . . ?
C92A C93A C94A 120.1(2) . . ?
C92A C93A H93B 119.9 . . ?
C94A C93A H93B 119.9 . . ?
C93A C94A C95A 119.8(2) . . ?
C93A C94A H94B 120.1 . . ?
C95A C94A H94B 120.1 . . ?
C96A C95A C94A 120.1(2) . . ?
C96A C95A H95B 119.9 . . ?
C94A C95A H95B 119.9 . . ?
C95A C96A C91A 120.3(2) . . ?
C95A C96A H96B 119.9 . . ?
C91A C96A H96B 119.9 . . ?
C98 C97 C102 119.9(2) . . ?
C98 C97 Si17 118.3(4) . . ?
C102 C97 Si17 121.8(4) . . ?
C99 C98 C97 120.1(2) . . ?
C99 C98 H98 120.0 . . ?
C97 C98 H98 120.0 . . ?
C98 C99 C100 120.0(2) . . ?
C98 C99 H99A 120.0 . . ?
C100 C99 H99A 120.0 . . ?
C101 C100 C99 120.0(2) . . ?
C101 C100 H10A 120.0 . . ?
C99 C100 H10A 120.0 . . ?
C100 C101 C102 120.0(2) . . ?
C100 C101 H10B 120.0 . . ?
C102 C101 H10B 120.0 . . ?
C97 C102 C101 120.0(2) . . ?
C97 C102 H10C 120.0 . . ?
C101 C102 H10C 120.0 . . ?
C108 C103 C104 119.9(2) . . ?
C108 C103 Si18 122.3(4) . . ?
C104 C103 Si18 117.8(4) . . ?
C105 C104 C103 120.1(2) . . ?
C105 C104 H10D 120.0 . . ?
C103 C104 H10D 120.0 . . ?
C104 C105 C106 120.0(2) . . ?
C104 C105 H10E 120.0 . . ?
C106 C105 H10E 120.0 . . ?
C105 C106 C107 119.9(2) . . ?
C105 C106 H10F 120.0 . . ?
C107 C106 H10F 120.0 . . ?
C108 C107 C106 120.1(2) . . ?
C108 C107 H10G 120.0 . . ?
C106 C107 H10G 120.0 . . ?
C107 C108 C103 120.0(2) . . ?
C107 C108 H10H 120.0 . . ?
C103 C108 H10H 120.0 . . ?
C110 C109 C114 120.0(2) . . ?
C110 C109 Si19 121.1(6) . . ?
C114 C109 Si19 118.9(6) . . ?
C109 C110 C111 120.0(2) . . ?
C109 C110 H11A 120.0 . . ?
C111 C110 H11A 120.0 . . ?
C112 C111 C110 120.0(2) . . ?
C112 C111 H11B 120.0 . . ?
C110 C111 H11B 120.0 . . ?
C111 C112 C113 120.1(2) . . ?
C111 C112 H11C 120.0 . . ?
C113 C112 H11C 120.0 . . ?
C114 C113 C112 120.0(2) . . ?
C114 C113 H11D 120.0 . . ?
C112 C113 H11D 120.0 . . ?
C113 C114 C109 120.0(2) . . ?
C113 C114 H11E 120.0 . . ?
C109 C114 H11E 120.0 . . ?
C120 C115 C116 119.9(2) . . ?
C120 C115 Si20 121.2(5) . . ?
C116 C115 Si20 118.9(5) . . ?
C115 C116 C117 119.9(2) . . ?
C115 C116 H11F 120.0 . . ?
C117 C116 H11F 120.0 . . ?
C118 C117 C116 120.0(2) . . ?
C118 C117 H11G 120.0 . . ?
C116 C117 H11G 120.0 . . ?
C119 C118 C117 120.1(2) . . ?
C119 C118 H11H 120.0 . . ?
C117 C118 H11H 120.0 . . ?
C118 C119 C120 119.9(2) . . ?
C118 C119 H11I 120.0 . . ?
C120 C119 H11I 120.0 . . ?
C115 C120 C119 120.1(2) . . ?
C115 C120 H12A 119.9 . . ?
C119 C120 H12A 119.9 . . ?
C121 O43 Na1 139.1(4) . . ?
C121 O43 H43O 101.8 . . ?
Na1 O43 H43O 102.1 . . ?
O43 C121 C122 112.6(3) . . ?
O43 C121 H12B 109.1 . . ?
C122 C121 H12B 109.1 . . ?
O43 C121 H12C 109.1 . . ?
C122 C121 H12C 109.1 . . ?
H12B C121 H12C 107.8 . . ?
C121 C122 H12D 109.5 . . ?
C121 C122 H12E 109.5 . . ?
H12D C122 H12E 109.5 . . ?
C121 C122 H12F 109.5 . . ?
H12D C122 H12F 109.5 . . ?
H12E C122 H12F 109.5 . . ?
C123 O44 Na2 136.4(4) . . ?
C123 O44 H44A 103.7 . . ?
Na2 O44 H44A 102.2 . . ?
O44 C123 C124 111.7(3) . . ?
O44 C123 H12G 109.3 . . ?
C124 C123 H12G 109.3 . . ?
O44 C123 H12H 109.3 . . ?
C124 C123 H12H 109.3 . . ?
H12G C123 H12H 108.0 . . ?
C123 C124 H12I 109.5 . . ?
C123 C124 H12J 109.5 . . ?
H12I C124 H12J 109.5 . . ?
C123 C124 H12K 109.5 . . ?
H12I C124 H12K 109.5 . . ?
H12J C124 H12K 109.5 . . ?
C12E O44A Na2 133.0(13) . . ?
C12E O44A H44B 103.4 . . ?
Na2 O44A H44B 104.7 . . ?
O44A C12E C12F 111.4(3) . . ?
O44A C12E H12L 109.4 . . ?
C12F C12E H12L 109.4 . . ?
O44A C12E H12M 109.3 . . ?
C12F C12E H12M 109.3 . . ?
H12L C12E H12M 108.0 . . ?
C12E C12F H12N 109.5 . . ?
C12E C12F H12O 109.5 . . ?
H12N C12F H12O 109.5 . . ?
C12E C12F H12P 109.5 . . ?
H12N C12F H12P 109.5 . . ?
H12O C12F H12P 109.5 . . ?
C125 O45 Na3 137.9(4) . . ?
C125 O45 H45A 123.8 . . ?
Na3 O45 H45A 93.0 . . ?
O45 C125 C126 112.0(3) . . ?
O45 C125 H12Q 109.2 . . ?
C126 C125 H12Q 109.2 . . ?
O45 C125 H12R 109.2 . . ?
C126 C125 H12R 109.2 . . ?
H12Q C125 H12R 107.9 . . ?
C125 C126 H12S 109.5 . . ?
C125 C126 H12T 109.5 . . ?
H12S C126 H12T 109.5 . . ?
C125 C126 H12U 109.5 . . ?
H12S C126 H12U 109.5 . . ?
H12T C126 H12U 109.5 . . ?
C12A O45A Na3 137.5(4) . . ?
C12A O45A H45B 100.2 . . ?
Na3 O45A H45B 102.0 . . ?
O45A C12A C12B 112.1(3) . . ?
O45A C12A H12V 109.2 . . ?
C12B C12A H12V 109.2 . . ?
O45A C12A H12W 109.2 . . ?
C12B C12A H12W 109.2 . . ?
H12V C12A H12W 107.9 . . ?
C12A C12B H12X 109.5 . . ?
C12A C12B H12Y 109.5 . . ?
H12X C12B H12Y 109.5 . . ?
C12A C12B H12Z 109.5 . . ?
H12X C12B H12Z 109.5 . . ?
H12Y C12B H12Z 109.5 . . ?
C127 O46 Na4 137.1(4) . . ?
C127 O46 H46A 102.9 . . ?
Na4 O46 H46A 102.7 . . ?
O46 C127 C128 112.0(3) . . ?
O46 C127 H13A 109.2 . . ?
C128 C127 H13A 109.2 . . ?
O46 C127 H13B 109.2 . . ?
C128 C127 H13B 109.2 . . ?
H13A C127 H13B 107.9 . . ?
C127 C128 H13C 109.5 . . ?
C127 C128 H13D 109.5 . . ?
H13C C128 H13D 109.5 . . ?
C127 C128 H13E 109.5 . . ?
H13C C128 H13E 109.5 . . ?
H13D C128 H13E 109.5 . . ?
C12C O46A Na4 136.0(4) . . ?
C12C O46A H46B 114.4 . . ?
Na4 O46A H46B 109.5 . . ?
O46A C12C C12D 111.8(3) . . ?
O46A C12C H13F 109.3 . . ?
C12D C12C H13F 109.3 . . ?
O46A C12C H13G 109.3 . . ?
C12D C12C H13G 109.3 . . ?
H13F C12C H13G 107.9 . . ?
C12C C12D H13H 109.5 . . ?
C12C C12D H13I 109.5 . . ?
H13H C12D H13I 109.5 . . ?
C12C C12D H13J 109.5 . . ?
H13H C12D H13J 109.5 . . ?
H13I C12D H13J 109.5 . . ?
N1 P1 C141 111.6(3) . . ?
N1 P1 C135 108.7(4) . . ?
C141 P1 C135 107.1(3) . . ?
N1 P1 C129 112.1(4) . . ?
C141 P1 C129 109.4(3) . . ?
C135 P1 C129 107.7(2) . . ?
N1 P2 C14A 123.3(5) . . ?
N1 P2 C153 110.6(4) . . ?
N1 P2 C159 113.0(4) . . ?
C14A P2 C159 114.1(3) . . ?
C153 P2 C159 113.3(2) . . ?
N1 P2 C15A 102.2(4) . . ?
C14A P2 C15A 101.9(4) . . ?
C159 P2 C15A 96.7(3) . . ?
N1 P2 C147 109.7(4) . . ?
C153 P2 C147 104.2(3) . . ?
C159 P2 C147 105.4(3) . . ?
P2 N1 P1 137.9(6) . . ?
C130 C129 C134 120.0(2) . . ?
C130 C129 P1 117.6(5) . . ?
C134 C129 P1 122.4(5) . . ?
C131 C130 C129 120.0(2) . . ?
C131 C130 H13K 120.0 . . ?
C129 C130 H13K 120.0 . . ?
C130 C131 C132 120.0(2) . . ?
C130 C131 H13L 120.0 . . ?
C132 C131 H13L 120.0 . . ?
C133 C132 C131 120.0(2) . . ?
C133 C132 H13M 120.0 . . ?
C131 C132 H13M 120.0 . . ?
C132 C133 C134 120.0(2) . . ?
C132 C133 H13N 120.0 . . ?
C134 C133 H13N 120.0 . . ?
C129 C134 C133 120.0(2) . . ?
C129 C134 H13O 120.0 . . ?
C133 C134 H13O 120.0 . . ?
C136 C135 C140 120.0(2) . . ?
C136 C135 P1 119.5(5) . . ?
C140 C135 P1 120.5(5) . . ?
C137 C136 C135 120.0(2) . . ?
C137 C136 H13P 120.0 . . ?
C135 C136 H13P 120.0 . . ?
C136 C137 C138 120.0(2) . . ?
C136 C137 H13Q 120.0 . . ?
C138 C137 H13Q 120.0 . . ?
C139 C138 C137 120.0(2) . . ?
C139 C138 H13R 120.0 . . ?
C137 C138 H13R 120.0 . . ?
C140 C139 C138 120.0(2) . . ?
C140 C139 H13S 120.0 . . ?
C138 C139 H13S 120.0 . . ?
C139 C140 C135 120.1(2) . . ?
C139 C140 H14A 120.0 . . ?
C135 C140 H14A 120.0 . . ?
C146 C141 C142 120.2(2) . . ?
C146 C141 P1 119.2(4) . . ?
C142 C141 P1 120.6(4) . . ?
C141 C142 C143 119.8(2) . . ?
C141 C142 H14B 120.1 . . ?
C143 C142 H14B 120.1 . . ?
C144 C143 C142 120.0(2) . . ?
C144 C143 H14C 120.0 . . ?
C142 C143 H14C 120.0 . . ?
C143 C144 C145 120.2(2) . . ?
C143 C144 H14D 119.9 . . ?
C145 C144 H14D 119.9 . . ?
C144 C145 C146 119.9(2) . . ?
C144 C145 H14E 120.0 . . ?
C146 C145 H14E 120.0 . . ?
C141 C146 C145 120.0(2) . . ?
C141 C146 H14F 120.0 . . ?
C145 C146 H14F 120.0 . . ?
C152 C147 C148 120.05(19) . . ?
C152 C147 P2 119.9(2) . . ?
C148 C147 P2 120.0(2) . . ?
C147 C148 C149 120.0(2) . . ?
C147 C148 H14G 120.0 . . ?
C149 C148 H14G 120.0 . . ?
C150 C149 C148 120.0(2) . . ?
C150 C149 H14H 120.0 . . ?
C148 C149 H14H 120.0 . . ?
C149 C150 C151 120.0(2) . . ?
C149 C150 H15A 120.0 . . ?
C151 C150 H15A 120.0 . . ?
C150 C151 C152 120.0(2) . . ?
C150 C151 H15B 120.0 . . ?
C152 C151 H15B 120.0 . . ?
C147 C152 C151 120.0(2) . . ?
C147 C152 H15C 120.0 . . ?
C151 C152 H15C 120.0 . . ?
C15J C14A C14B 120.0(2) . . ?
C15J C14A P2 120.1(2) . . ?
C14B C14A P2 119.9(2) . . ?
C14C C14B C14A 120.0(2) . . ?
C14C C14B H14I 120.0 . . ?
C14A C14B H14I 120.0 . . ?
C15H C14C C14B 120.0(2) . . ?
C15H C14C H14J 120.0 . . ?
C14B C14C H14J 120.0 . . ?
C14C C15H C15I 120.0(2) . . ?
C14C C15H H15D 120.0 . . ?
C15I C15H H15D 120.0 . . ?
C15H C15I C15J 120.0(2) . . ?
C15H C15I H15E 120.0 . . ?
C15J C15I H15E 120.0 . . ?
C14A C15J C15I 120.0(2) . . ?
C14A C15J H15F 120.0 . . ?
C15I C15J H15F 120.0 . . ?
C154 C153 C158 120.22(19) . . ?
C154 C153 P2 119.9(2) . . ?
C158 C153 P2 119.8(2) . . ?
C153 C154 C155 119.9(2) . . ?
C153 C154 H15G 120.1 . . ?
C155 C154 H15G 120.1 . . ?
C156 C155 C154 119.9(2) . . ?
C156 C155 H15H 120.0 . . ?
C154 C155 H15H 120.0 . . ?
C157 C156 C155 120.2(2) . . ?
C157 C156 H15I 119.9 . . ?
C155 C156 H15I 119.9 . . ?
C156 C157 C158 119.9(2) . . ?
C156 C157 H15J 120.0 . . ?
C158 C157 H15J 120.0 . . ?
C153 C158 C157 119.9(2) . . ?
C153 C158 H15K 120.1 . . ?
C157 C158 H15K 120.1 . . ?
C15B C15A C15F 120.08(19) . . ?
C15B C15A P2 120.0(2) . . ?
C15F C15A P2 120.0(2) . . ?
C15A C15B C15C 120.0(2) . . ?
C15A C15B H15L 120.0 . . ?
C15C C15B H15L 120.0 . . ?
C15D C15C C15B 120.0(2) . . ?
C15D C15C H15M 120.0 . . ?
C15B C15C H15M 120.0 . . ?
C15C C15D C15E 120.0(2) . . ?
C15C C15D H15N 120.0 . . ?
C15E C15D H15N 120.0 . . ?
C15D C15E C15F 120.0(2) . . ?
C15D C15E H15O 120.0 . . ?
C15F C15E H15O 120.0 . . ?
C15A C15F C15E 120.0(2) . . ?
C15A C15F H15P 120.0 . . ?
C15E C15F H15P 120.0 . . ?
C164 C159 C160 120.17(19) . . ?
C164 C159 P2 120.0(2) . . ?
C160 C159 P2 119.9(2) . . ?
C159 C160 C161 119.9(2) . . ?
C159 C160 H16A 120.1 . . ?
C161 C160 H16A 120.1 . . ?
C162 C161 C160 119.9(2) . . ?
C162 C161 H16B 120.0 . . ?
C160 C161 H16B 120.0 . . ?
C163 C162 C161 120.3(2) . . ?
C163 C162 H16C 119.9 . . ?
C161 C162 H16C 119.9 . . ?
C162 C163 C164 119.8(2) . . ?
C162 C163 H16D 120.1 . . ?
C164 C163 H16D 120.1 . . ?
C159 C164 C163 119.9(2) . . ?
C159 C164 H16E 120.0 . . ?
C163 C164 H16E 120.0 . . ?
N2 P3 C171 112.4(4) . . ?
N2 P3 C177 111.1(5) . . ?
C171 P3 C177 114.9(3) . . ?
N2 P3 C165 109.1(6) . . ?
C171 P3 C165 107.1(3) . . ?
C177 P3 C165 101.4(4) . . ?
N2 P4 C195 117.1(6) . . ?
N2 P4 C183 107.0(5) . . ?
C195 P4 C183 105.8(3) . . ?
N2 P4 C18A 113.1(4) . . ?
C183 P4 C18A 127.1(4) . . ?
N2 P4 C189 111.7(4) . . ?
C195 P4 C189 111.1(4) . . ?
C183 P4 C189 102.9(4) . . ?
N2 P4 C19F 109.0(7) . . ?
C183 P4 C19F 106.0(4) . . ?
C18A P4 C19F 92.4(5) . . ?
P3 N2 P4 144.7(8) . . ?
C166 C165 C170 120.1(2) . . ?
C166 C165 P3 118.0(7) . . ?
C170 C165 P3 121.9(7) . . ?
C165 C166 C167 120.0(2) . . ?
C165 C166 H16F 120.0 . . ?
C167 C166 H16F 120.0 . . ?
C168 C167 C166 120.0(2) . . ?
C168 C167 H16G 120.0 . . ?
C166 C167 H16G 120.0 . . ?
C167 C168 C169 120.1(2) . . ?
C167 C168 H16H 120.0 . . ?
C169 C168 H16H 120.0 . . ?
C168 C169 C170 120.0(2) . . ?
C168 C169 H16I 120.0 . . ?
C170 C169 H16I 120.0 . . ?
C169 C170 C165 119.9(2) . . ?
C169 C170 H17A 120.0 . . ?
C165 C170 H17A 120.0 . . ?
C176 C171 C172 120.4(2) . . ?
C176 C171 P3 117.8(6) . . ?
C172 C171 P3 121.8(6) . . ?
C171 C172 C173 119.8(2) . . ?
C171 C172 H17B 120.1 . . ?
C173 C172 H17B 120.1 . . ?
C174 C173 C172 119.9(2) . . ?
C174 C173 H17C 120.1 . . ?
C172 C173 H17C 120.1 . . ?
C175 C174 C173 120.3(2) . . ?
C175 C174 H17D 119.9 . . ?
C173 C174 H17D 119.9 . . ?
C174 C175 C176 119.9(2) . . ?
C174 C175 H17E 120.1 . . ?
C176 C175 H17E 120.1 . . ?
C171 C176 C175 119.8(2) . . ?
C171 C176 H17F 120.1 . . ?
C175 C176 H17F 120.1 . . ?
C182 C177 C178 120.3(2) . . ?
C182 C177 P3 119.3(5) . . ?
C178 C177 P3 120.5(5) . . ?
C177 C178 C179 119.9(2) . . ?
C177 C178 H17G 120.1 . . ?
C179 C178 H17G 120.1 . . ?
C178 C179 C180 119.9(2) . . ?
C178 C179 H17H 120.0 . . ?
C180 C179 H17H 120.0 . . ?
C181 C180 C179 120.1(2) . . ?
C181 C180 H18A 119.9 . . ?
C179 C180 H18A 119.9 . . ?
C180 C181 C182 119.9(2) . . ?
C180 C181 H18B 120.0 . . ?
C182 C181 H18B 120.0 . . ?
C177 C182 C181 119.9(2) . . ?
C177 C182 H18C 120.1 . . ?
C181 C182 H18C 120.1 . . ?
C188 C183 C184 120.2(2) . . ?
C188 C183 P4 119.1(4) . . ?
C184 C183 P4 120.8(5) . . ?
C183 C184 C185 119.9(2) . . ?
C183 C184 H18D 120.1 . . ?
C185 C184 H18D 120.1 . . ?
C186 C185 C184 120.0(2) . . ?
C186 C185 H18E 120.0 . . ?
C184 C185 H18E 120.0 . . ?
C187 C186 C185 120.1(2) . . ?
C187 C186 H18F 119.9 . . ?
C185 C186 H18F 119.9 . . ?
C186 C187 C188 120.0(2) . . ?
C186 C187 H18G 120.0 . . ?
C188 C187 H18G 120.0 . . ?
C183 C188 C187 119.9(2) . . ?
C183 C188 H18H 120.1 . . ?
C187 C188 H18H 120.1 . . ?
C194 C189 C190 119.6(2) . . ?
C194 C189 P4 118.8(6) . . ?
C190 C189 P4 121.6(6) . . ?
C191 C190 C189 120.2(2) . . ?
C191 C190 H19A 119.9 . . ?
C189 C190 H19A 119.9 . . ?
C190 C191 C192 120.1(2) . . ?
C190 C191 H19B 120.0 . . ?
C192 C191 H19B 120.0 . . ?
C191 C192 C193 119.8(2) . . ?
C191 C192 H19C 120.1 . . ?
C193 C192 H19C 120.1 . . ?
C194 C193 C192 120.1(2) . . ?
C194 C193 H19D 120.0 . . ?
C192 C193 H19D 120.0 . . ?
C193 C194 C189 120.2(2) . . ?
C193 C194 H19E 119.9 . . ?
C189 C194 H19E 119.9 . . ?
C19E C18A C19A 120.1(2) . . ?
C19E C18A P4 133.7(9) . . ?
C19A C18A P4 106.3(9) . . ?
C18A C19A C19B 120.0(2) . . ?
C18A C19A H19F 120.0 . . ?
C19B C19A H19F 120.0 . . ?
C19C C19B C19A 120.0(2) . . ?
C19C C19B H19G 120.0 . . ?
C19A C19B H19G 120.0 . . ?
C19D C19C C19B 120.0(2) . . ?
C19D C19C H19H 120.0 . . ?
C19B C19C H19H 120.0 . . ?
C19C C19D C19E 120.0(2) . . ?
C19C C19D H19I 120.0 . . ?
C19E C19D H19I 120.0 . . ?
C18A C19E C19D 120.0(2) . . ?
C18A C19E H19J 120.0 . . ?
C19D C19E H19J 120.0 . . ?
C196 C195 C200 120.3(2) . . ?
C196 C195 P4 117.9(7) . . ?
C200 C195 P4 121.8(7) . . ?
C195 C196 C197 119.9(2) . . ?
C195 C196 H19K 120.1 . . ?
C197 C196 H19K 120.1 . . ?
C198 C197 C196 119.9(2) . . ?
C198 C197 H19L 120.0 . . ?
C196 C197 H19L 120.0 . . ?
C199 C198 C197 120.1(2) . . ?
C199 C198 H19M 119.9 . . ?
C197 C198 H19M 119.9 . . ?
C198 C199 C200 119.9(2) . . ?
C198 C199 H19N 120.0 . . ?
C200 C199 H19N 120.0 . . ?
C195 C200 C199 119.8(2) . . ?
C195 C200 H20A 120.1 . . ?
C199 C200 H20A 120.1 . . ?
C19G C19F C20E 119.9(2) . . ?
C19G C19F P4 119.7(9) . . ?
C20E C19F P4 120.4(9) . . ?
C19H C19G C19F 120.1(2) . . ?
C19H C19G H19O 120.0 . . ?
C19F C19G H19O 120.0 . . ?
C19I C19H C19G 120.0(2) . . ?
C19I C19H H19P 120.0 . . ?
C19G C19H H19P 120.0 . . ?
C19H C19I C19J 120.0(2) . . ?
C19H C19I H19Q 120.0 . . ?
C19J C19I H19Q 120.0 . . ?
C20E C19J C19I 120.0(2) . . ?
C20E C19J H19R 120.0 . . ?
C19I C19J H19R 120.0 . . ?
C19J C20E C19F 120.0(2) . . ?
C19J C20E H20B 120.0 . . ?
C19F C20E H20B 120.0 . . ?
C201 O47 H47O 99.9 . . ?
O47 C201 C202 111.9(3) . . ?
O47 C201 H20C 109.2 . . ?
C202 C201 H20C 109.2 . . ?
O47 C201 H20D 109.2 . . ?
C202 C201 H20D 109.2 . . ?
H20C C201 H20D 107.9 . . ?
C201 C202 H20E 109.5 . . ?
C201 C202 H20F 109.5 . . ?
H20E C202 H20F 109.5 . . ?
C201 C202 H20G 109.5 . . ?
H20E C202 H20G 109.5 . . ?
H20F C202 H20G 109.5 . . ?
C203 O48 H48O 112.6 . . ?
O48 C203 C204 112.0(3) . . ?
O48 C203 H20H 109.2 . . ?
C204 C203 H20H 109.2 . . ?
O48 C203 H20I 109.2 . . ?
C204 C203 H20I 109.2 . . ?
H20H C203 H20I 107.9 . . ?
C203 C204 H20J 109.5 . . ?
C203 C204 H20K 109.5 . . ?
H20J C204 H20K 109.5 . . ?
C203 C204 H20L 109.5 . . ?
H20J C204 H20L 109.5 . . ?
H20K C204 H20L 109.5 . . ?
C205 O49 H49A 109.6 . . ?
O49 C205 C206 111.9(3) . . ?
O49 C205 H20M 109.2 . . ?
C206 C205 H20M 109.2 . . ?
O49 C205 H20N 109.2 . . ?
C206 C205 H20N 109.2 . . ?
H20M C205 H20N 107.9 . . ?
C205 C206 H20O 109.5 . . ?
C205 C206 H20P 109.5 . . ?
H20O C206 H20P 109.5 . . ?
C205 C206 H20Q 109.5 . . ?
H20O C206 H20Q 109.5 . . ?
H20P C206 H20Q 109.5 . . ?
C20A O49A H49B 110.2 . . ?
O49A C20A C20B 111.9(3) . . ?
O49A C20A H20R 109.2 . . ?
C20B C20A H20R 109.2 . . ?
O49A C20A H20S 109.2 . . ?
C20B C20A H20S 109.2 . . ?
H20R C20A H20S 107.9 . . ?
C20A C20B H20T 109.5 . . ?
C20A C20B H20U 109.5 . . ?
H20T C20B H20U 109.5 . . ?
C20A C20B H20V 109.5 . . ?
H20T C20B H20V 109.5 . . ?
H20U C20B H20V 109.5 . . ?
C207 O50 H50A 98.3 . . ?
O50 C207 C208 112.0(3) . . ?
O50 C207 H20W 109.2 . . ?
C208 C207 H20W 109.3 . . ?
O50 C207 H20X 109.2 . . ?
C208 C207 H20X 109.2 . . ?
H20W C207 H20X 107.9 . . ?
C207 C208 H20Y 109.5 . . ?
C207 C208 H20Z 109.5 . . ?
H20Y C208 H20Z 109.5 . . ?
C207 C208 H21A 109.4 . . ?
H20Y C208 H21A 109.5 . . ?
H20Z C208 H21A 109.5 . . ?
C20C O50A H50B 113.9 . . ?
O50A C20C C20D 112.0(3) . . ?
O50A C20C H21B 109.2 . . ?
C20D C20C H21B 109.3 . . ?
O50A C20C H21C 109.2 . . ?
C20D C20C H21C 109.2 . . ?
H21B C20C H21C 107.9 . . ?
C20C C20D H21D 109.5 . . ?
C20C C20D H21E 109.5 . . ?
H21D C20D H21E 109.5 . . ?
C20C C20D H21F 109.4 . . ?
H21D C20D H21F 109.5 . . ?
H21E C20D H21F 109.5 . . ?
C209 O51 H51A 113.4 . . ?
O51 C209 C210 111.9(3) . . ?
O51 C209 H21G 109.2 . . ?
C210 C209 H21G 109.2 . . ?
O51 C209 H21H 109.2 . . ?
C210 C209 H21H 109.2 . . ?
H21G C209 H21H 107.9 . . ?
C209 C210 H21I 109.5 . . ?
C209 C210 H21J 109.5 . . ?
H21I C210 H21J 109.5 . . ?
C209 C210 H21K 109.5 . . ?
H21I C210 H21K 109.5 . . ?
H21J C210 H21K 109.5 . . ?
C20F O51A H51B 100.7 . . ?
O51A C20F C21A 111.9(3) . . ?
O51A C20F H21L 109.2 . . ?
C21A C20F H21L 109.2 . . ?
O51A C20F H21M 109.2 . . ?
C21A C20F H21M 109.2 . . ?
H21L C20F H21M 107.9 . . ?
C20F C21A H21N 109.5 . . ?
C20F C21A H21O 109.5 . . ?
H21N C21A H21O 109.5 . . ?
C20F C21A H21P 109.5 . . ?
H21N C21A H21P 109.5 . . ?
H21O C21A H21P 109.5 . . ?

loop_
_geom_bond_atom_site_label_1
_geom_bond_atom_site_label_2
_geom_bond_distance
_geom_bond_site_symmetry_2
_geom_bond_publ_flag
Cu1 O7 1.881(6) . ?
Cu1 O12 1.900(6) . ?
Cu1 O13 1.926(6) . ?
Cu1 O30 1.963(6) . ?
Cu1 Cu4 2.9753(16) . ?
Cu2 O8 1.886(6) . ?
Cu2 O9 1.910(6) . ?
Cu2 O17 1.924(6) . ?
Cu2 O27 1.964(6) . ?
Cu2 Cu3 2.9816(17) . ?
Cu3 O10 1.898(7) . ?
Cu3 O28 1.903(6) . ?
Cu3 O9 1.957(6) . ?
Cu3 O27 1.973(6) . ?
Cu4 O11 1.890(6) . ?
Cu4 O29 1.912(6) . ?
Cu4 O12 1.945(6) . ?
Cu4 O30 1.950(6) . ?
Cu5 O26 1.930(6) . ?
Cu5 O22 1.932(6) . ?
Cu5 O17 1.934(6) . ?
Cu5 O13 1.948(6) . ?
Cu6 O37 1.883(6) . ?
Cu6 O42 1.907(7) . ?
Cu6 O22 1.944(6) . ?
Cu6 O21 1.967(6) . ?
Cu6 Cu9 2.9843(18) . ?
Cu7 O38 1.881(6) . ?
Cu7 O26 1.919(6) . ?
Cu7 O39 1.921(6) . ?
Cu7 O18 1.962(6) . ?
Cu7 Cu8 2.9891(17) . ?
Cu8 O19 1.892(6) . ?
Cu8 O40 1.904(6) . ?
Cu8 O39 1.940(6) . ?
Cu8 O18 1.962(6) . ?
Cu9 O41 1.882(7) . ?
Cu9 O20 1.911(6) . ?
Cu9 O21 1.949(6) . ?
Cu9 O42 1.953(6) . ?
Si1 O7 1.598(6) . ?
Si1 O1 1.622(7) . ?
Si1 O6 1.638(7) . ?
Si1 C1 1.857(8) . ?
Si1 C1A 1.886(10) . ?
Si2 O8 1.602(6) . ?
Si2 O1 1.635(7) . ?
Si2 O2 1.639(7) . ?
Si2 C7 1.882(6) . ?
Si3 O3 1.592(8) . ?
Si3 O2 1.614(7) . ?
Si3 O9 1.624(6) . ?
Si3 C13 1.868(7) . ?
Si4 O10 1.593(7) . ?
Si4 O4 1.618(7) . ?
Si4 O3 1.644(8) . ?
Si4 C19 1.887(7) . ?
Si5 O11 1.590(7) . ?
Si5 O4 1.633(8) . ?
Si5 O5 1.659(7) . ?
Si5 C25 1.837(7) . ?
Si6 O6 1.610(7) . ?
Si6 O5 1.612(7) . ?
Si6 O12 1.613(6) . ?
Si6 C31 1.883(6) . ?
Si7 O18 1.621(6) . ?
Si7 O13 1.622(6) . ?
Si7 O14 1.624(6) . ?
Si7 C37 1.868(5) . ?
Si8 O19 1.590(6) . ?
Si8 O15 1.632(6) . ?
Si8 O14 1.645(7) . ?
Si8 C43 1.872(5) . ?
Si9 O20 1.599(7) . ?
Si9 O16 1.643(7) . ?
Si9 O15 1.652(7) . ?
Si9 C49 1.865(5) . ?
Si10 O17 1.606(7) . ?
Si10 O21 1.615(6) . ?
Si10 O16 1.639(6) . ?
Si10 C55 1.860(5) . ?
Si11 O27 1.612(6) . ?
Si11 O22 1.613(7) . ?
Si11 O23 1.642(6) . ?
Si11 C61 1.871(6) . ?
Si12 O28 1.594(7) . ?
Si12 O23 1.624(7) . ?
Si12 O24 1.646(7) . ?
Si12 C67 1.880(6) . ?
Si13 O29 1.595(6) . ?
Si13 O24 1.629(7) . ?
Si13 O25 1.633(7) . ?
Si13 C73 1.875(6) . ?
Si14 O26 1.627(6) . ?
Si14 O30 1.627(6) . ?
Si14 O25 1.641(6) . ?
Si14 C79 1.858(5) . ?
Si15 O37 1.577(6) . ?
Si15 O31 1.630(7) . ?
Si15 O36 1.634(8) . ?
Si15 C85 1.887(7) . ?
Si16 O38 1.596(6) . ?
Si16 O31 1.626(7) . ?
Si16 O32 1.642(7) . ?
Si16 C91 1.869(2) . ?
Si16 C91A 1.869(2) . ?
Si17 O39 1.613(6) . ?
Si17 O33 1.616(7) . ?
Si17 O32 1.630(7) . ?
Si17 C97 1.845(6) . ?
Si18 O40 1.589(7) . ?
Si18 O33 1.629(7) . ?
Si18 O34 1.636(8) . ?
Si18 C103 1.886(6) . ?
Si19 O34 1.599(8) . ?
Si19 O41 1.606(7) . ?
Si19 O35 1.639(8) . ?
Si19 C109 1.851(7) . ?
Si20 O35 1.610(8) . ?
Si20 O36 1.610(7) . ?
Si20 O42 1.625(7) . ?
Si20 C115 1.894(7) . ?
Na1 O43 2.312(3) . ?
Na1 O7 2.398(7) . ?
Na1 O8 2.418(7) . ?
Na1 O13 2.541(7) . ?
Na1 O16 2.550(7) . ?
Na1 O17 2.582(7) . ?
Na1 O14 2.656(7) . ?
Na2 O28 2.308(8) . ?
Na2 O44 2.319(3) . ?
Na2 O11 2.352(7) . ?
Na2 O44A 2.354(17) . ?
Na2 O10 2.431(8) . ?
Na2 O29 2.556(7) . ?
Na3 O45 2.314(3) . ?
Na3 O45A 2.316(3) . ?
Na3 O37 2.392(7) . ?
Na3 O38 2.453(7) . ?
Na3 O22 2.563(7) . ?
Na3 O25 2.584(7) . ?
Na3 O26 2.593(7) . ?
Na3 O23 2.673(7) . ?
Na4 O46 2.318(3) . ?
Na4 O46A 2.324(3) . ?
Na4 O40 2.367(8) . ?
Na4 O19 2.434(7) . ?
Na4 O41 2.434(9) . ?
Na4 O20 2.481(8) . ?
C1 C2 1.395(3) . ?
C1 C6 1.395(3) . ?
C2 C3 1.395(3) . ?
C2 H2A 0.9500 . ?
C3 C4 1.396(3) . ?
C3 H3A 0.9500 . ?
C4 C5 1.395(3) . ?
C4 H4A 0.9500 . ?
C5 C6 1.395(3) . ?
C5 H5A 0.9500 . ?
C6 H6A 0.9500 . ?
C1A C2A 1.395(3) . ?
C1A C6A 1.395(3) . ?
C2A C3A 1.395(3) . ?
C2A H2B 0.9500 . ?
C3A C4A 1.395(3) . ?
C3A H3B 0.9500 . ?
C4A C5A 1.395(3) . ?
C4A H4B 0.9500 . ?
C5A C6A 1.396(3) . ?
C5A H5B 0.9500 . ?
C6A H6B 0.9500 . ?
C7 C8 1.395(3) . ?
C7 C12 1.396(3) . ?
C8 C9 1.396(3) . ?
C8 H8 0.9500 . ?
C9 C10 1.394(3) . ?
C9 H9 0.9500 . ?
C10 C11 1.396(3) . ?
C10 H10 0.9500 . ?
C11 C12 1.394(3) . ?
C11 H11 0.9500 . ?
C12 H12 0.9500 . ?
C13 C14 1.395(3) . ?
C13 C18 1.395(3) . ?
C14 C15 1.396(3) . ?
C14 H14 0.9500 . ?
C15 C16 1.394(3) . ?
C15 H15 0.9500 . ?
C16 C17 1.395(3) . ?
C16 H16 0.9500 . ?
C17 C18 1.396(3) . ?
C17 H17 0.9500 . ?
C18 H18 0.9500 . ?
C19 C24 1.394(3) . ?
C19 C20 1.397(3) . ?
C20 C21 1.395(3) . ?
C20 H20 0.9500 . ?
C21 C22 1.395(3) . ?
C21 H21 0.9500 . ?
C22 C23 1.394(3) . ?
C22 H22 0.9500 . ?
C23 C24 1.397(3) . ?
C23 H23 0.9500 . ?
C24 H24 0.9500 . ?
C25 C30 1.395(3) . ?
C25 C26 1.396(3) . ?
C26 C27 1.395(3) . ?
C26 H26 0.9500 . ?
C27 C28 1.395(3) . ?
C27 H27 0.9500 . ?
C28 C29 1.395(3) . ?
C28 H28 0.9500 . ?
C29 C30 1.396(3) . ?
C29 H29 0.9500 . ?
C30 H30 0.9500 . ?
C31 C36 1.395(3) . ?
C31 C32 1.396(3) . ?
C32 C33 1.394(3) . ?
C32 H32 0.9500 . ?
C33 C34 1.395(3) . ?
C33 H33 0.9500 . ?
C34 C35 1.396(3) . ?
C34 H34 0.9500 . ?
C35 C36 1.394(3) . ?
C35 H35 0.9500 . ?
C36 H36 0.9500 . ?
C37 C42 1.396(3) . ?
C37 C38 1.396(3) . ?
C38 C39 1.394(3) . ?
C38 H38 0.9500 . ?
C39 C40 1.395(3) . ?
C39 H39 0.9500 . ?
C40 C41 1.396(3) . ?
C40 H40 0.9500 . ?
C41 C42 1.394(3) . ?
C41 H41 0.9500 . ?
C42 H42 0.9500 . ?
C43 C48 1.396(3) . ?
C43 C44 1.396(3) . ?
C44 C45 1.395(3) . ?
C44 H44 0.9500 . ?
C45 C46 1.395(3) . ?
C45 H45 0.9500 . ?
C46 C47 1.394(3) . ?
C46 H46 0.9500 . ?
C47 C48 1.395(3) . ?
C47 H47 0.9500 . ?
C48 H48 0.9500 . ?
C49 C50 1.395(3) . ?
C49 C54 1.395(3) . ?
C50 C51 1.395(3) . ?
C50 H50 0.9500 . ?
C51 C52 1.396(3) . ?
C51 H51 0.9500 . ?
C52 C53 1.395(3) . ?
C52 H52 0.9500 . ?
C53 C54 1.395(3) . ?
C53 H53 0.9500 . ?
C54 H54 0.9500 . ?
C55 C60 1.395(3) . ?
C55 C56 1.396(3) . ?
C56 C57 1.395(3) . ?
C56 H56 0.9500 . ?
C57 C58 1.395(3) . ?
C57 H57 0.9500 . ?
C58 C59 1.395(3) . ?
C58 H58 0.9500 . ?
C59 C60 1.396(3) . ?
C59 H59 0.9500 . ?
C60 H60 0.9500 . ?
C61 C62 1.396(3) . ?
C61 C66 1.396(3) . ?
C62 C63 1.395(3) . ?
C62 H62 0.9500 . ?
C63 C64 1.395(3) . ?
C63 H63 0.9500 . ?
C64 C65 1.395(3) . ?
C64 H64 0.9500 . ?
C65 C66 1.395(3) . ?
C65 H65 0.9500 . ?
C66 H66 0.9500 . ?
C67 C68 1.395(3) . ?
C67 C72 1.396(3) . ?
C68 C69 1.395(3) . ?
C68 H68 0.9500 . ?
C69 C70 1.394(3) . ?
C69 H69 0.9500 . ?
C70 C71 1.395(3) . ?
C70 H70 0.9500 . ?
C71 C72 1.395(3) . ?
C71 H71 0.9500 . ?
C72 H72 0.9500 . ?
C73 C74 1.396(3) . ?
C73 C78 1.396(3) . ?
C74 C75 1.395(3) . ?
C74 H74 0.9500 . ?
C75 C76 1.395(3) . ?
C75 H75 0.9500 . ?
C76 C77 1.395(3) . ?
C76 H76 0.9500 . ?
C77 C78 1.394(3) . ?
C77 H77 0.9500 . ?
C78 H78 0.9500 . ?
C79 C84 1.395(3) . ?
C79 C80 1.395(3) . ?
C80 C81 1.395(3) . ?
C80 H80 0.9500 . ?
C81 C82 1.395(3) . ?
C81 H81 0.9500 . ?
C82 C83 1.395(3) . ?
C82 H82 0.9500 . ?
C83 C84 1.395(3) . ?
C83 H83 0.9500 . ?
C84 H84 0.9500 . ?
C85 C86 1.396(3) . ?
C85 C90 1.396(3) . ?
C86 C87 1.396(3) . ?
C86 H86 0.9500 . ?
C87 C88 1.394(3) . ?
C87 H87 0.9500 . ?
C88 C89 1.395(3) . ?
C88 H88 0.9500 . ?
C89 C90 1.395(3) . ?
C89 H89 0.9500 . ?
C90 H90 0.9500 . ?
C91 C96 1.399(2) . ?
C91 C92 1.399(2) . ?
C92 C93 1.392(2) . ?
C92 H92A 0.9500 . ?
C93 C94 1.396(3) . ?
C93 H93A 0.9500 . ?
C94 C95 1.395(3) . ?
C94 H94A 0.9500 . ?
C95 C96 1.392(2) . ?
C95 H95A 0.9500 . ?
C96 H96A 0.9500 . ?
C91A C92A 1.399(2) . ?
C91A C96A 1.399(2) . ?
C92A C93A 1.393(3) . ?
C92A H92B 0.9500 . ?
C93A C94A 1.395(3) . ?
C93A H93B 0.9500 . ?
C94A C95A 1.396(3) . ?
C94A H94B 0.9500 . ?
C95A C96A 1.392(3) . ?
C95A H95B 0.9500 . ?
C96A H96B 0.9500 . ?
C97 C98 1.395(3) . ?
C97 C102 1.396(3) . ?
C98 C99 1.395(3) . ?
C98 H98 0.9500 . ?
C99 C100 1.395(3) . ?
C99 H99A 0.9500 . ?
C100 C101 1.395(3) . ?
C100 H10A 0.9500 . ?
C101 C102 1.396(3) . ?
C101 H10B 0.9500 . ?
C102 H10C 0.9500 . ?
C103 C108 1.396(3) . ?
C103 C104 1.396(3) . ?
C104 C105 1.395(3) . ?
C104 H10D 0.9500 . ?
C105 C106 1.395(3) . ?
C105 H10E 0.9500 . ?
C106 C107 1.395(3) . ?
C106 H10F 0.9500 . ?
C107 C108 1.395(3) . ?
C107 H10G 0.9500 . ?
C108 H10H 0.9500 . ?
C109 C110 1.395(3) . ?
C109 C114 1.396(3) . ?
C110 C111 1.397(3) . ?
C110 H11A 0.9500 . ?
C111 C112 1.394(3) . ?
C111 H11B 0.9500 . ?
C112 C113 1.396(3) . ?
C112 H11C 0.9500 . ?
C113 C114 1.395(3) . ?
C113 H11D 0.9500 . ?
C114 H11E 0.9500 . ?
C115 C120 1.395(3) . ?
C115 C116 1.396(3) . ?
C116 C117 1.396(3) . ?
C116 H11F 0.9500 . ?
C117 C118 1.394(3) . ?
C117 H11G 0.9500 . ?
C118 C119 1.394(3) . ?
C118 H11H 0.9500 . ?
C119 C120 1.396(3) . ?
C119 H11I 0.9500 . ?
C120 H12A 0.9500 . ?
O43 C121 1.420(3) . ?
O43 H43O 0.8999 . ?
C121 C122 1.524(3) . ?
C121 H12B 0.9900 . ?
C121 H12C 0.9900 . ?
C122 H12D 0.9800 . ?
C122 H12E 0.9800 . ?
C122 H12F 0.9800 . ?
O44 C123 1.432(3) . ?
O44 H44A 0.8999 . ?
C123 C124 1.526(3) . ?
C123 H12G 0.9900 . ?
C123 H12H 0.9900 . ?
C124 H12I 0.9800 . ?
C124 H12J 0.9800 . ?
C124 H12K 0.9800 . ?
O44A C12E 1.435(3) . ?
O44A H44B 0.9002 . ?
C12E C12F 1.527(3) . ?
C12E H12L 0.9900 . ?
C12E H12M 0.9900 . ?
C12F H12N 0.9800 . ?
C12F H12O 0.9800 . ?
C12F H12P 0.9800 . ?
O45 C125 1.426(3) . ?
O45 H45A 0.9001 . ?
C125 C126 1.526(3) . ?
C125 H12Q 0.9900 . ?
C125 H12R 0.9900 . ?
C126 H12S 0.9800 . ?
C126 H12T 0.9800 . ?
C126 H12U 0.9800 . ?
O45A C12A 1.427(3) . ?
O45A H45B 0.9000 . ?
C12A C12B 1.525(3) . ?
C12A H12V 0.9900 . ?
C12A H12W 0.9900 . ?
C12B H12X 0.9800 . ?
C12B H12Y 0.9800 . ?
C12B H12Z 0.9800 . ?
O46 C127 1.428(3) . ?
O46 H46A 0.8999 . ?
C127 C128 1.526(3) . ?
C127 H13A 0.9900 . ?
C127 H13B 0.9900 . ?
C128 H13C 0.9800 . ?
C128 H13D 0.9800 . ?
C128 H13E 0.9800 . ?
O46A C12C 1.431(3) . ?
O46A H46B 0.9001 . ?
C12C C12D 1.526(3) . ?
C12C H13F 0.9900 . ?
C12C H13G 0.9900 . ?
C12D H13H 0.9800 . ?
C12D H13I 0.9800 . ?
C12D H13J 0.9800 . ?
P1 N1 1.597(10) . ?
P1 C141 1.796(3) . ?
P1 C135 1.800(3) . ?
P1 C129 1.801(3) . ?
P2 N1 1.542(10) . ?
P2 C14A 1.793(4) . ?
P2 C153 1.795(2) . ?
P2 C159 1.797(2) . ?
P2 C15A 1.799(2) . ?
P2 C147 1.801(2) . ?
C129 C130 1.395(3) . ?
C129 C134 1.396(3) . ?
C130 C131 1.395(3) . ?
C130 H13K 0.9500 . ?
C131 C132 1.395(3) . ?
C131 H13L 0.9500 . ?
C132 C133 1.394(3) . ?
C132 H13M 0.9500 . ?
C133 C134 1.395(3) . ?
C133 H13N 0.9500 . ?
C134 H13O 0.9500 . ?
C135 C136 1.395(3) . ?
C135 C140 1.395(3) . ?
C136 C137 1.395(3) . ?
C136 H13P 0.9500 . ?
C137 C138 1.396(3) . ?
C137 H13Q 0.9500 . ?
C138 C139 1.395(3) . ?
C138 H13R 0.9500 . ?
C139 C140 1.395(3) . ?
C139 H13S 0.9500 . ?
C140 H14A 0.9500 . ?
C141 C146 1.394(3) . ?
C141 C142 1.395(3) . ?
C142 C143 1.396(3) . ?
C142 H14B 0.9500 . ?
C143 C144 1.394(3) . ?
C143 H14C 0.9500 . ?
C144 C145 1.394(3) . ?
C144 H14D 0.9500 . ?
C145 C146 1.396(3) . ?
C145 H14E 0.9500 . ?
C146 H14F 0.9500 . ?
C147 C152 1.393(2) . ?
C147 C148 1.395(2) . ?
C148 C149 1.397(3) . ?
C148 H14G 0.9500 . ?
C149 C150 1.396(3) . ?
C149 H14H 0.9500 . ?
C150 C151 1.395(3) . ?
C150 H15A 0.9500 . ?
C151 C152 1.397(2) . ?
C151 H15B 0.9500 . ?
C152 H15C 0.9500 . ?
C14A C15J 1.395(3) . ?
C14A C14B 1.396(3) . ?
C14B C14C 1.395(3) . ?
C14B H14I 0.9500 . ?
C14C C15H 1.395(3) . ?
C14C H14J 0.9500 . ?
C15H C15I 1.395(3) . ?
C15H H15D 0.9500 . ?
C15I C15J 1.396(3) . ?
C15I H15E 0.9500 . ?
C15J H15F 0.9500 . ?
C153 C154 1.395(2) . ?
C153 C158 1.395(2) . ?
C154 C155 1.396(3) . ?
C154 H15G 0.9500 . ?
C155 C156 1.395(3) . ?
C155 H15H 0.9500 . ?
C156 C157 1.395(3) . ?
C156 H15I 0.9500 . ?
C157 C158 1.396(3) . ?
C157 H15J 0.9500 . ?
C158 H15K 0.9500 . ?
C15A C15B 1.394(2) . ?
C15A C15F 1.395(2) . ?
C15B C15C 1.396(3) . ?
C15B H15L 0.9500 . ?
C15C C15D 1.395(3) . ?
C15C H15M 0.9500 . ?
C15D C15E 1.396(3) . ?
C15D H15N 0.9500 . ?
C15E C15F 1.396(3) . ?
C15E H15O 0.9500 . ?
C15F H15P 0.9500 . ?
C159 C164 1.394(2) . ?
C159 C160 1.394(2) . ?
C160 C161 1.396(2) . ?
C160 H16A 0.9500 . ?
C161 C162 1.394(3) . ?
C161 H16B 0.9500 . ?
C162 C163 1.393(3) . ?
C162 H16C 0.9500 . ?
C163 C164 1.397(3) . ?
C163 H16D 0.9500 . ?
C164 H16E 0.9500 . ?
P3 N2 1.570(9) . ?
P3 C171 1.791(3) . ?
P3 C177 1.794(3) . ?
P3 C165 1.797(3) . ?
P4 N2 1.569(10) . ?
P4 C195 1.792(3) . ?
P4 C183 1.796(3) . ?
P4 C18A 1.798(3) . ?
P4 C189 1.807(3) . ?
P4 C19F 1.996(13) . ?
C165 C166 1.394(3) . ?
C165 C170 1.396(3) . ?
C166 C167 1.396(3) . ?
C166 H16F 0.9500 . ?
C167 C168 1.394(3) . ?
C167 H16G 0.9500 . ?
C168 C169 1.395(3) . ?
C168 H16H 0.9500 . ?
C169 C170 1.396(3) . ?
C169 H16I 0.9500 . ?
C170 H17A 0.9500 . ?
C171 C176 1.393(3) . ?
C171 C172 1.394(3) . ?
C172 C173 1.396(3) . ?
C172 H17B 0.9500 . ?
C173 C174 1.395(3) . ?
C173 H17C 0.9500 . ?
C174 C175 1.394(3) . ?
C174 H17D 0.9500 . ?
C175 C176 1.398(3) . ?
C175 H17E 0.9500 . ?
C176 H17F 0.9500 . ?
C177 C182 1.394(3) . ?
C177 C178 1.394(3) . ?
C178 C179 1.396(3) . ?
C178 H17G 0.9500 . ?
C179 C180 1.396(3) . ?
C179 H17H 0.9500 . ?
C180 C181 1.395(3) . ?
C180 H18A 0.9500 . ?
C181 C182 1.396(3) . ?
C181 H18B 0.9500 . ?
C182 H18C 0.9500 . ?
C183 C188 1.394(3) . ?
C183 C184 1.395(3) . ?
C184 C185 1.396(3) . ?
C184 H18D 0.9500 . ?
C185 C186 1.395(3) . ?
C185 H18E 0.9500 . ?
C186 C187 1.393(3) . ?
C186 H18F 0.9500 . ?
C187 C188 1.396(3) . ?
C187 H18G 0.9500 . ?
C188 H18H 0.9500 . ?
C189 C194 1.396(3) . ?
C189 C190 1.397(3) . ?
C190 C191 1.394(3) . ?
C190 H19A 0.9500 . ?
C191 C192 1.395(3) . ?
C191 H19B 0.9500 . ?
C192 C193 1.396(3) . ?
C192 H19C 0.9500 . ?
C193 C194 1.395(3) . ?
C193 H19D 0.9500 . ?
C194 H19E 0.9500 . ?
C18A C19E 1.395(3) . ?
C18A C19A 1.395(3) . ?
C19A C19B 1.396(3) . ?
C19A H19F 0.9500 . ?
C19B C19C 1.395(3) . ?
C19B H19G 0.9500 . ?
C19C C19D 1.395(3) . ?
C19C H19H 0.9500 . ?
C19D C19E 1.395(3) . ?
C19D H19I 0.9500 . ?
C19E H19J 0.9500 . ?
C195 C196 1.394(3) . ?
C195 C200 1.394(3) . ?
C196 C197 1.396(3) . ?
C196 H19K 0.9500 . ?
C197 C198 1.395(3) . ?
C197 H19L 0.9500 . ?
C198 C199 1.395(3) . ?
C198 H19M 0.9500 . ?
C199 C200 1.396(3) . ?
C199 H19N 0.9500 . ?
C200 H20A 0.9500 . ?
C19F C19G 1.395(3) . ?
C19F C20E 1.396(3) . ?
C19G C19H 1.395(3) . ?
C19G H19O 0.9500 . ?
C19H C19I 1.395(3) . ?
C19H H19P 0.9500 . ?
C19I C19J 1.395(3) . ?
C19I H19Q 0.9500 . ?
C19J C20E 1.395(3) . ?
C19J H19R 0.9500 . ?
C20E H20B 0.9500 . ?
O47 C201 1.430(3) . ?
O47 H47O 0.9001 . ?
C201 C202 1.525(3) . ?
C201 H20C 0.9900 . ?
C201 H20D 0.9900 . ?
C202 H20E 0.9800 . ?
C202 H20F 0.9800 . ?
C202 H20G 0.9800 . ?
O48 C203 1.430(3) . ?
O48 H48O 0.9001 . ?
C203 C204 1.525(3) . ?
C203 H20H 0.9900 . ?
C203 H20I 0.9900 . ?
C204 H20J 0.9800 . ?
C204 H20K 0.9800 . ?
C204 H20L 0.9800 . ?
O49 C205 1.429(3) . ?
O49 H49A 0.9001 . ?
C205 C206 1.525(3) . ?
C205 H20M 0.9900 . ?
C205 H20N 0.9900 . ?
C206 H20O 0.9800 . ?
C206 H20P 0.9800 . ?
C206 H20Q 0.9800 . ?
O49A C20A 1.430(3) . ?
O49A H49B 0.9002 . ?
C20A C20B 1.525(3) . ?
C20A H20R 0.9900 . ?
C20A H20S 0.9900 . ?
C20B H20T 0.9800 . ?
C20B H20U 0.9800 . ?
C20B H20V 0.9800 . ?
O50 C207 1.430(3) . ?
O50 H50A 0.8998 . ?
C207 C208 1.525(3) . ?
C207 H20W 0.9900 . ?
C207 H20X 0.9900 . ?
C208 H20Y 0.9800 . ?
C208 H20Z 0.9800 . ?
C208 H21A 0.9800 . ?
O50A C20C 1.430(3) . ?
O50A H50B 0.9002 . ?
C20C C20D 1.525(3) . ?
C20C H21B 0.9900 . ?
C20C H21C 0.9900 . ?
C20D H21D 0.9800 . ?
C20D H21E 0.9800 . ?
C20D H21F 0.9800 . ?
O51 C209 1.431(3) . ?
O51 H51A 0.9001 . ?
C209 C210 1.525(3) . ?
C209 H21G 0.9900 . ?
C209 H21H 0.9900 . ?
C210 H21I 0.9800 . ?
C210 H21J 0.9800 . ?
C210 H21K 0.9800 . ?
O51A C20F 1.431(3) . ?
O51A H51B 0.9003 . ?
C20F C21A 1.525(3) . ?
C20F H21L 0.9900 . ?
C20F H21M 0.9900 . ?
C21A H21N 0.9800 . ?
C21A H21O 0.9800 . ?
C21A H21P 0.9800 . ?

loop_
_geom_torsion_atom_site_label_1
_geom_torsion_atom_site_label_2
_geom_torsion_atom_site_label_3
_geom_torsion_atom_site_label_4
_geom_torsion
_geom_torsion_site_symmetry_1
_geom_torsion_site_symmetry_2
_geom_torsion_site_symmetry_3
_geom_torsion_site_symmetry_4
_geom_torsion_publ_flag
O7 Si1 O1 Si2 8.3(10) . . . . ?
O6 Si1 O1 Si2 -114.2(8) . . . . ?
C1 Si1 O1 Si2 131.7(8) . . . . ?
C1A Si1 O1 Si2 145.4(7) . . . . ?
O8 Si2 O1 Si1 -6.9(9) . . . . ?
O2 Si2 O1 Si1 115.5(8) . . . . ?
C7 Si2 O1 Si1 -128.8(8) . . . . ?
O3 Si3 O2 Si2 127.5(6) . . . . ?
O9 Si3 O2 Si2 7.7(8) . . . . ?
C13 Si3 O2 Si2 -112.6(6) . . . . ?
O8 Si2 O2 Si3 17.4(8) . . . . ?
O1 Si2 O2 Si3 -104.9(7) . . . . ?
C7 Si2 O2 Si3 140.4(6) . . . . ?
O2 Si3 O3 Si4 -137.0(5) . . . . ?
O9 Si3 O3 Si4 -16.4(7) . . . . ?
C13 Si3 O3 Si4 103.2(6) . . . . ?
O10 Si4 O3 Si3 -13.2(7) . . . . ?
O4 Si4 O3 Si3 110.5(6) . . . . ?
C19 Si4 O3 Si3 -136.6(5) . . . . ?
O10 Si4 O4 Si5 -7.2(10) . . . . ?
O3 Si4 O4 Si5 -130.5(8) . . . . ?
C19 Si4 O4 Si5 121.1(8) . . . . ?
O11 Si5 O4 Si4 10.0(10) . . . . ?
O5 Si5 O4 Si4 133.9(8) . . . . ?
C25 Si5 O4 Si4 -112.6(8) . . . . ?
O6 Si6 O5 Si5 112.6(6) . . . . ?
O12 Si6 O5 Si5 -8.3(7) . . . . ?
C31 Si6 O5 Si5 -127.8(5) . . . . ?
O11 Si5 O5 Si6 31.7(7) . . . . ?
O4 Si5 O5 Si6 -91.9(6) . . . . ?
C25 Si5 O5 Si6 154.8(6) . . . . ?
O5 Si6 O6 Si1 -151.5(5) . . . . ?
O12 Si6 O6 Si1 -31.0(6) . . . . ?
C31 Si6 O6 Si1 88.3(5) . . . . ?
O7 Si1 O6 Si6 1.4(6) . . . . ?
O1 Si1 O6 Si6 126.3(5) . . . . ?
C1 Si1 O6 Si6 -117.4(6) . . . . ?
C1A Si1 O6 Si6 -125.1(6) . . . . ?
O1 Si1 O7 Cu1 -98.5(6) . . . . ?
O6 Si1 O7 Cu1 22.1(6) . . . . ?
C1 Si1 O7 Cu1 138.4(4) . . . . ?
C1A Si1 O7 Cu1 131.7(5) . . . . ?
O1 Si1 O7 Na1 33.0(5) . . . . ?
O6 Si1 O7 Na1 153.6(3) . . . . ?
C1 Si1 O7 Na1 -90.1(3) . . . . ?
C1A Si1 O7 Na1 -96.8(5) . . . . ?
O12 Cu1 O7 Si1 -11.2(6) . . . . ?
O13 Cu1 O7 Si1 163.9(5) . . . . ?
O12 Cu1 O7 Na1 -147.6(3) . . . . ?
O13 Cu1 O7 Na1 27.5(3) . . . . ?
O1 Si2 O8 Cu2 93.5(5) . . . . ?
O2 Si2 O8 Cu2 -26.3(6) . . . . ?
C7 Si2 O8 Cu2 -147.3(4) . . . . ?
O1 Si2 O8 Na1 -35.3(5) . . . . ?
O2 Si2 O8 Na1 -155.2(4) . . . . ?
C7 Si2 O8 Na1 83.8(3) . . . . ?
O9 Cu2 O8 Si2 10.0(5) . . . . ?
O17 Cu2 O8 Si2 -166.1(5) . . . . ?
Cu3 Cu2 O8 Si2 -5.1(6) . . . . ?
O9 Cu2 O8 Na1 144.7(3) . . . . ?
O17 Cu2 O8 Na1 -31.4(3) . . . . ?
O3 Si3 O9 Cu2 -149.2(4) . . . . ?
O2 Si3 O9 Cu2 -29.1(6) . . . . ?
C13 Si3 O9 Cu2 91.2(5) . . . . ?
O3 Si3 O9 Cu3 37.3(6) . . . . ?
O2 Si3 O9 Cu3 157.4(5) . . . . ?
C13 Si3 O9 Cu3 -82.3(6) . . . . ?
O4 Si4 O10 Cu3 -90.4(6) . . . . ?
O3 Si4 O10 Cu3 30.7(7) . . . . ?
C19 Si4 O10 Cu3 145.5(5) . . . . ?
O4 Si4 O10 Na2 29.5(6) . . . . ?
O3 Si4 O10 Na2 150.6(4) . . . . ?
C19 Si4 O10 Na2 -94.6(5) . . . . ?
O28 Cu3 O10 Si4 168.1(6) . . . . ?
O9 Cu3 O10 Si4 -14.6(6) . . . . ?
O27 Cu3 O10 Si4 39.9(19) . . . . ?
O28 Cu3 O10 Na2 34.8(3) . . . . ?
O9 Cu3 O10 Na2 -148.0(2) . . . . ?
O27 Cu3 O10 Na2 -93.5(15) . . . . ?
O4 Si5 O11 Cu4 96.5(6) . . . . ?
O5 Si5 O11 Cu4 -24.9(7) . . . . ?
C25 Si5 O11 Cu4 -144.6(4) . . . . ?
O4 Si5 O11 Na2 -36.1(6) . . . . ?
O5 Si5 O11 Na2 -157.5(4) . . . . ?
C25 Si5 O11 Na2 82.8(5) . . . . ?
O29 Cu4 O11 Si5 176.2(6) . . . . ?
O12 Cu4 O11 Si5 0.2(6) . . . . ?
O30 Cu4 O11 Si5 -52.6(18) . . . . ?
O29 Cu4 O11 Na2 -41.8(3) . . . . ?
O12 Cu4 O11 Na2 142.2(3) . . . . ?
O30 Cu4 O11 Na2 89.4(15) . . . . ?
O6 Si6 O12 Cu1 44.5(6) . . . . ?
O5 Si6 O12 Cu1 165.1(5) . . . . ?
C31 Si6 O12 Cu1 -74.8(5) . . . . ?
O6 Si6 O12 Cu4 -147.9(5) . . . . ?
O5 Si6 O12 Cu4 -27.3(7) . . . . ?
C31 Si6 O12 Cu4 92.8(5) . . . . ?
O18 Si7 O13 Cu1 138.7(4) . . . . ?
O14 Si7 O13 Cu1 -103.5(5) . . . . ?
C37 Si7 O13 Cu1 14.8(6) . . . . ?
O18 Si7 O13 Cu5 -9.4(5) . . . . ?
O14 Si7 O13 Cu5 108.4(4) . . . . ?
C37 Si7 O13 Cu5 -133.3(3) . . . . ?
O18 Si7 O13 Na1 -117.0(3) . . . . ?
O14 Si7 O13 Na1 0.7(3) . . . . ?
C37 Si7 O13 Na1 119.0(2) . . . . ?
O18 Si7 O14 Si8 -26.8(6) . . . . ?
O13 Si7 O14 Si8 -144.7(5) . . . . ?
C37 Si7 O14 Si8 94.7(5) . . . . ?
O18 Si7 O14 Na1 117.3(3) . . . . ?
O13 Si7 O14 Na1 -0.7(3) . . . . ?
C37 Si7 O14 Na1 -121.3(3) . . . . ?
O19 Si8 O14 Si7 6.2(6) . . . . ?
O15 Si8 O14 Si7 128.5(5) . . . . ?
C43 Si8 O14 Si7 -120.1(5) . . . . ?
O19 Si8 O14 Na1 -129.9(4) . . . . ?
O15 Si8 O14 Na1 -7.5(4) . . . . ?
C43 Si8 O14 Na1 103.9(3) . . . . ?
O19 Si8 O15 Si9 56.1(7) . . . . ?
O14 Si8 O15 Si9 -65.4(6) . . . . ?
C43 Si8 O15 Si9 -179.3(5) . . . . ?
O20 Si9 O15 Si8 -56.5(7) . . . . ?
O16 Si9 O15 Si8 63.6(6) . . . . ?
C49 Si9 O15 Si8 178.4(5) . . . . ?
O17 Si10 O16 Si9 151.5(5) . . . . ?
O21 Si10 O16 Si9 34.4(6) . . . . ?
C55 Si10 O16 Si9 -85.4(5) . . . . ?
O17 Si10 O16 Na1 -2.0(3) . . . . ?
O21 Si10 O16 Na1 -119.0(3) . . . . ?
C55 Si10 O16 Na1 121.2(3) . . . . ?
O20 Si9 O16 Si10 -12.8(6) . . . . ?
O15 Si9 O16 Si10 -134.1(5) . . . . ?
C49 Si9 O16 Si10 111.8(5) . . . . ?
O20 Si9 O16 Na1 134.0(4) . . . . ?
O15 Si9 O16 Na1 12.7(5) . . . . ?
C49 Si9 O16 Na1 -101.3(4) . . . . ?
O21 Si10 O17 Cu2 -140.8(4) . . . . ?
O16 Si10 O17 Cu2 102.6(5) . . . . ?
C55 Si10 O17 Cu2 -14.2(6) . . . . ?
O21 Si10 O17 Cu5 13.2(5) . . . . ?
O16 Si10 O17 Cu5 -103.4(4) . . . . ?
C55 Si10 O17 Cu5 139.8(3) . . . . ?
O21 Si10 O17 Na1 118.5(3) . . . . ?
O16 Si10 O17 Na1 1.9(3) . . . . ?
C55 Si10 O17 Na1 -114.9(3) . . . . ?
O13 Si7 O18 Cu8 149.8(4) . . . . ?
O14 Si7 O18 Cu8 34.5(5) . . . . ?
C37 Si7 O18 Cu8 -85.6(4) . . . . ?
O13 Si7 O18 Cu7 -50.7(5) . . . . ?
O14 Si7 O18 Cu7 -166.0(4) . . . . ?
C37 Si7 O18 Cu7 73.9(4) . . . . ?
O15 Si8 O19 Cu8 -107.7(5) . . . . ?
O14 Si8 O19 Cu8 12.3(6) . . . . ?
C43 Si8 O19 Cu8 134.2(5) . . . . ?
O15 Si8 O19 Na4 11.6(5) . . . . ?
O14 Si8 O19 Na4 131.6(4) . . . . ?
C43 Si8 O19 Na4 -106.4(4) . . . . ?
O40 Cu8 O19 Si8 166.4(6) . . . . ?
O18 Cu8 O19 Si8 -5.9(6) . . . . ?
O40 Cu8 O19 Na4 37.3(3) . . . . ?
O18 Cu8 O19 Na4 -135.1(2) . . . . ?
O16 Si9 O20 Cu9 -10.0(7) . . . . ?
O15 Si9 O20 Cu9 107.8(5) . . . . ?
C49 Si9 O20 Cu9 -131.1(5) . . . . ?
O16 Si9 O20 Na4 -128.0(4) . . . . ?
O15 Si9 O20 Na4 -10.2(5) . . . . ?
C49 Si9 O20 Na4 110.9(4) . . . . ?
O17 Si10 O21 Cu9 -153.1(4) . . . . ?
O16 Si10 O21 Cu9 -38.8(6) . . . . ?
C55 Si10 O21 Cu9 77.8(5) . . . . ?
O17 Si10 O21 Cu6 47.2(6) . . . . ?
O16 Si10 O21 Cu6 161.5(4) . . . . ?
C55 Si10 O21 Cu6 -81.9(5) . . . . ?
O27 Si11 O22 Cu5 8.4(5) . . . . ?
O23 Si11 O22 Cu5 -108.5(4) . . . . ?
C61 Si11 O22 Cu5 130.8(3) . . . . ?
O27 Si11 O22 Cu6 -138.6(4) . . . . ?
O23 Si11 O22 Cu6 104.5(5) . . . . ?
C61 Si11 O22 Cu6 -16.2(6) . . . . ?
O27 Si11 O22 Na3 117.5(3) . . . . ?
O23 Si11 O22 Na3 0.5(4) . . . . ?
C61 Si11 O22 Na3 -120.2(3) . . . . ?
O28 Si12 O23 Si11 -8.1(7) . . . . ?
O24 Si12 O23 Si11 -130.0(5) . . . . ?
C67 Si12 O23 Si11 117.7(5) . . . . ?
O28 Si12 O23 Na3 128.9(4) . . . . ?
O24 Si12 O23 Na3 7.0(5) . . . . ?
C67 Si12 O23 Na3 -105.2(3) . . . . ?
O27 Si11 O23 Si12 27.1(6) . . . . ?
O22 Si11 O23 Si12 144.7(5) . . . . ?
C61 Si11 O23 Si12 -94.9(6) . . . . ?
O27 Si11 O23 Na3 -118.1(3) . . . . ?
O22 Si11 O23 Na3 -0.5(3) . . . . ?
C61 Si11 O23 Na3 119.9(3) . . . . ?
O29 Si13 O24 Si12 56.9(7) . . . . ?
O25 Si13 O24 Si12 -64.7(6) . . . . ?
C73 Si13 O24 Si12 177.8(5) . . . . ?
O28 Si12 O24 Si13 -55.1(7) . . . . ?
O23 Si12 O24 Si13 66.6(6) . . . . ?
C67 Si12 O24 Si13 179.7(5) . . . . ?
O29 Si13 O25 Si14 10.6(7) . . . . ?
O24 Si13 O25 Si14 133.3(5) . . . . ?
C73 Si13 O25 Si14 -110.3(5) . . . . ?
O29 Si13 O25 Na3 -134.5(4) . . . . ?
O24 Si13 O25 Na3 -11.8(5) . . . . ?
C73 Si13 O25 Na3 104.6(4) . . . . ?
O26 Si14 O25 Si13 -148.7(5) . . . . ?
O30 Si14 O25 Si13 -31.3(6) . . . . ?
C79 Si14 O25 Si13 90.4(5) . . . . ?
O26 Si14 O25 Na3 3.2(3) . . . . ?
O30 Si14 O25 Na3 120.7(3) . . . . ?
C79 Si14 O25 Na3 -117.7(3) . . . . ?
O30 Si14 O26 Cu7 139.2(4) . . . . ?
O25 Si14 O26 Cu7 -103.4(5) . . . . ?
C79 Si14 O26 Cu7 13.8(6) . . . . ?
O30 Si14 O26 Cu5 -14.4(4) . . . . ?
O25 Si14 O26 Cu5 103.0(4) . . . . ?
C79 Si14 O26 Cu5 -139.8(3) . . . . ?
O30 Si14 O26 Na3 -120.7(3) . . . . ?
O25 Si14 O26 Na3 -3.2(3) . . . . ?
C79 Si14 O26 Na3 114.0(3) . . . . ?
O22 Si11 O27 Cu2 54.8(5) . . . . ?
O23 Si11 O27 Cu2 169.5(4) . . . . ?
C61 Si11 O27 Cu2 -67.9(5) . . . . ?
O22 Si11 O27 Cu3 -153.2(4) . . . . ?
O23 Si11 O27 Cu3 -38.4(5) . . . . ?
C61 Si11 O27 Cu3 84.1(4) . . . . ?
O23 Si12 O28 Cu3 -4.6(7) . . . . ?
O24 Si12 O28 Cu3 115.2(6) . . . . ?
C67 Si12 O28 Cu3 -125.4(6) . . . . ?
O23 Si12 O28 Na2 -133.5(4) . . . . ?
O24 Si12 O28 Na2 -13.8(5) . . . . ?
C67 Si12 O28 Na2 105.7(4) . . . . ?
O24 Si13 O29 Cu4 -105.5(5) . . . . ?
O25 Si13 O29 Cu4 14.1(6) . . . . ?
C73 Si13 O29 Cu4 134.7(5) . . . . ?
O24 Si13 O29 Na2 6.3(5) . . . . ?
O25 Si13 O29 Na2 125.9(4) . . . . ?
C73 Si13 O29 Na2 -113.5(4) . . . . ?
O26 Si14 O30 Cu4 148.1(4) . . . . ?
O25 Si14 O30 Cu4 32.4(6) . . . . ?
C79 Si14 O30 Cu4 -86.2(4) . . . . ?
O26 Si14 O30 Cu1 -43.6(6) . . . . ?
O25 Si14 O30 Cu1 -159.3(4) . . . . ?
C79 Si14 O30 Cu1 82.2(5) . . . . ?
O38 Si16 O31 Si15 20.3(9) . . . . ?
O32 Si16 O31 Si15 -103.0(8) . . . . ?
C91 Si16 O31 Si15 142.2(7) . . . . ?
C91A Si16 O31 Si15 139.9(8) . . . . ?
O37 Si15 O31 Si16 -19.4(9) . . . . ?
O36 Si15 O31 Si16 102.9(8) . . . . ?
C85 Si15 O31 Si16 -140.5(7) . . . . ?
O39 Si17 O32 Si16 -14.5(7) . . . . ?
O33 Si17 O32 Si16 -135.4(6) . . . . ?
C97 Si17 O32 Si16 105.5(6) . . . . ?
O38 Si16 O32 Si17 -10.4(7) . . . . ?
O31 Si16 O32 Si17 114.8(6) . . . . ?
C91 Si16 O32 Si17 -130.2(5) . . . . ?
C91A Si16 O32 Si17 -138.4(6) . . . . ?
O39 Si17 O33 Si18 20.6(8) . . . . ?
O32 Si17 O33 Si18 141.5(6) . . . . ?
C97 Si17 O33 Si18 -99.6(6) . . . . ?
O40 Si18 O33 Si17 6.4(8) . . . . ?
O34 Si18 O33 Si17 -118.9(6) . . . . ?
C103 Si18 O33 Si17 127.1(6) . . . . ?
O41 Si19 O34 Si18 18.1(10) . . . . ?
O35 Si19 O34 Si18 -106.2(8) . . . . ?
C109 Si19 O34 Si18 136.3(8) . . . . ?
O40 Si18 O34 Si19 -18.0(10) . . . . ?
O33 Si18 O34 Si19 105.6(8) . . . . ?
C103 Si18 O34 Si19 -143.6(7) . . . . ?
O36 Si20 O35 Si19 -128.1(6) . . . . ?
O42 Si20 O35 Si19 -6.8(8) . . . . ?
C115 Si20 O35 Si19 113.7(6) . . . . ?
O34 Si19 O35 Si20 107.9(6) . . . . ?
O41 Si19 O35 Si20 -15.6(8) . . . . ?
C109 Si19 O35 Si20 -133.2(6) . . . . ?
O35 Si20 O36 Si15 146.7(5) . . . . ?
O42 Si20 O36 Si15 26.6(7) . . . . ?
C115 Si20 O36 Si15 -92.1(5) . . . . ?
O37 Si15 O36 Si20 -1.4(7) . . . . ?
O31 Si15 O36 Si20 -125.7(6) . . . . ?
C85 Si15 O36 Si20 119.6(6) . . . . ?
O31 Si15 O37 Cu6 102.1(6) . . . . ?
O36 Si15 O37 Cu6 -18.0(6) . . . . ?
C85 Si15 O37 Cu6 -138.7(4) . . . . ?
O31 Si15 O37 Na3 -33.0(5) . . . . ?
O36 Si15 O37 Na3 -153.1(4) . . . . ?
C85 Si15 O37 Na3 86.3(3) . . . . ?
O42 Cu6 O37 Si15 8.3(6) . . . . ?
O22 Cu6 O37 Si15 -167.3(5) . . . . ?
O42 Cu6 O37 Na3 147.8(3) . . . . ?
O22 Cu6 O37 Na3 -27.8(3) . . . . ?
O31 Si16 O38 Cu7 -97.4(6) . . . . ?
O32 Si16 O38 Cu7 24.3(6) . . . . ?
C91 Si16 O38 Cu7 142.2(4) . . . . ?
C91A Si16 O38 Cu7 152.1(4) . . . . ?
O31 Si16 O38 Na3 30.0(5) . . . . ?
O32 Si16 O38 Na3 151.7(3) . . . . ?
C91 Si16 O38 Na3 -90.4(3) . . . . ?
C91A Si16 O38 Na3 -80.5(4) . . . . ?
O26 Cu7 O38 Si16 163.3(5) . . . . ?
O39 Cu7 O38 Si16 -10.9(5) . . . . ?
Cu8 Cu7 O38 Si16 -0.4(7) . . . . ?
O26 Cu7 O38 Na3 30.6(3) . . . . ?
O39 Cu7 O38 Na3 -143.6(3) . . . . ?
Cu8 Cu7 O38 Na3 -133.15(18) . . . . ?
O33 Si17 O39 Cu7 152.8(5) . . . . ?
O32 Si17 O39 Cu7 32.1(6) . . . . ?
C97 Si17 O39 Cu7 -87.4(5) . . . . ?
O33 Si17 O39 Cu8 -39.4(6) . . . . ?
O32 Si17 O39 Cu8 -160.1(4) . . . . ?
C97 Si17 O39 Cu8 80.4(5) . . . . ?
O33 Si18 O40 Cu8 -22.4(7) . . . . ?
O34 Si18 O40 Cu8 99.4(6) . . . . ?
C103 Si18 O40 Cu8 -137.4(5) . . . . ?
O33 Si18 O40 Na4 -148.4(4) . . . . ?
O34 Si18 O40 Na4 -26.5(6) . . . . ?
C103 Si18 O40 Na4 96.7(4) . . . . ?
O34 Si19 O41 Cu9 -102.2(7) . . . . ?
O35 Si19 O41 Cu9 20.8(8) . . . . ?
C109 Si19 O41 Cu9 138.3(6) . . . . ?
O34 Si19 O41 Na4 25.2(6) . . . . ?
O35 Si19 O41 Na4 148.2(4) . . . . ?
C109 Si19 O41 Na4 -94.4(5) . . . . ?
O20 Cu9 O41 Si19 177.7(6) . . . . ?
O42 Cu9 O41 Si19 -4.3(7) . . . . ?
O20 Cu9 O41 Na4 40.2(3) . . . . ?
O42 Cu9 O41 Na4 -141.9(3) . . . . ?
O35 Si20 O42 Cu6 -159.8(5) . . . . ?
O36 Si20 O42 Cu6 -38.4(6) . . . . ?
C115 Si20 O42 Cu6 78.5(6) . . . . ?
O35 Si20 O42 Cu9 30.5(7) . . . . ?
O36 Si20 O42 Cu9 151.9(5) . . . . ?
C115 Si20 O42 Cu9 -91.2(6) . . . . ?
O7 Si1 C1 C2 174.6(5) . . . . ?
O1 Si1 C1 C2 48.6(5) . . . . ?
O6 Si1 C1 C2 -66.2(5) . . . . ?
C1A Si1 C1 C2 -31.0(19) . . . . ?
O7 Si1 C1 C6 -5.4(5) . . . . ?
O1 Si1 C1 C6 -131.4(5) . . . . ?
O6 Si1 C1 C6 113.8(5) . . . . ?
C1A Si1 C1 C6 149.0(19) . . . . ?
O7 Si1 C1A C2A 146.5(8) . . . . ?
O1 Si1 C1A C2A 13.3(8) . . . . ?
O6 Si1 C1A C2A -95.9(8) . . . . ?
O7 Si1 C1A C6A -33.5(8) . . . . ?
O1 Si1 C1A C6A -166.7(8) . . . . ?
O6 Si1 C1A C6A 84.1(8) . . . . ?
O8 Si2 C7 C8 174.4(4) . . . . ?
O1 Si2 C7 C8 -63.6(4) . . . . ?
O2 Si2 C7 C8 51.4(4) . . . . ?
O8 Si2 C7 C12 -5.6(4) . . . . ?
O1 Si2 C7 C12 116.4(4) . . . . ?
O2 Si2 C7 C12 -128.6(4) . . . . ?
O3 Si3 C13 C14 127.7(5) . . . . ?
O2 Si3 C13 C14 7.8(5) . . . . ?
O9 Si3 C13 C14 -113.0(5) . . . . ?
O3 Si3 C13 C18 -52.3(5) . . . . ?
O2 Si3 C13 C18 -172.2(5) . . . . ?
O9 Si3 C13 C18 67.0(5) . . . . ?
O10 Si4 C19 C24 104.8(5) . . . . ?
O4 Si4 C19 C24 -21.6(5) . . . . ?
O3 Si4 C19 C24 -134.5(4) . . . . ?
O10 Si4 C19 C20 -75.2(5) . . . . ?
O4 Si4 C19 C20 158.4(5) . . . . ?
O3 Si4 C19 C20 45.5(4) . . . . ?
O11 Si5 C25 C30 -170.5(4) . . . . ?
O4 Si5 C25 C30 -48.2(4) . . . . ?
O5 Si5 C25 C30 66.4(4) . . . . ?
O11 Si5 C25 C26 9.5(4) . . . . ?
O4 Si5 C25 C26 131.8(4) . . . . ?
O5 Si5 C25 C26 -113.6(4) . . . . ?
O6 Si6 C31 C36 20.0(4) . . . . ?
O5 Si6 C31 C36 -100.1(4) . . . . ?
O12 Si6 C31 C36 140.1(4) . . . . ?
O6 Si6 C31 C32 -160.0(4) . . . . ?
O5 Si6 C31 C32 79.9(4) . . . . ?
O12 Si6 C31 C32 -39.9(4) . . . . ?
O18 Si7 C37 C42 -162.9(3) . . . . ?
O13 Si7 C37 C42 -39.7(3) . . . . ?
O14 Si7 C37 C42 76.7(3) . . . . ?
O18 Si7 C37 C38 17.1(3) . . . . ?
O13 Si7 C37 C38 140.3(3) . . . . ?
O14 Si7 C37 C38 -103.3(3) . . . . ?
O19 Si8 C43 C48 90.1(4) . . . . ?
O15 Si8 C43 C48 -32.4(4) . . . . ?
O14 Si8 C43 C48 -146.4(4) . . . . ?
O19 Si8 C43 C44 -89.9(4) . . . . ?
O15 Si8 C43 C44 147.6(4) . . . . ?
O14 Si8 C43 C44 33.6(4) . . . . ?
O20 Si9 C49 C50 -121.0(4) . . . . ?
O16 Si9 C49 C50 116.6(4) . . . . ?
O15 Si9 C49 C50 3.0(4) . . . . ?
O20 Si9 C49 C54 59.0(4) . . . . ?
O16 Si9 C49 C54 -63.3(4) . . . . ?
O15 Si9 C49 C54 -177.0(4) . . . . ?
O17 Si10 C55 C60 -128.4(4) . . . . ?
O21 Si10 C55 C60 -2.8(4) . . . . ?
O16 Si10 C55 C60 115.4(4) . . . . ?
O17 Si10 C55 C56 51.6(4) . . . . ?
O21 Si10 C55 C56 177.2(4) . . . . ?
O16 Si10 C55 C56 -64.6(4) . . . . ?
Na1 Si10 C55 C56 -9.8(3) . . . . ?
O27 Si11 C61 C62 -14.1(4) . . . . ?
O22 Si11 C61 C62 -136.0(4) . . . . ?
O23 Si11 C61 C62 106.9(4) . . . . ?
O27 Si11 C61 C66 165.9(4) . . . . ?
O22 Si11 C61 C66 44.0(4) . . . . ?
O23 Si11 C61 C66 -73.1(4) . . . . ?
O28 Si12 C67 C68 88.9(4) . . . . ?
O23 Si12 C67 C68 -34.5(4) . . . . ?
O24 Si12 C67 C68 -148.4(4) . . . . ?
O28 Si12 C67 C72 -91.1(5) . . . . ?
O23 Si12 C67 C72 145.6(4) . . . . ?
O24 Si12 C67 C72 31.6(4) . . . . ?
O29 Si13 C73 C74 106.6(4) . . . . ?
O24 Si13 C73 C74 -16.0(4) . . . . ?
O25 Si13 C73 C74 -132.0(4) . . . . ?
O29 Si13 C73 C78 -73.4(4) . . . . ?
O24 Si13 C73 C78 164.0(4) . . . . ?
O25 Si13 C73 C78 48.0(4) . . . . ?
O26 Si14 C79 C84 123.5(4) . . . . ?
O30 Si14 C79 C84 -0.2(3) . . . . ?
O25 Si14 C79 C84 -119.9(3) . . . . ?
O26 Si14 C79 C80 -56.5(3) . . . . ?
O30 Si14 C79 C80 179.8(3) . . . . ?
O25 Si14 C79 C80 60.1(3) . . . . ?
O37 Si15 C85 C86 -175.6(4) . . . . ?
O31 Si15 C85 C86 -52.0(4) . . . . ?
O36 Si15 C85 C86 62.9(4) . . . . ?
O37 Si15 C85 C90 4.4(4) . . . . ?
O31 Si15 C85 C90 128.0(4) . . . . ?
O36 Si15 C85 C90 -117.2(4) . . . . ?
O38 Si16 C91 C96 -54.9(5) . . . . ?
O31 Si16 C91 C96 -179.3(5) . . . . ?
O32 Si16 C91 C96 65.4(5) . . . . ?
C91A Si16 C91 C96 -165.7(18) . . . . ?
O38 Si16 C91 C92 125.1(5) . . . . ?
O31 Si16 C91 C92 0.7(5) . . . . ?
O32 Si16 C91 C92 -114.6(5) . . . . ?
C91A Si16 C91 C92 14.3(18) . . . . ?
O38 Si16 C91A C92A -12.6(8) . . . . ?
O31 Si16 C91A C92A -132.8(8) . . . . ?
O32 Si16 C91A C92A 114.2(8) . . . . ?
C91 Si16 C91A C92A 60.3(19) . . . . ?
O38 Si16 C91A C96A 167.4(8) . . . . ?
O31 Si16 C91A C96A 47.2(8) . . . . ?
O32 Si16 C91A C96A -65.8(8) . . . . ?
C91 Si16 C91A C96A -119.7(19) . . . . ?
O39 Si17 C97 C98 43.1(4) . . . . ?
O33 Si17 C97 C98 163.3(4) . . . . ?
O32 Si17 C97 C98 -77.2(4) . . . . ?
O39 Si17 C97 C102 -136.9(4) . . . . ?
O33 Si17 C97 C102 -16.6(4) . . . . ?
O32 Si17 C97 C102 102.8(4) . . . . ?
O40 Si18 C103 C108 -142.9(4) . . . . ?
O33 Si18 C103 C108 97.4(4) . . . . ?
O34 Si18 C103 C108 -16.5(4) . . . . ?
O40 Si18 C103 C104 37.1(4) . . . . ?
O33 Si18 C103 C104 -82.6(4) . . . . ?
O34 Si18 C103 C104 163.5(4) . . . . ?
O34 Si19 C109 C110 -31.6(4) . . . . ?
O41 Si19 C109 C110 88.7(5) . . . . ?
O35 Si19 C109 C110 -150.7(4) . . . . ?
O34 Si19 C109 C114 148.4(4) . . . . ?
O41 Si19 C109 C114 -91.3(5) . . . . ?
O35 Si19 C109 C114 29.3(4) . . . . ?
O35 Si20 C115 C120 120.9(5) . . . . ?
O36 Si20 C115 C120 0.2(4) . . . . ?
O42 Si20 C115 C120 -119.1(5) . . . . ?
O35 Si20 C115 C116 -59.1(5) . . . . ?
O36 Si20 C115 C116 -179.8(4) . . . . ?
O42 Si20 C115 C116 60.9(5) . . . . ?
Na1 O43 C121 C122 111.0(12) . . . . ?
C14A P2 N1 P1 109.5(9) . . . . ?
C153 P2 N1 P1 -162.7(8) . . . . ?
C159 P2 N1 P1 -34.4(11) . . . . ?
C15A P2 N1 P1 -137.2(9) . . . . ?
C147 P2 N1 P1 82.9(10) . . . . ?
C141 P1 N1 P2 8.7(11) . . . . ?
C135 P1 N1 P2 126.6(9) . . . . ?
C129 P1 N1 P2 -114.5(9) . . . . ?
N1 P1 C129 C130 -34.7(5) . . . . ?
C141 P1 C129 C130 -159.1(4) . . . . ?
C135 P1 C129 C130 84.8(4) . . . . ?
N1 P1 C129 C134 145.3(5) . . . . ?
C141 P1 C129 C134 20.9(4) . . . . ?
C135 P1 C129 C134 -95.2(4) . . . . ?
N1 P1 C135 C136 167.9(4) . . . . ?
C141 P1 C135 C136 -71.3(3) . . . . ?
C129 P1 C135 C136 46.3(4) . . . . ?
N1 P1 C135 C140 -12.1(4) . . . . ?
C141 P1 C135 C140 108.7(3) . . . . ?
C129 P1 C135 C140 -133.7(4) . . . . ?
N1 P1 C141 C146 -65.1(5) . . . . ?
C135 P1 C141 C146 176.0(4) . . . . ?
C129 P1 C141 C146 59.6(3) . . . . ?
N1 P1 C141 C142 115.0(5) . . . . ?
C135 P1 C141 C142 -3.9(4) . . . . ?
C129 P1 C141 C142 -120.4(3) . . . . ?
N1 P2 C147 C152 15.0(6) . . . . ?
C14A P2 C147 C152 -110.1(7) . . . . ?
C153 P2 C147 C152 -103.4(5) . . . . ?
C159 P2 C147 C152 137.0(5) . . . . ?
C15A P2 C147 C152 -110.6(6) . . . . ?
N1 P2 C147 C148 -164.9(6) . . . . ?
C14A P2 C147 C148 69.9(7) . . . . ?
C153 P2 C147 C148 76.6(5) . . . . ?
C159 P2 C147 C148 -42.9(5) . . . . ?
C15A P2 C147 C148 69.5(6) . . . . ?
N1 P2 C14A C15J 136.4(9) . . . . ?
C153 P2 C14A C15J 30.0(8) . . . . ?
C159 P2 C14A C15J -80.0(8) . . . . ?
C15A P2 C14A C15J 23.0(8) . . . . ?
C147 P2 C14A C15J -156.6(9) . . . . ?
N1 P2 C14A C14B -43.6(9) . . . . ?
C153 P2 C14A C14B -150.0(8) . . . . ?
C159 P2 C14A C14B 100.0(8) . . . . ?
C15A P2 C14A C14B -157.0(8) . . . . ?
C147 P2 C14A C14B 23.4(9) . . . . ?
N1 P2 C153 C154 33.9(6) . . . . ?
C14A P2 C153 C154 154.9(5) . . . . ?
C159 P2 C153 C154 -94.3(5) . . . . ?
C15A P2 C153 C154 -41.1(8) . . . . ?
C147 P2 C153 C154 151.7(5) . . . . ?
N1 P2 C153 C158 -146.1(6) . . . . ?
C14A P2 C153 C158 -25.1(5) . . . . ?
C159 P2 C153 C158 85.7(5) . . . . ?
C15A P2 C153 C158 138.9(8) . . . . ?
C147 P2 C153 C158 -28.3(5) . . . . ?
N1 P2 C15A C15B -30.9(8) . . . . ?
C14A P2 C15A C15B 97.4(8) . . . . ?
C153 P2 C15A C15B 81.5(9) . . . . ?
C159 P2 C15A C15B -146.2(8) . . . . ?
C147 P2 C15A C15B 97.6(8) . . . . ?
N1 P2 C15A C15F 149.1(8) . . . . ?
C14A P2 C15A C15F -82.6(8) . . . . ?
C153 P2 C15A C15F -98.5(9) . . . . ?
C159 P2 C15A C15F 33.8(8) . . . . ?
C147 P2 C15A C15F -82.4(8) . . . . ?
N1 P2 C159 C164 117.8(6) . . . . ?
C14A P2 C159 C164 -29.6(6) . . . . ?
C153 P2 C159 C164 -115.3(5) . . . . ?
C15A P2 C159 C164 -135.9(5) . . . . ?
C147 P2 C159 C164 -2.1(4) . . . . ?
N1 P2 C159 C160 -62.3(6) . . . . ?
C14A P2 C159 C160 150.4(6) . . . . ?
C153 P2 C159 C160 64.6(5) . . . . ?
C15A P2 C159 C160 44.1(5) . . . . ?
C147 P2 C159 C160 177.9(4) . . . . ?
C171 P3 N2 P4 -16.4(16) . . . . ?
C177 P3 N2 P4 114.0(12) . . . . ?
C165 P3 N2 P4 -135.0(13) . . . . ?
C195 P4 N2 P3 -61.5(14) . . . . ?
C183 P4 N2 P3 -179.8(12) . . . . ?
C18A P4 N2 P3 35.6(16) . . . . ?
C189 P4 N2 P3 68.2(15) . . . . ?
C19F P4 N2 P3 -65.7(14) . . . . ?
N2 P3 C165 C166 24.9(6) . . . . ?
C171 P3 C165 C166 -97.1(5) . . . . ?
C177 P3 C165 C166 142.2(5) . . . . ?
N2 P3 C165 C170 -155.1(6) . . . . ?
C171 P3 C165 C170 82.9(5) . . . . ?
C177 P3 C165 C170 -37.8(5) . . . . ?
N2 P3 C171 C176 85.5(6) . . . . ?
C177 P3 C171 C176 -42.9(5) . . . . ?
C165 P3 C171 C176 -154.7(6) . . . . ?
N2 P3 C171 C172 -94.5(6) . . . . ?
C177 P3 C171 C172 137.1(5) . . . . ?
C165 P3 C171 C172 25.3(6) . . . . ?
N2 P3 C177 C182 10.1(6) . . . . ?
C171 P3 C177 C182 139.2(5) . . . . ?
C165 P3 C177 C182 -105.7(5) . . . . ?
N2 P3 C177 C178 -169.8(6) . . . . ?
C171 P3 C177 C178 -40.8(5) . . . . ?
C165 P3 C177 C178 74.4(5) . . . . ?
N2 P4 C183 C188 -3.1(6) . . . . ?
C195 P4 C183 C188 -128.6(5) . . . . ?
C18A P4 C183 C188 135.0(6) . . . . ?
C189 P4 C183 C188 114.8(4) . . . . ?
C19F P4 C183 C188 -119.3(5) . . . . ?
N2 P4 C183 C184 176.9(6) . . . . ?
C195 P4 C183 C184 51.4(5) . . . . ?
C18A P4 C183 C184 -45.0(6) . . . . ?
C189 P4 C183 C184 -65.2(4) . . . . ?
C19F P4 C183 C184 60.7(5) . . . . ?
N2 P4 C189 C194 -72.4(7) . . . . ?
C195 P4 C189 C194 60.4(5) . . . . ?
C183 P4 C189 C194 173.2(5) . . . . ?
C18A P4 C189 C194 26.5(7) . . . . ?
C19F P4 C189 C194 56.3(7) . . . . ?
N2 P4 C189 C190 107.6(7) . . . . ?
C195 P4 C189 C190 -119.6(5) . . . . ?
C183 P4 C189 C190 -6.8(5) . . . . ?
C18A P4 C189 C190 -153.5(7) . . . . ?
C19F P4 C189 C190 -123.7(7) . . . . ?
N2 P4 C18A C19E -86.8(10) . . . . ?
C195 P4 C18A C19E 30.8(9) . . . . ?
C183 P4 C18A C19E 137.3(10) . . . . ?
C189 P4 C18A C19E 179.3(9) . . . . ?
C19F P4 C18A C19E 25.1(9) . . . . ?
N2 P4 C18A C19A 93.2(10) . . . . ?
C195 P4 C18A C19A -149.2(9) . . . . ?
C183 P4 C18A C19A -42.7(10) . . . . ?
C189 P4 C18A C19A -0.7(9) . . . . ?
C19F P4 C18A C19A -154.9(9) . . . . ?
N2 P4 C195 C196 -39.7(8) . . . . ?
C183 P4 C195 C196 79.3(7) . . . . ?
C18A P4 C195 C196 -153.4(7) . . . . ?
C189 P4 C195 C196 -169.7(7) . . . . ?
C19F P4 C195 C196 -13(2) . . . . ?
N2 P4 C195 C200 140.3(8) . . . . ?
C183 P4 C195 C200 -100.7(7) . . . . ?
C18A P4 C195 C200 26.6(7) . . . . ?
C189 P4 C195 C200 10.3(7) . . . . ?
C19F P4 C195 C200 167(2) . . . . ?
